data_7205812
loop_
_publ_author_name
'Li, Xi-Li'
'He, Lai-Fu'
'Feng, Xiang-Li'
'Song, You'
'Hu, Min'
'Han, Li-Feng'
'Zheng, Xian-Jun'
'Zhang, Zhi-Hong'
'Fang, Shao-Ming'

_publ_section_title
;
 Two chiral tetradecanuclear hydroxo-lanthanide clusters with
 luminescent and magnetic properties
;
_journal_issue 11
_journal_name_full CrystEngComm
_journal_page_first 3643
_journal_paper_doi 10.1039/c0ce00826e
_journal_volume 13
_journal_year 2011
_chemical_formula_moiety
;
C120 H186 O66 Tb14, 3(H1.20 O0.60), 4.2(H2 O)
;
_chemical_formula_sum 'C120 H198 O72 Tb14'
_chemical_formula_weight 5017.66
_chemical_name_systematic
;
?
;
_space_group_IT_number 5
_symmetry_cell_setting monoclinic
_symmetry_space_group_name_Hall 'C 2y'
_symmetry_space_group_name_H-M 'C 1 2 1'
_atom_sites_solution_hydrogens geom
_atom_sites_solution_primary direct
_atom_sites_solution_secondary difmap
_audit_creation_method SHELXL-97
_cell_angle_alpha 90.00
_cell_angle_beta 117.282(9)
_cell_angle_gamma 90.00
_cell_formula_units_Z 2
_cell_length_a 22.9431(16)
_cell_length_b 21.5429(10)
_cell_length_c 20.9251(14)
_cell_measurement_reflns_used 4142
_cell_measurement_temperature 291(2)
_cell_measurement_theta_max 23.38
_cell_measurement_theta_min 2.15
_cell_volume 9192.0(12)
_computing_cell_refinement SMART
_computing_data_collection 'SMART (Bruker, 2000)'
_computing_data_reduction 'SAINT (Bruker, 2000)'
_computing_molecular_graphics SHELXTL
_computing_publication_material SHELXTL
_computing_structure_refinement SHELXTL
_computing_structure_solution 'SHELXTL (Bruker, 2000)'
_diffrn_ambient_temperature 291(2)
_diffrn_measured_fraction_theta_full 0.961
_diffrn_measured_fraction_theta_max 0.961
_diffrn_measurement_device_type 'Bruker Smart Apex CCD'
_diffrn_measurement_method 'phi and omega scans'
_diffrn_radiation_monochromator graphite
_diffrn_radiation_source 'sealed tube'
_diffrn_radiation_type MoK\a
_diffrn_radiation_wavelength 0.71073
_diffrn_reflns_av_R_equivalents 0.0186
_diffrn_reflns_av_sigmaI/netI 0.0343
_diffrn_reflns_limit_h_max 28
_diffrn_reflns_limit_h_min -28
_diffrn_reflns_limit_k_max 26
_diffrn_reflns_limit_k_min -22
_diffrn_reflns_limit_l_max 19
_diffrn_reflns_limit_l_min -25
_diffrn_reflns_number 17896
_diffrn_reflns_theta_full 26.00
_diffrn_reflns_theta_max 26.00
_diffrn_reflns_theta_min 3.04
_exptl_absorpt_coefficient_mu 5.384
_exptl_absorpt_correction_T_max 0.34
_exptl_absorpt_correction_T_min 0.26
_exptl_absorpt_correction_type multi-scan
_exptl_absorpt_process_details 'SADABS; Bruker; 2000'
_exptl_crystal_colour colorless
_exptl_crystal_density_diffrn 1.813
_exptl_crystal_density_method 'not measured'
_exptl_crystal_description block
_exptl_crystal_F_000 4808
_exptl_crystal_size_max 0.26
_exptl_crystal_size_mid 0.22
_exptl_crystal_size_min 0.20
_refine_diff_density_max 0.907
_refine_diff_density_min -1.725
_refine_diff_density_rms 0.143
_refine_ls_abs_structure_details 'Flack H D (1983), Acta Cryst. A39, 876-881'
_refine_ls_abs_structure_Flack 0.030(14)
_refine_ls_extinction_method none
_refine_ls_goodness_of_fit_ref 1.059
_refine_ls_hydrogen_treatment constr
_refine_ls_matrix_type fullcycle
_refine_ls_number_parameters 1012
_refine_ls_number_reflns 13511
_refine_ls_number_restraints 1
_refine_ls_restrained_S_all 1.059
_refine_ls_R_factor_all 0.0504
_refine_ls_R_factor_gt 0.0416
_refine_ls_shift/su_max 0.000
_refine_ls_shift/su_mean 0.000
_refine_ls_structure_factor_coef Fsqd
_refine_ls_weighting_details 'calc w=1/[\s^2^(Fo^2^)+(0.06P)^2^+1.99P] where P=(Fo^2^+2Fc^2^)/3'
_refine_ls_weighting_scheme calc
_refine_ls_wR_factor_gt 0.0924
_refine_ls_wR_factor_ref 0.0945
_reflns_number_gt 11221
_reflns_number_total 13511
_reflns_threshold_expression >2sigma(I)
_cod_data_source_file c0ce00826e.txt
_cod_data_source_block Tb14
_cod_depositor_comments
;
The following automatic conversions were performed:
'_symmetry_cell_setting' value 'Monoclinic' changed to 'monoclinic'
according to '/home/saulius/struct/CIF-dictionaries/cif_core.dic'
dictionary named 'cif_core.dic' version 2.4.1 from 2010-06-29.

Automatic conversion script
Id: cif_fix_enum 1555 2011-01-17 13:19:09Z saulius 
;
_cod_original_sg_symbol_Hall 'C 2y '
_cod_original_sg_symbol_H-M 'C2 '
_cod_database_code 7205812

loop_
_symmetry_equiv_pos_as_xyz
'x, y, z'
'-x, y, -z'
'x+1/2, y+1/2, z'
'-x+1/2, y+1/2, -z'

loop_
_atom_site_label
_atom_site_type_symbol
_atom_site_fract_x
_atom_site_fract_y
_atom_site_fract_z
_atom_site_U_iso_or_equiv
_atom_site_adp_type
_atom_site_occupancy
_atom_site_symmetry_multiplicity
_atom_site_calc_flag
_atom_site_refinement_flags
_atom_site_disorder_assembly
_atom_site_disorder_group
C1 C 0.7389(5) 0.6169(4) 0.5255(5) 0.040(2) Uani 1 1 d . . .
H1A H 0.7669 0.6507 0.5276 0.060 Uiso 1 1 calc R . .
H1B H 0.7559 0.5972 0.5717 0.060 Uiso 1 1 calc R . .
H1C H 0.6956 0.6322 0.5122 0.060 Uiso 1 1 calc R . .
C2 C 0.7360(4) 0.5681(11) 0.4677(4) 0.050(2) Uani 1 1 d . . .
C3 C 0.7899(4) 0.5259(4) 0.4907(5) 0.0351(19) Uani 1 1 d . . .
H3 H 0.8200 0.5291 0.5390 0.042 Uiso 1 1 calc R . .
C4 C 0.8053(5) 0.4794(4) 0.4516(5) 0.043(2) Uani 1 1 d . . .
C5 C 0.8665(5) 0.4445(5) 0.4704(5) 0.036(2) Uani 1 1 d . . .
H5A H 0.8560 0.4039 0.4490 0.054 Uiso 1 1 calc R . .
H5B H 0.8907 0.4405 0.5217 0.054 Uiso 1 1 calc R . .
H5C H 0.8926 0.4663 0.4526 0.054 Uiso 1 1 calc R . .
C6 C 0.7288(8) 0.3829(7) 0.1842(9) 0.045(4) Uani 1 1 d . . .
H6A H 0.7744 0.3719 0.2062 0.067 Uiso 1 1 calc R . .
H6B H 0.7228 0.4225 0.1610 0.067 Uiso 1 1 calc R . .
H6C H 0.7038 0.3520 0.1492 0.067 Uiso 1 1 calc R . .
C7 C 0.7058(5) 0.3864(5) 0.2406(6) 0.039(2) Uani 1 1 d . . .
C8 C 0.7155(5) 0.3391(5) 0.2930(5) 0.039(2) Uani 1 1 d . . .
H8 H 0.7448 0.3076 0.2975 0.047 Uiso 1 1 calc R . .
C9 C 0.6853(4) 0.3352(4) 0.3386(4) 0.0334(19) Uani 1 1 d . . .
C10 C 0.6920(7) 0.2825(7) 0.3926(6) 0.040(3) Uani 1 1 d . . .
H10A H 0.6717 0.2953 0.4216 0.059 Uiso 1 1 calc R . .
H10B H 0.7376 0.2741 0.4229 0.059 Uiso 1 1 calc R . .
H10C H 0.6709 0.2457 0.3664 0.059 Uiso 1 1 calc R . .
C11 C 0.6469(4) 0.4190(5) 0.4772(5) 0.039(2) Uani 1 1 d . . .
H11A H 0.6772 0.4363 0.4622 0.058 Uiso 1 1 calc R . .
H11B H 0.6633 0.3798 0.5004 0.058 Uiso 1 1 calc R . .
H11C H 0.6421 0.4468 0.5103 0.058 Uiso 1 1 calc R . .
C12 C 0.5809(8) 0.4095(8) 0.4121(8) 0.044(4) Uani 1 1 d . . .
C13 C 0.5403(5) 0.3576(5) 0.4062(5) 0.047(3) Uani 1 1 d . . .
H13 H 0.5553 0.3306 0.4451 0.056 Uiso 1 1 calc R . .
C14 C 0.4767(5) 0.3425(5) 0.3440(5) 0.041(2) Uani 1 1 d . . .
C15 C 0.4461(5) 0.2793(5) 0.3354(6) 0.044(3) Uani 1 1 d . . .
H15A H 0.4333 0.2728 0.3725 0.066 Uiso 1 1 calc R . .
H15B H 0.4774 0.2481 0.3389 0.066 Uiso 1 1 calc R . .
H15C H 0.4083 0.2765 0.2892 0.066 Uiso 1 1 calc R . .
C16 C 0.3564(6) 0.3610(5) 0.0579(5) 0.050(3) Uani 1 1 d . . .
H16A H 0.3583 0.3829 0.0189 0.074 Uiso 1 1 calc R . .
H16B H 0.3140 0.3422 0.0412 0.074 Uiso 1 1 calc R . .
H16C H 0.3895 0.3293 0.0752 0.074 Uiso 1 1 calc R . .
C17 C 0.3682(6) 0.4071(5) 0.1198(7) 0.044(3) Uani 1 1 d . . .
C18 C 0.3173(5) 0.3951(5) 0.1424(6) 0.046(2) Uani 1 1 d . . .
H18 H 0.2863 0.3646 0.1182 0.055 Uiso 1 1 calc R . .
C19 C 0.3126(5) 0.4281(5) 0.2005(5) 0.045(2) Uani 1 1 d . . .
C20 C 0.2535(6) 0.4269(6) 0.2150(7) 0.056(4) Uani 1 1 d . . .
H20A H 0.2507 0.3870 0.2339 0.084 Uiso 1 1 calc R . .
H20C H 0.2144 0.4342 0.1710 0.084 Uiso 1 1 calc R . .
H20B H 0.2582 0.4586 0.2492 0.084 Uiso 1 1 calc R . .
C21 C 0.3962(5) 0.5264(5) 0.3899(6) 0.044(2) Uani 1 1 d . . .
H21A H 0.4273 0.4959 0.3916 0.065 Uiso 1 1 calc R . .
H21B H 0.3552 0.5066 0.3789 0.065 Uiso 1 1 calc R . .
H21C H 0.4125 0.5467 0.4358 0.065 Uiso 1 1 calc R . .
C22 C 0.3859(4) 0.5742(10) 0.3322(5) 0.048(3) Uani 1 1 d . . .
C23 C 0.3310(5) 0.6166(5) 0.3033(5) 0.045(2) Uani 1 1 d . . .
H23 H 0.3052 0.6204 0.3268 0.054 Uiso 1 1 calc R . .
C24 C 0.3151(5) 0.6520(5) 0.2422(5) 0.042(2) Uani 1 1 d . . .
C25 C 0.2501(5) 0.6833(5) 0.1934(6) 0.036(2) Uani 1 1 d . . .
H25A H 0.2147 0.6603 0.1946 0.054 Uiso 1 1 calc R . .
H25C H 0.2445 0.6844 0.1451 0.054 Uiso 1 1 calc R . .
H25B H 0.2500 0.7249 0.2099 0.054 Uiso 1 1 calc R . .
C26 C 0.3171(5) 0.7591(5) 0.0604(5) 0.045(2) Uani 1 1 d . . .
H26A H 0.3329 0.7740 0.0280 0.067 Uiso 1 1 calc R . .
H26B H 0.2880 0.7892 0.0641 0.067 Uiso 1 1 calc R . .
H26C H 0.2940 0.7207 0.0426 0.067 Uiso 1 1 calc R . .
C27 C 0.3749(5) 0.7484(6) 0.1344(6) 0.034(2) Uani 1 1 d . . .
C28 C 0.3845(5) 0.7992(5) 0.1828(5) 0.046(2) Uani 1 1 d . . .
H28 H 0.3527 0.8301 0.1654 0.055 Uiso 1 1 calc R . .
C29 C 0.4380(4) 0.8092(5) 0.2566(5) 0.041(2) Uani 1 1 d . . .
C30 C 0.4519(5) 0.8677(5) 0.3044(6) 0.037(2) Uani 1 1 d . . .
H30A H 0.4552 0.8561 0.3502 0.056 Uiso 1 1 calc R . .
H30B H 0.4168 0.8969 0.2814 0.056 Uiso 1 1 calc R . .
H30C H 0.4924 0.8862 0.3112 0.056 Uiso 1 1 calc R . .
C31 C 0.5604(5) 0.7041(5) 0.4736(5) 0.039(2) Uani 1 1 d . . .
H31A H 0.5148 0.6931 0.4515 0.058 Uiso 1 1 calc R . .
H31B H 0.5673 0.7404 0.5029 0.058 Uiso 1 1 calc R . .
H31C H 0.5860 0.6703 0.5031 0.058 Uiso 1 1 calc R . .
C32 C 0.5808(8) 0.7173(7) 0.4166(8) 0.039(3) Uani 1 1 d . . .
C33 C 0.6115(4) 0.7785(5) 0.4244(5) 0.037(2) Uani 1 1 d . . .
H33 H 0.6024 0.8083 0.4508 0.045 Uiso 1 1 calc R . .
C34 C 0.6548(5) 0.7965(5) 0.3946(5) 0.038(2) Uani 1 1 d . . .
C35 C 0.6837(7) 0.8616(7) 0.3896(9) 0.045(4) Uani 1 1 d . . .
H35A H 0.6963 0.8608 0.3517 0.068 Uiso 1 1 calc R . .
H35B H 0.7214 0.8706 0.4344 0.068 Uiso 1 1 calc R . .
H35C H 0.6511 0.8931 0.3796 0.068 Uiso 1 1 calc R . .
C36 C 0.7336(8) 0.7587(8) 0.1879(7) 0.044(4) Uani 1 1 d . . .
H36A H 0.7354 0.7296 0.1541 0.066 Uiso 1 1 calc R . .
H36B H 0.7726 0.7837 0.2073 0.066 Uiso 1 1 calc R . .
H36C H 0.6959 0.7849 0.1640 0.066 Uiso 1 1 calc R . .
C37 C 0.7291(5) 0.7251(5) 0.2463(5) 0.033(2) Uani 1 1 d . . .
C38 C 0.7872(4) 0.7287(5) 0.3143(5) 0.039(2) Uani 1 1 d . . .
H38 H 0.8195 0.7555 0.3156 0.047 Uiso 1 1 calc R . .
C39 C 0.8022(4) 0.6975(4) 0.3793(5) 0.0321(19) Uani 1 1 d . . .
C40 C 0.8716(5) 0.6918(5) 0.4419(5) 0.036(2) Uani 1 1 d . . .
H40A H 0.8728 0.6582 0.4727 0.055 Uiso 1 1 calc R . .
H40B H 0.8833 0.7297 0.4689 0.055 Uiso 1 1 calc R . .
H40C H 0.9021 0.6838 0.4233 0.055 Uiso 1 1 calc R . .
C41 C 0.5632(5) 0.8076(5) 0.2218(5) 0.047(3) Uani 1 1 d . . .
H41B H 0.5273 0.7915 0.2283 0.071 Uiso 1 1 calc R . .
H41C H 0.5675 0.8513 0.2318 0.071 Uiso 1 1 calc R . .
H41A H 0.6029 0.7869 0.2539 0.071 Uiso 1 1 calc R . .
C42 C 0.5502(5) 0.7969(5) 0.1449(5) 0.045(2) Uani 1 1 d . . .
C43 C 0.5660(6) 0.8492(5) 0.1137(6) 0.050(3) Uani 1 1 d . . .
H43 H 0.5786 0.8856 0.1406 0.060 Uiso 1 1 calc R . .
C44 C 0.5640(4) 0.8498(5) 0.0434(5) 0.040(2) Uani 1 1 d . . .
C45 C 0.5830(5) 0.9088(5) 0.0217(5) 0.049(3) Uani 1 1 d . . .
H45B H 0.5503 0.9201 -0.0256 0.073 Uiso 1 1 calc R . .
H45C H 0.6245 0.9036 0.0216 0.073 Uiso 1 1 calc R . .
H45A H 0.5865 0.9409 0.0552 0.073 Uiso 1 1 calc R . .
C46 C 0.8157(5) 0.5370(5) 0.2745(5) 0.041(2) Uani 1 1 d . . .
H46A H 0.7876 0.5262 0.2954 0.061 Uiso 1 1 calc R . .
H46B H 0.8499 0.5640 0.3065 0.061 Uiso 1 1 calc R . .
H46C H 0.8347 0.4999 0.2665 0.061 Uiso 1 1 calc R . .
C47 C 0.7755(4) 0.5702(11) 0.2025(4) 0.042(2) Uani 1 1 d . . .
C48 C 0.8117(5) 0.6089(5) 0.1752(5) 0.046(2) Uani 1 1 d . . .
H48 H 0.8567 0.6133 0.2038 0.055 Uiso 1 1 calc R . .
C49 C 0.7826(5) 0.6402(5) 0.1077(5) 0.045(2) Uani 1 1 d . . .
C50 C 0.8223(5) 0.6815(4) 0.0867(5) 0.040(2) Uani 1 1 d . . .
H50A H 0.8474 0.6569 0.0699 0.059 Uiso 1 1 calc R . .
H50B H 0.8515 0.7055 0.1275 0.059 Uiso 1 1 calc R . .
H50C H 0.7939 0.7088 0.0490 0.059 Uiso 1 1 calc R . .
C51 C 0.7054(5) 0.5548(7) -0.1451(5) 0.054(4) Uani 1 1 d . . .
H51A H 0.6813 0.5208 -0.1755 0.081 Uiso 1 1 calc R . .
H51B H 0.7485 0.5563 -0.1418 0.081 Uiso 1 1 calc R . .
H51C H 0.6828 0.5930 -0.1652 0.081 Uiso 1 1 calc R . .
C52 C 0.7108(4) 0.5457(5) -0.0707(5) 0.042(2) Uani 1 1 d . . .
C53 C 0.7522(5) 0.4973(5) -0.0283(6) 0.045(2) Uani 1 1 d . . .
H53 H 0.7773 0.4770 -0.0464 0.054 Uiso 1 1 calc R . .
C54 C 0.7589(5) 0.4770(5) 0.0392(6) 0.044(2) Uani 1 1 d . . .
C55 C 0.8150(5) 0.4304(5) 0.0718(5) 0.040(2) Uani 1 1 d . . .
H55A H 0.8494 0.4423 0.0603 0.059 Uiso 1 1 calc R . .
H55B H 0.7992 0.3899 0.0526 0.059 Uiso 1 1 calc R . .
H55C H 0.8316 0.4296 0.1231 0.059 Uiso 1 1 calc R . .
C56 C 0.6222(4) 0.2452(5) 0.0393(6) 0.044(2) Uani 1 1 d . . .
H56A H 0.5959 0.2268 -0.0070 0.066 Uiso 1 1 calc R . .
H56B H 0.6333 0.2142 0.0760 0.066 Uiso 1 1 calc R . .
H56C H 0.6616 0.2619 0.0407 0.066 Uiso 1 1 calc R . .
C57 C 0.5829(5) 0.2982(5) 0.0523(5) 0.045(3) Uani 1 1 d . . .
C58 C 0.5619(4) 0.2820(5) 0.1044(5) 0.042(2) Uani 1 1 d . . .
H58 H 0.5727 0.2430 0.1256 0.050 Uiso 1 1 calc R . .
C59 C 0.5250(5) 0.3230(5) 0.1255(5) 0.043(2) Uani 1 1 d . . .
C60 C 0.5127(5) 0.3127(5) 0.1927(5) 0.044(2) Uani 1 1 d . . .
H60A H 0.5517 0.3230 0.2357 0.066 Uiso 1 1 calc R . .
H60B H 0.5016 0.2700 0.1947 0.066 Uiso 1 1 calc R . .
H60C H 0.4773 0.3387 0.1888 0.066 Uiso 1 1 calc R . .
O1 O 0.6868(2) 0.5673(7) 0.4057(3) 0.0406(12) Uani 1 1 d . A .
O2 O 0.7592(5) 0.4703(5) 0.3919(5) 0.036(2) Uani 1 1 d . A .
O3 O 0.6649(5) 0.4412(5) 0.2346(5) 0.040(2) Uani 1 1 d . A .
O4 O 0.6468(5) 0.3739(5) 0.3438(5) 0.037(2) Uani 1 1 d . A .
O5 O 0.5703(5) 0.4541(5) 0.3704(5) 0.038(2) Uani 1 1 d . A .
O6 O 0.4422(3) 0.3853(4) 0.2999(4) 0.0407(17) Uani 1 1 d . . .
O7 O 0.4162(5) 0.4403(6) 0.1562(6) 0.042(2) Uani 1 1 d . . .
O8 O 0.3616(5) 0.4624(5) 0.2406(6) 0.045(3) Uani 1 1 d . . .
O9 O 0.4340(2) 0.5680(8) 0.3207(3) 0.0426(13) Uani 1 1 d . A .
O10 O 0.3595(6) 0.6772(5) 0.2265(6) 0.046(3) Uani 1 1 d . A .
O11 O 0.4689(4) 0.7586(4) 0.2892(4) 0.0416(17) Uani 1 1 d . A .
O12 O 0.4036(5) 0.6962(5) 0.1478(6) 0.040(2) Uani 1 1 d . A .
O13 O 0.5744(5) 0.6814(6) 0.3660(6) 0.042(3) Uani 1 1 d . A .
O14 O 0.6582(5) 0.7561(5) 0.3513(5) 0.039(2) Uani 1 1 d . . .
O15 O 0.6777(5) 0.7002(5) 0.2380(5) 0.033(2) Uani 1 1 d . . .
O16 O 0.7606(5) 0.6655(5) 0.3830(6) 0.044(3) Uani 1 1 d . . .
O17 O 0.5338(5) 0.7440(5) 0.1085(5) 0.043(2) Uani 1 1 d . A .
O18 O 0.5559(4) 0.7877(4) 0.0097(4) 0.043(2) Uani 1 1 d . A .
O19 O 0.7150(3) 0.5695(7) 0.1686(3) 0.0408(14) Uani 1 1 d . . .
O20 O 0.7214(5) 0.6393(6) 0.0721(6) 0.041(2) Uani 1 1 d . . .
O21 O 0.6709(2) 0.5645(7) -0.0483(3) 0.0400(12) Uani 1 1 d . . .
O22 O 0.7217(5) 0.4907(5) 0.0663(6) 0.037(2) Uani 1 1 d . . .
O23 O 0.5810(4) 0.3539(4) 0.0320(4) 0.0406(19) Uani 1 1 d . A .
O24 O 0.5192(5) 0.3773(5) 0.1111(5) 0.040(2) Uani 1 1 d . A .
O25 O 0.5445(5) 0.4719(5) 0.2205(5) 0.037(2) Uani 1 1 d . A .
H25D H 0.5400 0.4329 0.1944 0.044 Uiso 1 1 calc R . .
O26 O 0.4445(2) 0.5644(8) 0.1872(3) 0.0399(12) Uani 1 1 d . A .
H26D H 0.3994 0.5641 0.1483 0.048 Uiso 1 1 calc R . .
O27 O 0.5427(5) 0.6621(5) 0.2139(6) 0.037(2) Uani 1 1 d . A .
H27A H 0.5382 0.7007 0.1872 0.045 Uiso 1 1 calc R . .
O28 O 0.6418(3) 0.5703(7) 0.2488(3) 0.0393(14) Uani 1 1 d . A .
H28A H 0.6772 0.5711 0.2349 0.047 Uiso 1 1 calc R . .
O29 O 0.5792(5) 0.6316(5) 0.0923(5) 0.036(3) Uani 1 1 d . A .
H29A H 0.6118 0.6575 0.1305 0.044 Uiso 1 1 calc R . .
O30 O 0.5817(5) 0.4997(6) 0.0909(6) 0.041(3) Uani 1 1 d . A .
H30D H 0.6143 0.4735 0.1285 0.049 Uiso 1 1 calc R . .
O31 O 0.4439(4) 0.5027(5) 0.0455(5) 0.037(2) Uani 1 1 d . . .
H31G H 0.4221 0.4768 0.0666 0.044 Uiso 1 1 calc R . .
O32 O 0.4482(5) 0.6342(5) 0.0558(5) 0.038(2) Uani 1 1 d . . .
H32A H 0.4273 0.6599 0.0781 0.046 Uiso 1 1 calc R . .
O33 O 0.565(7) 0.568(5) 0.329(8) 0.04(2) Uani 0.50 1 d P A 1
H1 H 0.5743 0.5710 0.3803 0.052 Uiso 0.50 1 d PR A 1
O34 O 0.562(7) 0.570(5) 0.323(8) 0.035(14) Uani 0.50 1 d P A 2
H2 H 0.5714 0.5726 0.3739 0.043 Uiso 0.50 1 d PR A 2
O1W O 0.8547(14) 0.2601(16) 0.3741(16) 0.035(8) Uani 0.30 1 d P . .
H1X H 0.8439 0.2932 0.3883 0.042 Uiso 0.30 1 d PR . .
H1Y H 0.8756 0.2694 0.3509 0.042 Uiso 0.30 1 d PR . .
O2W O -0.0040(11) 0.5162(11) 0.3197(11) 0.043(5) Uani 0.30 1 d P . .
H2X H 0.0361 0.5120 0.3530 0.051 Uiso 0.30 1 d PR . .
H2Y H -0.0135 0.5554 0.3120 0.051 Uiso 0.30 1 d PR . .
O3W O 0.6053(9) 0.1430(9) 0.3149(10) 0.032(5) Uani 0.30 1 d P . .
H3X H 0.6216 0.1235 0.3557 0.038 Uiso 0.30 1 d PR . .
H3Y H 0.5697 0.1621 0.3082 0.038 Uiso 0.30 1 d PR . .
O4W O 0.4670(9) 0.1032(10) 0.1049(11) 0.037(5) Uani 0.30 1 d P . .
H4X H 0.4394 0.0764 0.1059 0.044 Uiso 0.30 1 d PR . .
H4Y H 0.4463 0.1367 0.0833 0.044 Uiso 0.30 1 d PR . .
O5W O 0.5938(11) 0.0072(11) 0.1729(12) 0.049(6) Uani 0.30 1 d P . .
H5X H 0.5611 0.0329 0.1560 0.058 Uiso 0.30 1 d PR . .
H5Y H 0.6299 0.0273 0.1840 0.058 Uiso 0.30 1 d PR . .
O6W O 0.5000 0.0891(7) 0.0000 0.042(4) Uani 0.60 2 d SP . .
H6X H 0.5409 0.0783 0.0194 0.051 Uiso 0.30 1 d PR . .
H6Y H 0.4968 0.1288 -0.0081 0.051 Uiso 0.30 1 d PR . .
O7W O 0.5000 0.0572(11) 0.5000 0.032(4) Uani 0.60 2 d SP . .
H7X H 0.5000 0.0597 0.4588 0.039 Uiso 0.30 1 d PR . .
H7Y H 0.5379 0.0686 0.5338 0.039 Uiso 0.30 1 d PR . .
O8W O 0.6921(12) 0.0149(11) 0.3268(11) 0.047(6) Uani 0.30 1 d P . .
H8X H 0.7308 0.0021 0.3577 0.057 Uiso 0.30 1 d PR . .
H8Y H 0.6957 0.0497 0.3082 0.057 Uiso 0.30 1 d PR . .
O9W O 0.6454(15) 0.3652(17) 0.6201(18) 0.047(9) Uani 0.30 1 d P . .
H9X H 0.6202 0.3453 0.5824 0.056 Uiso 0.30 1 d PR . .
H9Y H 0.6249 0.3743 0.6439 0.056 Uiso 0.30 1 d PR . .
O10W O 0.0000 0.3805(8) 0.5000 0.046(4) Uani 0.60 2 d SP . .
H10X H 0.0360 0.3920 0.5012 0.055 Uiso 0.30 1 d PR . .
H10Y H -0.0310 0.3853 0.4577 0.055 Uiso 0.30 1 d PR . .
Tb1 Tb 0.64437(4) 0.48112(8) 0.31837(4) 0.04001(19) Uani 1 1 d . . .
Tb2 Tb 0.46784(4) 0.48131(8) 0.26231(4) 0.0401(2) Uani 1 1 d . A .
Tb3 Tb 0.46803(4) 0.65071(8) 0.26185(4) 0.0403(2) Uani 1 1 d . . .
Tb4 Tb 0.64453(4) 0.64983(8) 0.31819(4) 0.0428(2) Uani 1 1 d . A .
Tb5 Tb 0.528539(16) 0.56529(9) 0.143210(18) 0.03661(9) Uani 1 1 d . A .
Tb6 Tb 0.5000 0.69867(9) 0.0000 0.0341(2) Uani 1 2 d S . .
Tb7 Tb 0.635758(16) 0.56573(9) 0.042330(18) 0.03641(9) Uani 1 1 d . . .
Tb8 Tb 0.5000 0.43475(9) 0.0000 0.0350(3) Uani 1 2 d S . .

loop_
_atom_site_aniso_label
_atom_site_aniso_U_11
_atom_site_aniso_U_22
_atom_site_aniso_U_33
_atom_site_aniso_U_23
_atom_site_aniso_U_13
_atom_site_aniso_U_12
C1 0.042(5) 0.022(5) 0.039(5) 0.011(4) 0.005(4) 0.004(4)
C2 0.046(4) 0.047(5) 0.041(4) 0.002(10) 0.004(3) 0.013(11)
C3 0.039(5) 0.025(4) 0.034(4) 0.013(4) 0.011(4) 0.001(4)
C4 0.048(5) 0.020(5) 0.036(5) 0.007(4) -0.003(4) 0.010(4)
C5 0.045(5) 0.036(5) 0.019(4) 0.019(4) 0.008(4) 0.011(4)
C6 0.053(8) 0.032(7) 0.061(9) 0.024(6) 0.035(7) 0.019(6)
C7 0.033(5) 0.039(6) 0.045(6) 0.017(5) 0.017(5) 0.008(5)
C8 0.041(5) 0.039(6) 0.036(5) 0.015(4) 0.017(4) 0.020(4)
C9 0.025(4) 0.039(5) 0.027(4) 0.008(4) 0.005(3) 0.011(4)
C10 0.038(6) 0.050(8) 0.019(5) 0.015(5) 0.004(5) 0.018(6)
C11 0.031(4) 0.034(5) 0.046(5) 0.010(4) 0.012(4) 0.005(4)
C12 0.039(8) 0.049(9) 0.037(8) 0.007(7) 0.011(6) -0.004(7)
C13 0.037(5) 0.053(7) 0.031(5) 0.021(4) 0.000(4) -0.003(5)
C14 0.040(5) 0.035(5) 0.029(4) 0.008(4) 0.000(4) 0.006(4)
C15 0.038(5) 0.038(6) 0.033(5) 0.017(4) -0.003(5) 0.005(5)
C16 0.047(6) 0.041(6) 0.035(5) -0.002(4) -0.003(5) -0.013(5)
C17 0.043(6) 0.027(6) 0.043(6) 0.004(5) 0.005(5) -0.001(5)
C18 0.041(5) 0.030(5) 0.050(6) 0.007(4) 0.005(4) -0.004(4)
C19 0.034(5) 0.047(6) 0.038(5) 0.014(4) 0.004(4) -0.010(4)
C20 0.056(7) 0.061(9) 0.049(7) 0.027(6) 0.022(6) -0.018(6)
C21 0.039(5) 0.037(6) 0.055(6) 0.000(5) 0.022(4) -0.004(4)
C22 0.034(4) 0.055(10) 0.046(5) 0.008(7) 0.010(3) -0.003(6)
C23 0.045(5) 0.045(6) 0.037(5) -0.007(4) 0.013(4) 0.000(5)
C24 0.038(5) 0.037(5) 0.042(5) -0.005(4) 0.011(4) 0.002(4)
C25 0.042(5) 0.028(6) 0.041(6) -0.003(4) 0.023(5) 0.001(4)
C26 0.040(6) 0.043(6) 0.037(5) 0.004(4) 0.006(4) -0.001(5)
C27 0.031(5) 0.041(7) 0.033(5) 0.001(5) 0.016(4) 0.003(5)
C28 0.040(5) 0.045(6) 0.035(5) 0.000(4) 0.004(4) 0.017(5)
C29 0.031(5) 0.044(6) 0.036(5) 0.000(4) 0.005(4) 0.014(4)
C30 0.032(5) 0.037(6) 0.039(6) 0.001(4) 0.013(4) 0.003(4)
C31 0.040(5) 0.032(5) 0.037(5) 0.008(4) 0.011(4) 0.010(4)
C32 0.046(8) 0.030(7) 0.029(6) 0.010(5) 0.006(6) 0.005(6)
C33 0.032(4) 0.042(6) 0.024(4) 0.001(4) 0.000(4) -0.004(4)
C34 0.044(5) 0.039(5) 0.026(4) 0.010(4) 0.012(4) 0.009(4)
C35 0.041(7) 0.045(8) 0.057(8) -0.014(6) 0.028(6) -0.006(6)
C36 0.046(8) 0.052(9) 0.028(6) -0.014(6) 0.011(5) -0.024(6)
C37 0.036(5) 0.032(6) 0.033(5) -0.014(4) 0.018(4) -0.002(4)
C38 0.030(4) 0.049(6) 0.038(5) 0.007(4) 0.015(4) 0.007(4)
C39 0.029(4) 0.034(5) 0.044(5) 0.015(4) 0.026(4) 0.018(4)
C40 0.031(5) 0.055(7) 0.028(5) -0.009(5) 0.017(4) -0.002(4)
C41 0.040(5) 0.044(6) 0.032(5) -0.006(4) -0.005(4) -0.011(5)
C42 0.043(5) 0.041(6) 0.040(5) -0.006(4) 0.010(4) -0.003(5)
C43 0.061(7) 0.033(5) 0.053(6) 0.003(5) 0.023(5) 0.013(5)
C44 0.031(4) 0.032(5) 0.046(5) 0.002(4) 0.008(4) 0.006(4)
C45 0.045(5) 0.041(6) 0.034(5) -0.004(4) -0.005(4) -0.017(5)
C46 0.039(5) 0.037(5) 0.040(5) 0.005(4) 0.012(4) 0.013(4)
C47 0.033(3) 0.054(6) 0.033(4) 0.003(8) 0.011(3) 0.005(8)
C48 0.036(5) 0.039(6) 0.041(5) 0.003(4) -0.001(4) -0.011(4)
C49 0.039(5) 0.051(7) 0.032(5) -0.005(4) 0.005(4) -0.009(5)
C50 0.033(5) 0.029(5) 0.046(5) 0.008(4) 0.009(4) 0.011(4)
C51 0.042(5) 0.057(12) 0.033(4) 0.002(5) -0.008(4) -0.002(6)
C52 0.035(5) 0.040(6) 0.038(5) 0.002(4) 0.006(4) 0.004(4)
C53 0.036(5) 0.040(6) 0.052(6) 0.013(5) 0.015(5) 0.006(4)
C54 0.039(5) 0.040(6) 0.048(6) 0.012(5) 0.017(5) 0.004(4)
C55 0.039(5) 0.031(5) 0.039(5) -0.006(4) 0.009(4) 0.010(4)
C56 0.031(5) 0.036(6) 0.047(6) -0.016(4) 0.004(4) -0.014(4)
C57 0.036(5) 0.043(6) 0.027(5) -0.011(4) -0.011(4) 0.000(5)
C58 0.030(4) 0.042(6) 0.028(4) -0.010(4) -0.007(4) 0.012(4)
C59 0.044(5) 0.036(6) 0.036(5) 0.007(4) 0.008(4) 0.015(5)
C60 0.042(5) 0.037(6) 0.029(5) -0.001(4) -0.004(4) 0.000(4)
O1 0.033(2) 0.040(3) 0.040(3) 0.007(7) 0.010(2) 0.002(7)
O2 0.035(5) 0.038(6) 0.032(4) 0.011(4) 0.011(4) -0.001(4)
O3 0.035(4) 0.038(5) 0.039(4) 0.010(4) 0.010(4) 0.002(4)
O4 0.034(4) 0.039(6) 0.031(4) 0.003(4) 0.010(4) 0.010(4)
O5 0.034(5) 0.035(6) 0.036(5) 0.000(4) 0.008(4) -0.004(4)
O6 0.032(4) 0.038(4) 0.032(4) 0.015(3) -0.003(3) -0.007(3)
O7 0.040(5) 0.039(6) 0.035(5) -0.002(4) 0.007(4) -0.007(4)
O8 0.036(5) 0.043(6) 0.037(4) 0.011(4) 0.001(4) -0.003(4)
O9 0.034(3) 0.045(3) 0.038(3) -0.002(7) 0.008(2) -0.011(7)
O10 0.035(5) 0.042(5) 0.047(5) 0.001(4) 0.008(4) 0.003(4)
O11 0.040(4) 0.035(4) 0.035(4) 0.003(3) 0.005(3) 0.004(3)
O12 0.038(5) 0.035(5) 0.037(5) 0.002(4) 0.008(4) 0.002(4)
O13 0.041(6) 0.037(6) 0.039(6) 0.001(4) 0.011(5) 0.000(4)
O14 0.043(5) 0.033(5) 0.029(4) 0.011(4) 0.005(4) 0.011(4)
O15 0.035(4) 0.030(4) 0.036(4) -0.012(3) 0.019(4) -0.003(3)
O16 0.034(5) 0.041(6) 0.044(5) 0.003(4) 0.007(4) -0.009(4)
O17 0.045(5) 0.039(5) 0.033(4) 0.004(4) 0.008(4) 0.001(4)
O18 0.037(5) 0.034(4) 0.033(4) 0.000(3) -0.005(3) -0.003(4)
O19 0.039(3) 0.040(4) 0.036(3) 0.012(6) 0.011(2) 0.000(6)
O20 0.037(6) 0.037(6) 0.039(5) 0.000(5) 0.009(4) 0.003(5)
O21 0.034(2) 0.041(3) 0.029(2) -0.005(6) 0.001(2) -0.001(7)
O22 0.033(5) 0.034(6) 0.038(5) 0.004(4) 0.010(4) -0.003(4)
O23 0.027(4) 0.038(5) 0.034(4) -0.001(3) -0.006(3) -0.002(3)
O24 0.036(4) 0.032(5) 0.032(4) 0.000(3) -0.002(3) -0.007(4)
O25 0.030(5) 0.031(6) 0.037(5) 0.001(4) 0.005(4) -0.005(4)
O26 0.037(3) 0.041(3) 0.038(3) -0.001(7) 0.013(2) 0.005(7)
O27 0.037(6) 0.031(6) 0.042(5) 0.001(5) 0.015(4) -0.003(5)
O28 0.034(2) 0.037(4) 0.035(2) 0.005(5) 0.006(2) 0.000(6)
O29 0.033(6) 0.033(6) 0.034(5) 0.001(4) 0.007(4) 0.001(4)
O30 0.042(6) 0.037(7) 0.038(6) -0.001(5) 0.012(5) -0.002(5)
O31 0.030(5) 0.031(6) 0.037(5) 0.001(4) 0.005(4) -0.005(4)
O32 0.033(5) 0.036(6) 0.033(4) 0.007(4) 0.005(4) 0.001(4)
O33 0.028(19) 0.05(4) 0.04(2) 0.02(2) 0.006(13) 0.00(2)
O34 0.04(3) 0.03(3) 0.04(2) 0.005(19) 0.01(2) 0.015(19)
O1W 0.035(16) 0.045(18) 0.042(16) 0.008(13) 0.033(14) 0.015(13)
O2W 0.046(12) 0.037(13) 0.028(10) 0.017(9) 0.002(9) 0.022(10)
O3W 0.028(10) 0.035(12) 0.031(10) -0.018(8) 0.013(8) 0.009(8)
O4W 0.027(10) 0.036(13) 0.037(11) -0.020(9) 0.006(9) -0.004(9)
O5W 0.030(11) 0.037(14) 0.048(13) 0.002(11) -0.009(10) 0.006(10)
O6W 0.037(8) 0.039(9) 0.030(7) 0.000 -0.002(6) 0.000
O7W 0.025(5) 0.036(13) 0.039(6) 0.000 0.017(5) 0.000
O8W 0.062(15) 0.044(15) 0.029(11) -0.027(10) 0.016(11) -0.022(12)
O9W 0.035(17) 0.043(19) 0.043(18) -0.010(14) 0.002(14) -0.017(14)
O10W 0.056(10) 0.049(10) 0.029(8) 0.000 0.016(7) 0.000
Tb1 0.0352(4) 0.0377(4) 0.0388(4) 0.0099(4) 0.0097(4) 0.0016(4)
Tb2 0.0351(4) 0.0418(5) 0.0343(4) 0.0060(4) 0.0079(3) -0.0149(4)
Tb3 0.0367(5) 0.0405(5) 0.0388(4) -0.0013(4) 0.0130(4) 0.0047(4)
Tb4 0.0377(5) 0.0385(5) 0.0383(4) -0.0010(4) 0.0055(4) -0.0082(4)
Tb5 0.03044(16) 0.03078(19) 0.03692(18) 0.0014(5) 0.00537(13) -0.0052(4)
Tb6 0.0326(6) 0.0311(5) 0.0319(6) 0.000 0.0089(5) 0.000
Tb7 0.03275(16) 0.03264(19) 0.03386(17) 0.0012(5) 0.00666(13) 0.0008(5)
Tb8 0.0289(6) 0.0328(6) 0.0340(6) 0.000 0.0063(5) 0.000

loop_
_atom_type_symbol
_atom_type_description
_atom_type_scat_dispersion_real
_atom_type_scat_dispersion_imag
_atom_type_scat_source
C C 0.0033 0.0016 'International Tables Vol C Tables 4.2.6.8 and 6.1.1.4'
H H 0.0000 0.0000 'International Tables Vol C Tables 4.2.6.8 and 6.1.1.4'
O O 0.0106 0.0060 'International Tables Vol C Tables 4.2.6.8 and 6.1.1.4'
Tb Tb -0.1723 4.1537 'International Tables Vol C Tables 4.2.6.8 and 6.1.1.4'

loop_
_geom_angle_atom_site_label_1
_geom_angle_atom_site_label_2
_geom_angle_atom_site_label_3
_geom_angle
_geom_angle_site_symmetry_1
_geom_angle_site_symmetry_3
_geom_angle_publ_flag
C2 C1 H1A 109.5 . . ?
C2 C1 H1B 109.5 . . ?
H1A C1 H1B 109.5 . . ?
C2 C1 H1C 109.5 . . ?
H1A C1 H1C 109.5 . . ?
H1B C1 H1C 109.5 . . ?
O1 C2 C3 124.3(14) . . ?
O1 C2 C1 119.6(12) . . ?
C3 C2 C1 116.0(7) . . ?
C2 C3 C4 130.8(9) . . ?
C2 C3 H3 114.6 . . ?
C4 C3 H3 114.6 . . ?
O2 C4 C3 111.6(8) . . ?
O2 C4 C5 117.4(9) . . ?
C3 C4 C5 131.0(9) . . ?
C4 C5 H5A 109.5 . . ?
C4 C5 H5B 109.5 . . ?
H5A C5 H5B 109.5 . . ?
C4 C5 H5C 109.5 . . ?
H5A C5 H5C 109.5 . . ?
H5B C5 H5C 109.5 . . ?
C7 C6 H6A 109.5 . . ?
C7 C6 H6B 109.5 . . ?
H6A C6 H6B 109.5 . . ?
C7 C6 H6C 109.5 . . ?
H6A C6 H6C 109.5 . . ?
H6B C6 H6C 109.5 . . ?
C8 C7 O3 120.0(8) . . ?
C8 C7 C6 125.4(10) . . ?
O3 C7 C6 114.4(9) . . ?
C9 C8 C7 127.2(9) . . ?
C9 C8 H8 116.4 . . ?
C7 C8 H8 116.4 . . ?
O4 C9 C8 126.9(8) . . ?
O4 C9 C10 105.1(8) . . ?
C8 C9 C10 128.0(9) . . ?
C9 C10 H10A 109.5 . . ?
C9 C10 H10B 109.5 . . ?
H10A C10 H10B 109.5 . . ?
C9 C10 H10C 109.5 . . ?
H10A C10 H10C 109.5 . . ?
H10B C10 H10C 109.5 . . ?
C12 C11 H11A 109.5 . . ?
C12 C11 H11B 109.5 . . ?
H11A C11 H11B 109.5 . . ?
C12 C11 H11C 109.5 . . ?
H11A C11 H11C 109.5 . . ?
H11B C11 H11C 109.5 . . ?
O5 C12 C13 129.4(13) . . ?
O5 C12 C11 108.6(11) . . ?
C13 C12 C11 121.9(12) . . ?
C12 C13 C14 126.3(10) . . ?
C12 C13 H13 116.8 . . ?
C14 C13 H13 116.8 . . ?
O6 C14 C13 120.5(9) . . ?
O6 C14 C15 117.6(8) . . ?
C13 C14 C15 121.5(8) . . ?
C14 C15 H15A 109.5 . . ?
C14 C15 H15B 109.5 . . ?
H15A C15 H15B 109.5 . . ?
C14 C15 H15C 109.5 . . ?
H15A C15 H15C 109.5 . . ?
H15B C15 H15C 109.5 . . ?
C17 C16 H16A 109.5 . . ?
C17 C16 H16B 109.5 . . ?
H16A C16 H16B 109.5 . . ?
C17 C16 H16C 109.5 . . ?
H16A C16 H16C 109.5 . . ?
H16B C16 H16C 109.5 . . ?
O7 C17 C18 121.0(11) . . ?
O7 C17 C16 130.5(12) . . ?
C18 C17 C16 107.1(10) . . ?
C19 C18 C17 123.9(10) . . ?
C19 C18 H18 118.0 . . ?
C17 C18 H18 118.0 . . ?
O8 C19 C18 116.6(8) . . ?
O8 C19 C20 118.3(10) . . ?
C18 C19 C20 125.0(9) . . ?
C19 C20 H20A 109.5 . . ?
C19 C20 H20C 109.5 . . ?
H20A C20 H20C 109.5 . . ?
C19 C20 H20B 109.5 . . ?
H20A C20 H20B 109.5 . . ?
H20C C20 H20B 109.5 . . ?
C22 C21 H21A 109.5 . . ?
C22 C21 H21B 109.5 . . ?
H21A C21 H21B 109.5 . . ?
C22 C21 H21C 109.5 . . ?
H21A C21 H21C 109.5 . . ?
H21B C21 H21C 109.5 . . ?
O9 C22 C23 131.9(13) . . ?
O9 C22 C21 104.8(11) . . ?
C23 C22 C21 123.2(9) . . ?
C24 C23 C22 123.0(10) . . ?
C24 C23 H23 118.5 . . ?
C22 C23 H23 118.5 . . ?
O10 C24 C23 123.2(8) . . ?
O10 C24 C25 106.3(8) . . ?
C23 C24 C25 128.6(9) . . ?
C24 C25 H25A 109.5 . . ?
C24 C25 H25C 109.5 . . ?
H25A C25 H25C 109.5 . . ?
C24 C25 H25B 109.5 . . ?
H25A C25 H25B 109.5 . . ?
H25C C25 H25B 109.5 . . ?
C27 C26 H26A 109.5 . . ?
C27 C26 H26B 109.5 . . ?
H26A C26 H26B 109.5 . . ?
C27 C26 H26C 109.5 . . ?
H26A C26 H26C 109.5 . . ?
H26B C26 H26C 109.5 . . ?
O12 C27 C28 128.6(9) . . ?
O12 C27 C26 118.6(9) . . ?
C28 C27 C26 112.4(10) . . ?
C27 C28 C29 129.0(9) . . ?
C27 C28 H28 115.5 . . ?
C29 C28 H28 115.5 . . ?
O11 C29 C28 114.4(8) . . ?
O11 C29 C30 116.1(7) . . ?
C28 C29 C30 128.2(8) . . ?
C29 C30 H30A 109.5 . . ?
C29 C30 H30B 109.5 . . ?
H30A C30 H30B 109.5 . . ?
C29 C30 H30C 109.5 . . ?
H30A C30 H30C 109.5 . . ?
H30B C30 H30C 109.5 . . ?
C32 C31 H31A 109.5 . . ?
C32 C31 H31B 109.5 . . ?
H31A C31 H31B 109.5 . . ?
C32 C31 H31C 109.5 . . ?
H31A C31 H31C 109.5 . . ?
H31B C31 H31C 109.5 . . ?
O13 C32 C33 120.6(12) . . ?
O13 C32 C31 126.4(12) . . ?
C33 C32 C31 113.0(12) . . ?
C34 C33 C32 125.5(11) . . ?
C34 C33 H33 117.3 . . ?
C32 C33 H33 117.3 . . ?
O14 C34 C33 113.5(8) . . ?
O14 C34 C35 113.1(8) . . ?
C33 C34 C35 131.3(9) . . ?
C34 C35 H35A 109.5 . . ?
C34 C35 H35B 109.5 . . ?
H35A C35 H35B 109.5 . . ?
C34 C35 H35C 109.5 . . ?
H35A C35 H35C 109.5 . . ?
H35B C35 H35C 109.5 . . ?
C37 C36 H36A 109.5 . . ?
C37 C36 H36B 109.5 . . ?
H36A C36 H36B 109.5 . . ?
C37 C36 H36C 109.5 . . ?
H36A C36 H36C 109.5 . . ?
H36B C36 H36C 109.5 . . ?
O15 C37 C38 123.8(9) . . ?
O15 C37 C36 121.8(9) . . ?
C38 C37 C36 114.2(9) . . ?
C39 C38 C37 129.3(9) . . ?
C39 C38 H38 115.3 . . ?
C37 C38 H38 115.3 . . ?
O16 C39 C38 118.8(8) . . ?
O16 C39 C40 116.2(7) . . ?
C38 C39 C40 124.1(8) . . ?
C39 C40 H40A 109.5 . . ?
C39 C40 H40B 109.5 . . ?
H40A C40 H40B 109.5 . . ?
C39 C40 H40C 109.5 . . ?
H40A C40 H40C 109.5 . . ?
H40B C40 H40C 109.5 . . ?
C42 C41 H41B 109.5 . . ?
C42 C41 H41C 109.5 . . ?
H41B C41 H41C 109.5 . . ?
C42 C41 H41A 109.5 . . ?
H41B C41 H41A 109.5 . . ?
H41C C41 H41A 109.5 . . ?
O17 C42 C43 118.7(9) . . ?
O17 C42 C41 127.4(9) . . ?
C43 C42 C41 113.4(9) . . ?
C42 C43 C44 125.0(10) . . ?
C42 C43 H43 117.5 . . ?
C44 C43 H43 117.5 . . ?
C43 C44 C45 116.2(9) . . ?
C43 C44 O18 114.4(8) . . ?
C45 C44 O18 128.2(8) . . ?
C44 C45 H45B 109.5 . . ?
C44 C45 H45C 109.5 . . ?
H45B C45 H45C 109.5 . . ?
C44 C45 H45A 109.5 . . ?
H45B C45 H45A 109.5 . . ?
H45C C45 H45A 109.5 . . ?
C47 C46 H46A 109.5 . . ?
C47 C46 H46B 109.5 . . ?
H46A C46 H46B 109.5 . . ?
C47 C46 H46C 109.5 . . ?
H46A C46 H46C 109.5 . . ?
H46B C46 H46C 109.5 . . ?
O19 C47 C48 118.1(11) . . ?
O19 C47 C46 124.7(11) . . ?
C48 C47 C46 117.1(7) . . ?
C49 C48 C47 124.3(8) . . ?
C49 C48 H48 117.9 . . ?
C47 C48 H48 117.9 . . ?
O20 C49 C48 118.2(9) . . ?
O20 C49 C50 120.6(8) . . ?
C48 C49 C50 120.4(8) . . ?
C49 C50 H50A 109.5 . . ?
C49 C50 H50B 109.5 . . ?
H50A C50 H50B 109.5 . . ?
C49 C50 H50C 109.5 . . ?
H50A C50 H50C 109.5 . . ?
H50B C50 H50C 109.5 . . ?
C52 C51 H51A 109.5 . . ?
C52 C51 H51B 109.5 . . ?
H51A C51 H51B 109.5 . . ?
C52 C51 H51C 109.5 . . ?
H51A C51 H51C 109.5 . . ?
H51B C51 H51C 109.5 . . ?
O21 C52 C53 113.2(10) . . ?
O21 C52 C51 127.1(9) . . ?
C53 C52 C51 117.0(10) . . ?
C52 C53 C54 125.9(10) . . ?
C52 C53 H53 117.0 . . ?
C54 C53 H53 117.0 . . ?
O22 C54 C53 126.3(10) . . ?
O22 C54 C55 124.1(10) . . ?
C53 C54 C55 109.4(9) . . ?
C54 C55 H55A 109.5 . . ?
C54 C55 H55B 109.5 . . ?
H55A C55 H55B 109.5 . . ?
C54 C55 H55C 109.5 . . ?
H55A C55 H55C 109.5 . . ?
H55B C55 H55C 109.5 . . ?
C57 C56 H56A 109.5 . . ?
C57 C56 H56B 109.5 . . ?
H56A C56 H56B 109.5 . . ?
C57 C56 H56C 109.5 . . ?
H56A C56 H56C 109.5 . . ?
H56B C56 H56C 109.5 . . ?
O23 C57 C58 121.3(10) . . ?
O23 C57 C56 124.6(11) . . ?
C58 C57 C56 112.4(9) . . ?
C57 C58 C59 122.9(10) . . ?
C57 C58 H58 118.6 . . ?
C59 C58 H58 118.6 . . ?
O24 C59 C58 122.7(11) . . ?
O24 C59 C60 108.4(10) . . ?
C58 C59 C60 124.4(9) . . ?
C59 C60 H60A 109.5 . . ?
C59 C60 H60B 109.5 . . ?
H60A C60 H60B 109.5 . . ?
C59 C60 H60C 109.5 . . ?
H60A C60 H60C 109.5 . . ?
H60B C60 H60C 109.5 . . ?
C2 O1 Tb4 128.6(10) . . ?
C2 O1 Tb1 129.0(10) . . ?
Tb4 O1 Tb1 96.15(18) . . ?
C4 O2 Tb1 145.7(7) . . ?
C7 O3 Tb1 127.5(6) . . ?
C9 O4 Tb1 125.0(6) . . ?
C12 O5 Tb1 122.6(7) . . ?
C12 O5 Tb2 128.5(7) . . ?
Tb1 O5 Tb2 95.6(4) . . ?
C14 O6 Tb2 134.0(5) . . ?
C17 O7 Tb2 141.3(8) . . ?
C19 O8 Tb2 139.6(8) . . ?
C22 O9 Tb3 122.0(9) . . ?
C22 O9 Tb2 131.8(9) . . ?
Tb3 O9 Tb2 93.14(18) . . ?
C24 O10 Tb3 131.1(7) . . ?
C29 O11 Tb3 137.9(5) . . ?
C27 O12 Tb3 127.6(7) . . ?
C32 O13 Tb4 134.0(7) . . ?
C32 O13 Tb3 125.6(7) . . ?
Tb4 O13 Tb3 97.9(4) . . ?
C34 O14 Tb4 144.9(7) . . ?
C37 O15 Tb4 133.5(6) . . ?
C39 O16 Tb4 138.6(7) . . ?
C42 O17 Tb6 145.6(7) . . ?
C44 O18 Tb6 138.5(5) . . ?
C47 O19 Tb7 135.1(4) . . ?
C49 O20 Tb7 137.2(8) . . ?
C52 O21 Tb7 149.6(8) . . ?
C54 O22 Tb7 136.1(8) . . ?
C57 O23 Tb8 132.8(7) . . ?
C59 O24 Tb8 132.0(8) . . ?
Tb1 O25 Tb2 106.2(4) . . ?
Tb1 O25 Tb5 107.5(4) . . ?
Tb2 O25 Tb5 105.3(4) . . ?
Tb1 O25 H25D 112.5 . . ?
Tb2 O25 H25D 112.5 . . ?
Tb5 O25 H25D 112.5 . . ?
Tb2 O26 Tb3 104.8(2) . . ?
Tb2 O26 Tb5 106.5(4) . . ?
Tb3 O26 Tb5 105.1(4) . . ?
Tb2 O26 H26D 113.2 . . ?
Tb3 O26 H26D 113.2 . . ?
Tb5 O26 H26D 113.2 . . ?
Tb3 O27 Tb4 101.4(4) . . ?
Tb3 O27 Tb5 104.1(4) . . ?
Tb4 O27 Tb5 105.0(4) . . ?
Tb3 O27 H27A 114.9 . . ?
Tb4 O27 H27A 114.9 . . ?
Tb5 O27 H27A 114.9 . . ?
Tb4 O28 Tb1 103.6(2) . . ?
Tb4 O28 Tb5 108.2(4) . . ?
Tb1 O28 Tb5 103.0(4) . . ?
Tb4 O28 H28A 113.7 . . ?
Tb1 O28 H28A 113.7 . . ?
Tb5 O28 H28A 113.7 . . ?
Tb5 O29 Tb6 111.8(4) . . ?
Tb5 O29 Tb7 107.8(4) . . ?
Tb6 O29 Tb7 110.7(4) . . ?
Tb5 O29 H29A 108.8 . . ?
Tb6 O29 H29A 108.8 . . ?
Tb7 O29 H29A 108.8 . . ?
Tb7 O30 Tb8 112.1(4) . . ?
Tb7 O30 Tb5 108.1(5) . . ?
Tb8 O30 Tb5 108.9(4) . . ?
Tb7 O30 H30D 109.3 . . ?
Tb8 O30 H30D 109.3 . . ?
Tb5 O30 H30D 109.3 . . ?
Tb7 O31 Tb8 114.1(4) 2_655 . ?
Tb7 O31 Tb5 111.6(4) 2_655 . ?
Tb8 O31 Tb5 107.3(4) . . ?
Tb7 O31 H31G 107.9 2_655 . ?
Tb8 O31 H31G 107.9 . . ?
Tb5 O31 H31G 107.9 . . ?
Tb5 O32 Tb6 109.9(4) . . ?
Tb5 O32 Tb7 106.7(4) . 2_655 ?
Tb6 O32 Tb7 107.3(4) . 2_655 ?
Tb5 O32 H32A 110.9 . . ?
Tb6 O32 H32A 110.9 . . ?
Tb7 O32 H32A 110.9 2_655 . ?
Tb4 O33 Tb3 87(4) . . ?
Tb4 O33 Tb1 86(4) . . ?
Tb3 O33 Tb1 147(6) . . ?
Tb4 O33 Tb2 148(6) . . ?
Tb3 O33 Tb2 84(4) . . ?
Tb1 O33 Tb2 84(3) . . ?
Tb4 O33 H1 103.9 . . ?
Tb3 O33 H1 104.6 . . ?
Tb1 O33 H1 107.9 . . ?
Tb2 O33 H1 108.5 . . ?
Tb4 O33 H2 103.8 . . ?
Tb3 O33 H2 101.0 . . ?
Tb1 O33 H2 111.6 . . ?
Tb2 O33 H2 108.6 . . ?
Tb4 O34 Tb3 90(4) . . ?
Tb4 O34 Tb2 152(6) . . ?
Tb3 O34 Tb2 87(4) . . ?
Tb4 O34 Tb1 86(4) . . ?
Tb3 O34 Tb1 152(6) . . ?
Tb2 O34 Tb1 85(2) . . ?
Tb4 O34 H1 101.5 . . ?
Tb3 O34 H1 105.4 . . ?
Tb2 O34 H1 106.1 . . ?
Tb1 O34 H1 102.5 . . ?
Tb4 O34 H2 101.5 . . ?
Tb3 O34 H2 102.5 . . ?
Tb2 O34 H2 106.3 . . ?
Tb1 O34 H2 105.4 . . ?
H1X O1W H1Y 109.5 . . ?
H2X O2W H2Y 109.5 . . ?
H3X O3W H3Y 109.8 . . ?
H4X O4W H4Y 109.5 . . ?
H5X O5W H5Y 109.4 . . ?
H6X O6W H6Y 109.5 . . ?
H7X O7W H7Y 109.7 . . ?
H8X O8W H8Y 109.6 . . ?
H9X O9W H9Y 109.8 . . ?
H10X O10W H10Y 109.5 . . ?
O3 Tb1 O25 75.1(4) . . ?
O3 Tb1 O4 78.7(4) . . ?
O25 Tb1 O4 91.6(4) . . ?
O3 Tb1 O2 84.2(4) . . ?
O25 Tb1 O2 159.1(4) . . ?
O4 Tb1 O2 81.6(3) . . ?
O3 Tb1 O28 77.5(4) . . ?
O25 Tb1 O28 77.8(3) . . ?
O4 Tb1 O28 155.7(3) . . ?
O2 Tb1 O28 100.6(3) . . ?
O3 Tb1 O1 137.0(3) . . ?
O25 Tb1 O1 128.6(4) . . ?
O4 Tb1 O1 127.4(3) . . ?
O2 Tb1 O1 69.6(3) . . ?
O28 Tb1 O1 74.8(3) . . ?
O3 Tb1 O5 134.7(4) . . ?
O25 Tb1 O5 76.4(4) . . ?
O4 Tb1 O5 67.7(3) . . ?
O2 Tb1 O5 118.2(3) . . ?
O28 Tb1 O5 128.8(3) . . ?
O1 Tb1 O5 88.2(3) . . ?
O3 Tb1 O33 138(3) . . ?
O25 Tb1 O33 72(3) . . ?
O4 Tb1 O33 127(3) . . ?
O2 Tb1 O33 127(3) . . ?
O28 Tb1 O33 70(4) . . ?
O1 Tb1 O33 58(3) . . ?
O5 Tb1 O33 60(3) . . ?
O3 Tb1 O34 135(3) . . ?
O25 Tb1 O34 70(3) . . ?
O4 Tb1 O34 129(3) . . ?
O2 Tb1 O34 129(3) . . ?
O28 Tb1 O34 69(3) . . ?
O1 Tb1 O34 59(3) . . ?
O5 Tb1 O34 61(3) . . ?
O33 Tb1 O34 3(7) . . ?
O3 Tb1 Tb4 113.1(3) . . ?
O25 Tb1 Tb4 95.0(3) . . ?
O4 Tb1 Tb4 167.7(2) . . ?
O2 Tb1 Tb4 95.6(3) . . ?
O28 Tb1 Tb4 36.6(2) . . ?
O1 Tb1 Tb4 41.3(3) . . ?
O5 Tb1 Tb4 103.7(3) . . ?
O33 Tb1 Tb4 46(3) . . ?
O34 Tb1 Tb4 45(3) . . ?
O3 Tb1 Tb2 110.8(3) . . ?
O25 Tb1 Tb2 37.2(3) . . ?
O4 Tb1 Tb2 88.9(2) . . ?
O2 Tb1 Tb2 160.4(2) . . ?
O28 Tb1 Tb2 95.12(13) . . ?
O1 Tb1 Tb2 103.81(14) . . ?
O5 Tb1 Tb2 42.2(2) . . ?
O33 Tb1 Tb2 48(3) . . ?
O34 Tb1 Tb2 48(3) . . ?
Tb4 Tb1 Tb2 90.01(3) . . ?
O3 Tb1 Tb5 74.4(3) . . ?
O25 Tb1 Tb5 38.2(3) . . ?
O4 Tb1 Tb5 127.4(2) . . ?
O2 Tb1 Tb5 137.6(2) . . ?
O28 Tb1 Tb5 39.70(14) . . ?
O1 Tb1 Tb5 102.5(2) . . ?
O5 Tb1 Tb5 102.5(2) . . ?
O33 Tb1 Tb5 64(3) . . ?
O34 Tb1 Tb5 61(3) . . ?
Tb4 Tb1 Tb5 61.91(3) . . ?
Tb2 Tb1 Tb5 61.05(2) . . ?
O7 Tb2 O26 76.6(4) . . ?
O7 Tb2 O8 72.1(4) . . ?
O26 Tb2 O8 96.3(3) . . ?
O7 Tb2 O25 74.3(4) . . ?
O26 Tb2 O25 77.7(3) . . ?
O8 Tb2 O25 146.4(4) . . ?
O7 Tb2 O6 83.2(4) . . ?
O26 Tb2 O6 153.5(3) . . ?
O8 Tb2 O6 60.8(3) . . ?
O25 Tb2 O6 113.4(3) . . ?
O7 Tb2 O5 133.2(4) . . ?
O26 Tb2 O5 129.9(3) . . ?
O8 Tb2 O5 128.0(4) . . ?
O25 Tb2 O5 75.8(4) . . ?
O6 Tb2 O5 76.5(3) . . ?
O7 Tb2 O9 130.4(3) . . ?
O26 Tb2 O9 74.1(3) . . ?
O8 Tb2 O9 72.3(4) . . ?
O25 Tb2 O9 134.6(4) . . ?
O6 Tb2 O9 107.7(3) . . ?
O5 Tb2 O9 96.1(3) . . ?
O7 Tb2 O34 135(3) . . ?
O26 Tb2 O34 70(3) . . ?
O8 Tb2 O34 139.3(19) . . ?
O25 Tb2 O34 70(3) . . ?
O6 Tb2 O34 136(3) . . ?
O5 Tb2 O34 61(3) . . ?
O9 Tb2 O34 67(2) . . ?
O7 Tb2 O33 137(3) . . ?
O26 Tb2 O33 72(3) . . ?
O8 Tb2 O33 139(2) . . ?
O25 Tb2 O33 71(3) . . ?
O6 Tb2 O33 133(3) . . ?
O5 Tb2 O33 59(3) . . ?
O9 Tb2 O33 67(2) . . ?
O34 Tb2 O33 3(7) . . ?
O7 Tb2 Tb3 113.9(3) . . ?
O26 Tb2 Tb3 38.1(3) . . ?
O8 Tb2 Tb3 100.3(3) . . ?
O25 Tb2 Tb3 94.9(3) . . ?
O6 Tb2 Tb3 150.5(2) . . ?
O5 Tb2 Tb3 103.8(3) . . ?
O9 Tb2 Tb3 42.8(3) . . ?
O34 Tb2 Tb3 45(2) . . ?
O33 Tb2 Tb3 47(2) . . ?
O7 Tb2 Tb1 109.4(3) . . ?
O26 Tb2 Tb1 95.60(13) . . ?
O8 Tb2 Tb1 168.0(3) . . ?
O25 Tb2 Tb1 36.6(2) . . ?
O6 Tb2 Tb1 107.32(18) . . ?
O5 Tb2 Tb1 42.2(2) . . ?
O9 Tb2 Tb1 112.53(14) . . ?
O34 Tb2 Tb1 47.8(17) . . ?
O33 Tb2 Tb1 47.3(19) . . ?
Tb3 Tb2 Tb1 89.97(3) . . ?
O7 Tb2 Tb5 73.6(3) . . ?
O26 Tb2 Tb5 38.63(15) . . ?
O8 Tb2 Tb5 128.7(3) . . ?
O25 Tb2 Tb5 39.1(3) . . ?
O6 Tb2 Tb5 147.8(2) . . ?
O5 Tb2 Tb5 103.4(2) . . ?
O9 Tb2 Tb5 104.4(3) . . ?
O34 Tb2 Tb5 62(3) . . ?
O33 Tb2 Tb5 64(3) . . ?
Tb3 Tb2 Tb5 61.55(3) . . ?
Tb1 Tb2 Tb5 61.936(19) . . ?
O10 Tb3 O26 95.6(3) . . ?
O10 Tb3 O27 136.1(4) . . ?
O26 Tb3 O27 77.8(3) . . ?
O10 Tb3 O12 59.7(4) . . ?
O26 Tb3 O12 79.0(4) . . ?
O27 Tb3 O12 76.6(4) . . ?
O10 Tb3 O11 74.2(3) . . ?
O26 Tb3 O11 155.7(3) . . ?
O27 Tb3 O11 94.1(3) . . ?
O12 Tb3 O11 76.8(3) . . ?
O10 Tb3 O9 78.4(4) . . ?
O26 Tb3 O9 74.4(4) . . ?
O27 Tb3 O9 137.6(4) . . ?
O12 Tb3 O9 127.1(3) . . ?
O11 Tb3 O9 123.3(3) . . ?
O10 Tb3 O13 133.5(4) . . ?
O26 Tb3 O13 129.0(3) . . ?
O27 Tb3 O13 74.6(4) . . ?
O12 Tb3 O13 132.6(4) . . ?
O11 Tb3 O13 68.7(3) . . ?
O9 Tb3 O13 99.2(3) . . ?
O10 Tb3 O34 148(4) . . ?
O26 Tb3 O34 71(3) . . ?
O27 Tb3 O34 71(4) . . ?
O12 Tb3 O34 140(3) . . ?
O11 Tb3 O34 128(3) . . ?
O9 Tb3 O34 70(4) . . ?
O13 Tb3 O34 59(3) . . ?
O10 Tb3 O33 147(4) . . ?
O26 Tb3 O33 73(3) . . ?
O27 Tb3 O33 73(4) . . ?
O12 Tb3 O33 142(3) . . ?
O11 Tb3 O33 127(3) . . ?
O9 Tb3 O33 69(4) . . ?
O13 Tb3 O33 58(3) . . ?
O34 Tb3 O33 2(6) . . ?
O10 Tb3 Tb2 104.1(3) . . ?
O26 Tb3 Tb2 37.1(3) . . ?
O27 Tb3 Tb2 96.1(3) . . ?
O12 Tb3 Tb2 114.5(3) . . ?
O11 Tb3 Tb2 166.21(19) . . ?
O9 Tb3 Tb2 44.0(3) . . ?
O13 Tb3 Tb2 105.3(3) . . ?
O34 Tb3 Tb2 48(3) . . ?
O33 Tb3 Tb2 49(3) . . ?
O10 Tb3 Tb4 166.1(3) . . ?
O26 Tb3 Tb4 95.40(13) . . ?
O27 Tb3 Tb4 39.4(3) . . ?
O12 Tb3 Tb4 114.4(3) . . ?
O11 Tb3 Tb4 92.34(19) . . ?
O9 Tb3 Tb4 112.87(17) . . ?
O13 Tb3 Tb4 39.5(3) . . ?
O34 Tb3 Tb4 45(4) . . ?
O33 Tb3 Tb4 46(3) . . ?
Tb2 Tb3 Tb4 89.80(3) . . ?
O10 Tb3 Tb5 124.6(3) . . ?
O26 Tb3 Tb5 38.90(16) . . ?
O27 Tb3 Tb5 39.1(3) . . ?
O12 Tb3 Tb5 77.8(3) . . ?
O11 Tb3 Tb5 131.0(2) . . ?
O9 Tb3 Tb5 105.4(3) . . ?
O13 Tb3 Tb5 101.1(3) . . ?
O34 Tb3 Tb5 62(3) . . ?
O33 Tb3 Tb5 64(3) . . ?
Tb2 Tb3 Tb5 61.44(3) . . ?
Tb4 Tb3 Tb5 61.95(2) . . ?
O28 Tb4 O13 132.8(3) . . ?
O28 Tb4 O27 76.4(3) . . ?
O13 Tb4 O27 77.4(4) . . ?
O28 Tb4 O14 153.3(4) . . ?
O13 Tb4 O14 67.7(4) . . ?
O27 Tb4 O14 96.0(4) . . ?
O28 Tb4 O16 99.7(3) . . ?
O13 Tb4 O16 121.2(4) . . ?
O27 Tb4 O16 151.3(4) . . ?
O14 Tb4 O16 74.6(4) . . ?
O28 Tb4 O15 79.3(4) . . ?
O13 Tb4 O15 131.8(4) . . ?
O27 Tb4 O15 78.5(3) . . ?
O14 Tb4 O15 74.1(3) . . ?
O16 Tb4 O15 72.8(4) . . ?
O28 Tb4 O1 79.0(4) . . ?
O13 Tb4 O1 90.3(3) . . ?
O27 Tb4 O1 131.6(3) . . ?
O14 Tb4 O1 122.4(4) . . ?
O16 Tb4 O1 73.7(3) . . ?
O15 Tb4 O1 136.0(3) . . ?
O28 Tb4 O34 73(2) . . ?
O13 Tb4 O34 61.4(17) . . ?
O27 Tb4 O34 71(3) . . ?
O14 Tb4 O34 129.0(17) . . ?
O16 Tb4 O34 136(3) . . ?
O15 Tb4 O34 143(3) . . ?
O1 Tb4 O34 62(3) . . ?
O28 Tb4 O33 74(2) . . ?
O13 Tb4 O33 61(2) . . ?
O27 Tb4 O33 74(3) . . ?
O14 Tb4 O33 129(2) . . ?
O16 Tb4 O33 133(3) . . ?
O15 Tb4 O33 146(3) . . ?
O1 Tb4 O33 60(3) . . ?
O34 Tb4 O33 3(7) . . ?
O28 Tb4 Tb1 39.8(3) . . ?
O13 Tb4 Tb1 106.7(3) . . ?
O27 Tb4 Tb1 96.4(3) . . ?
O14 Tb4 Tb1 164.9(2) . . ?
O16 Tb4 Tb1 98.2(3) . . ?
O15 Tb4 Tb1 117.0(2) . . ?
O1 Tb4 Tb1 42.5(3) . . ?
O34 Tb4 Tb1 48.4(14) . . ?
O33 Tb4 Tb1 47.9(18) . . ?
O28 Tb4 Tb3 95.62(14) . . ?
O13 Tb4 Tb3 42.6(3) . . ?
O27 Tb4 Tb3 39.2(2) . . ?
O14 Tb4 Tb3 93.9(3) . . ?
O16 Tb4 Tb3 163.8(3) . . ?
O15 Tb4 Tb3 115.6(2) . . ?
O1 Tb4 Tb3 104.37(13) . . ?
O34 Tb4 Tb3 45(2) . . ?
O33 Tb4 Tb3 47(2) . . ?
Tb1 Tb4 Tb3 90.23(3) . . ?
O28 Tb4 Tb5 38.49(15) . . ?
O13 Tb4 Tb5 103.4(3) . . ?
O27 Tb4 Tb5 38.6(3) . . ?
O14 Tb4 Tb5 132.4(2) . . ?
O16 Tb4 Tb5 135.1(3) . . ?
O15 Tb4 Tb5 81.5(2) . . ?
O1 Tb4 Tb5 103.6(3) . . ?
O34 Tb4 Tb5 62(3) . . ?
O33 Tb4 Tb5 64(3) . . ?
Tb1 Tb4 Tb5 61.84(3) . . ?
Tb3 Tb4 Tb5 61.11(2) . . ?
O29 Tb5 O32 69.7(4) . . ?
O29 Tb5 O30 72.5(5) . . ?
O32 Tb5 O30 112.5(3) . . ?
O29 Tb5 O31 108.4(3) . . ?
O32 Tb5 O31 70.9(2) . . ?
O30 Tb5 O31 71.1(4) . . ?
O29 Tb5 O26 142.2(5) . . ?
O32 Tb5 O26 80.4(3) . . ?
O30 Tb5 O26 142.8(5) . . ?
O31 Tb5 O26 81.6(3) . . ?
O29 Tb5 O27 78.8(4) . . ?
O32 Tb5 O27 77.4(4) . . ?
O30 Tb5 O27 143.0(3) . . ?
O31 Tb5 O27 141.8(3) . . ?
O26 Tb5 O27 72.5(4) . . ?
O29 Tb5 O25 144.6(3) . . ?
O32 Tb5 O25 144.8(3) . . ?
O30 Tb5 O25 82.4(4) . . ?
O31 Tb5 O25 85.6(3) . . ?
O26 Tb5 O25 70.3(4) . . ?
O27 Tb5 O25 110.4(2) . . ?
O29 Tb5 O28 81.2(3) . . ?
O32 Tb5 O28 139.1(4) . . ?
O30 Tb5 O28 83.8(3) . . ?
O31 Tb5 O28 148.1(4) . . ?
O26 Tb5 O28 109.74(18) . . ?
O27 Tb5 O28 69.1(4) . . ?
O25 Tb5 O28 71.5(4) . . ?
O29 Tb5 Tb2 167.1(3) . . ?
O32 Tb5 Tb2 113.8(2) . . ?
O30 Tb5 Tb2 115.3(3) . . ?
O31 Tb5 Tb2 84.2(2) . . ?
O26 Tb5 Tb2 34.8(3) . . ?
O27 Tb5 Tb2 89.8(2) . . ?
O25 Tb5 Tb2 35.6(2) . . ?
O28 Tb5 Tb2 89.23(19) . . ?
O29 Tb5 Tb3 113.5(3) . . ?
O32 Tb5 Tb3 79.5(3) . . ?
O30 Tb5 Tb3 168.0(3) . . ?
O31 Tb5 Tb3 114.7(2) . . ?
O26 Tb5 Tb3 36.0(3) . . ?
O27 Tb5 Tb3 36.8(2) . . ?
O25 Tb5 Tb3 87.5(2) . . ?
O28 Tb5 Tb3 86.9(2) . . ?
Tb2 Tb5 Tb3 57.01(3) . . ?
O29 Tb5 Tb1 116.3(2) . . ?
O32 Tb5 Tb1 164.1(3) . . ?
O30 Tb5 Tb1 83.4(3) . . ?
O31 Tb5 Tb1 117.9(3) . . ?
O26 Tb5 Tb1 87.6(2) . . ?
O27 Tb5 Tb1 89.1(2) . . ?
O25 Tb5 Tb1 34.3(2) . . ?
O28 Tb5 Tb1 37.3(3) . . ?
Tb2 Tb5 Tb1 57.02(2) . . ?
Tb3 Tb5 Tb1 84.62(2) . . ?
O29 Tb5 Tb4 82.8(2) . . ?
O32 Tb5 Tb4 112.5(3) . . ?
O30 Tb5 Tb4 115.6(2) . . ?
O31 Tb5 Tb4 168.5(2) . . ?
O26 Tb5 Tb4 88.1(2) . . ?
O27 Tb5 Tb4 36.4(2) . . ?
O25 Tb5 Tb4 86.2(2) . . ?
O28 Tb5 Tb4 33.3(3) . . ?
Tb2 Tb5 Tb4 84.47(2) . . ?
Tb3 Tb5 Tb4 56.94(2) . . ?
Tb1 Tb5 Tb4 56.25(3) . . ?
O17 Tb6 O17 128.8(5) . 2_655 ?
O17 Tb6 O18 69.1(3) . 2_655 ?
O17 Tb6 O18 67.9(3) 2_655 2_655 ?
O17 Tb6 O18 67.9(3) . . ?
O17 Tb6 O18 69.1(3) 2_655 . ?
O18 Tb6 O18 64.2(4) 2_655 . ?
O17 Tb6 O29 147.5(3) . 2_655 ?
O17 Tb6 O29 70.8(3) 2_655 2_655 ?
O18 Tb6 O29 104.2(3) 2_655 2_655 ?
O18 Tb6 O29 139.6(3) . 2_655 ?
O17 Tb6 O29 70.8(3) . . ?
O17 Tb6 O29 147.5(3) 2_655 . ?
O18 Tb6 O29 139.6(3) 2_655 . ?
O18 Tb6 O29 104.2(3) . . ?
O29 Tb6 O29 107.0(5) 2_655 . ?
O17 Tb6 O32 77.4(4) . . ?
O17 Tb6 O32 135.1(3) 2_655 . ?
O18 Tb6 O32 98.3(3) 2_655 . ?
O18 Tb6 O32 144.8(3) . . ?
O29 Tb6 O32 72.0(4) 2_655 . ?
O29 Tb6 O32 68.5(3) . . ?
O17 Tb6 O32 135.1(3) . 2_655 ?
O17 Tb6 O32 77.4(4) 2_655 2_655 ?
O18 Tb6 O32 144.8(3) 2_655 2_655 ?
O18 Tb6 O32 98.3(3) . 2_655 ?
O29 Tb6 O32 68.5(3) 2_655 2_655 ?
O29 Tb6 O32 72.0(4) . 2_655 ?
O32 Tb6 O32 110.8(5) . 2_655 ?
O17 Tb6 Tb5 158.6(3) . 2_655 ?
O17 Tb6 Tb5 72.1(3) 2_655 2_655 ?
O18 Tb6 Tb5 130.72(18) 2_655 2_655 ?
O18 Tb6 Tb5 124.7(2) . 2_655 ?
O29 Tb6 Tb5 33.7(2) 2_655 2_655 ?
O29 Tb6 Tb5 88.5(3) . 2_655 ?
O32 Tb6 Tb5 90.1(3) . 2_655 ?
O32 Tb6 Tb5 34.8(2) 2_655 2_655 ?
O17 Tb6 Tb5 72.1(3) . . ?
O17 Tb6 Tb5 158.6(3) 2_655 . ?
O18 Tb6 Tb5 124.7(2) 2_655 . ?
O18 Tb6 Tb5 130.72(18) . . ?
O29 Tb6 Tb5 88.5(3) 2_655 . ?
O29 Tb6 Tb5 33.7(2) . . ?
O32 Tb6 Tb5 34.8(2) . . ?
O32 Tb6 Tb5 90.1(3) 2_655 . ?
Tb5 Tb6 Tb5 87.66(3) 2_655 . ?
O17 Tb6 Tb7 113.8(3) . 2_655 ?
O17 Tb6 Tb7 102.3(2) 2_655 2_655 ?
O18 Tb6 Tb7 103.5(2) 2_655 2_655 ?
O18 Tb6 Tb7 166.7(2) . 2_655 ?
O29 Tb6 Tb7 34.9(2) 2_655 2_655 ?
O29 Tb6 Tb7 88.5(2) . 2_655 ?
O32 Tb6 Tb7 37.2(2) . 2_655 ?
O32 Tb6 Tb7 89.3(3) 2_655 2_655 ?
Tb5 Tb6 Tb7 58.446(17) 2_655 2_655 ?
Tb5 Tb6 Tb7 59.694(18) . 2_655 ?
O17 Tb6 Tb7 102.3(2) . . ?
O17 Tb6 Tb7 113.8(3) 2_655 . ?
O18 Tb6 Tb7 166.7(2) 2_655 . ?
O18 Tb6 Tb7 103.5(2) . . ?
O29 Tb6 Tb7 88.5(2) 2_655 . ?
O29 Tb6 Tb7 34.9(2) . . ?
O32 Tb6 Tb7 89.3(3) . . ?
O32 Tb6 Tb7 37.2(2) 2_655 . ?
Tb5 Tb6 Tb7 59.694(18) 2_655 . ?
Tb5 Tb6 Tb7 58.446(17) . . ?
Tb7 Tb6 Tb7 89.13(3) 2_655 . ?
O31 Tb7 O20 147.9(4) 2_655 . ?
O31 Tb7 O21 78.2(4) 2_655 . ?
O20 Tb7 O21 71.0(4) . . ?
O31 Tb7 O30 67.6(4) 2_655 . ?
O20 Tb7 O30 144.2(4) . . ?
O21 Tb7 O30 139.6(4) . . ?
O31 Tb7 O22 92.6(4) 2_655 . ?
O20 Tb7 O22 83.9(4) . . ?
O21 Tb7 O22 67.4(4) . . ?
O30 Tb7 O22 92.7(4) . . ?
O31 Tb7 O19 143.1(4) 2_655 . ?
O20 Tb7 O19 64.9(4) . . ?
O21 Tb7 O19 120.73(17) . . ?
O30 Tb7 O19 80.4(3) . . ?
O22 Tb7 O19 70.4(4) . . ?
O31 Tb7 O29 107.1(3) 2_655 . ?
O20 Tb7 O29 92.1(4) . . ?
O21 Tb7 O29 141.7(4) . . ?
O30 Tb7 O29 71.7(4) . . ?
O22 Tb7 O29 146.9(4) . . ?
O19 Tb7 O29 78.2(3) . . ?
O31 Tb7 O32 70.90(18) 2_655 2_655 ?
O20 Tb7 O32 93.1(4) . 2_655 ?
O21 Tb7 O32 76.7(3) . 2_655 ?
O30 Tb7 O32 109.8(3) . 2_655 ?
O22 Tb7 O32 143.0(4) . 2_655 ?
O19 Tb7 O32 140.4(4) . 2_655 ?
O29 Tb7 O32 69.9(3) . 2_655 ?
O31 Tb7 Tb5 87.9(2) 2_655 . ?
O20 Tb7 Tb5 120.7(3) . . ?
O21 Tb7 Tb5 163.49(11) . . ?
O30 Tb7 Tb5 36.2(3) . . ?
O22 Tb7 Tb5 122.8(2) . . ?
O19 Tb7 Tb5 75.78(13) . . ?
O29 Tb7 Tb5 35.5(2) . . ?
O32 Tb7 Tb5 90.4(2) 2_655 . ?
O31 Tb7 Tb5 35.3(3) 2_655 2_655 ?
O20 Tb7 Tb5 123.8(3) . 2_655 ?
O21 Tb7 Tb5 74.79(11) . 2_655 ?
O30 Tb7 Tb5 88.2(3) . 2_655 ?
O22 Tb7 Tb5 121.2(3) . 2_655 ?
O19 Tb7 Tb5 164.39(14) . 2_655 ?
O29 Tb7 Tb5 88.2(2) . 2_655 ?
O32 Tb7 Tb5 35.6(2) 2_655 2_655 ?
Tb5 Tb7 Tb5 88.723(12) . 2_655 ?
O31 Tb7 Tb8 33.5(3) 2_655 . ?
O20 Tb7 Tb8 176.5(3) . . ?
O21 Tb7 Tb8 109.3(3) . . ?
O30 Tb7 Tb8 34.1(3) . . ?
O22 Tb7 Tb8 93.0(2) . . ?
O19 Tb7 Tb8 112.6(3) . . ?
O29 Tb7 Tb8 89.6(2) . . ?
O32 Tb7 Tb8 90.3(2) 2_655 . ?
Tb5 Tb7 Tb8 59.834(16) . . ?
Tb5 Tb7 Tb8 59.218(17) 2_655 . ?
O31 Tb7 Tb6 89.6(2) 2_655 . ?
O20 Tb7 Tb6 92.7(3) . . ?
O21 Tb7 Tb6 110.1(3) . . ?
O30 Tb7 Tb6 91.0(3) . . ?
O22 Tb7 Tb6 176.3(2) . . ?
O19 Tb7 Tb6 109.5(3) . . ?
O29 Tb7 Tb6 34.4(2) . . ?
O32 Tb7 Tb6 35.5(2) 2_655 . ?
Tb5 Tb7 Tb6 60.310(17) . . ?
Tb5 Tb7 Tb6 59.698(16) 2_655 . ?
Tb8 Tb7 Tb6 90.44(3) . . ?
O23 Tb8 O23 87.4(4) 2_655 . ?
O23 Tb8 O30 149.4(3) 2_655 . ?
O23 Tb8 O30 88.8(3) . . ?
O23 Tb8 O30 88.8(3) 2_655 2_655 ?
O23 Tb8 O30 149.4(3) . 2_655 ?
O30 Tb8 O30 109.1(6) . 2_655 ?
O23 Tb8 O31 144.4(3) 2_655 2_655 ?
O23 Tb8 O31 93.7(3) . 2_655 ?
O30 Tb8 O31 66.2(4) . 2_655 ?
O30 Tb8 O31 72.5(4) 2_655 2_655 ?
O23 Tb8 O31 93.7(3) 2_655 . ?
O23 Tb8 O31 144.4(3) . . ?
O30 Tb8 O31 72.5(4) . . ?
O30 Tb8 O31 66.2(4) 2_655 . ?
O31 Tb8 O31 105.3(5) 2_655 . ?
O23 Tb8 O24 66.3(3) 2_655 2_655 ?
O23 Tb8 O24 71.5(3) . 2_655 ?
O30 Tb8 O24 140.0(3) . 2_655 ?
O30 Tb8 O24 79.1(3) 2_655 2_655 ?
O31 Tb8 O24 80.3(4) 2_655 2_655 ?
O31 Tb8 O24 140.5(3) . 2_655 ?
O23 Tb8 O24 71.5(3) 2_655 . ?
O23 Tb8 O24 66.3(3) . . ?
O30 Tb8 O24 79.1(3) . . ?
O30 Tb8 O24 140.0(3) 2_655 . ?
O31 Tb8 O24 140.5(3) 2_655 . ?
O31 Tb8 O24 80.3(4) . . ?
O24 Tb8 O24 120.4(5) 2_655 . ?
O23 Tb8 Tb5 124.4(2) 2_655 . ?
O23 Tb8 Tb5 117.85(17) . . ?
O30 Tb8 Tb5 35.7(3) . . ?
O30 Tb8 Tb5 89.1(3) 2_655 . ?
O31 Tb8 Tb5 86.2(3) 2_655 . ?
O31 Tb8 Tb5 36.9(2) . . ?
O24 Tb8 Tb5 164.2(2) 2_655 . ?
O24 Tb8 Tb5 75.4(2) . . ?
O23 Tb8 Tb5 117.85(17) 2_655 2_655 ?
O23 Tb8 Tb5 124.4(2) . 2_655 ?
O30 Tb8 Tb5 89.1(3) . 2_655 ?
O30 Tb8 Tb5 35.7(3) 2_655 2_655 ?
O31 Tb8 Tb5 36.9(2) 2_655 2_655 ?
O31 Tb8 Tb5 86.2(3) . 2_655 ?
O24 Tb8 Tb5 75.4(2) 2_655 2_655 ?
O24 Tb8 Tb5 164.2(2) . 2_655 ?
Tb5 Tb8 Tb5 88.90(3) . 2_655 ?
O23 Tb8 Tb7 176.4(2) 2_655 . ?
O23 Tb8 Tb7 91.42(19) . . ?
O30 Tb8 Tb7 33.8(3) . . ?
O30 Tb8 Tb7 90.6(3) 2_655 . ?
O31 Tb8 Tb7 32.4(2) 2_655 . ?
O31 Tb8 Tb7 89.2(2) . . ?
O24 Tb8 Tb7 110.2(2) 2_655 . ?
O24 Tb8 Tb7 111.0(2) . . ?
Tb5 Tb8 Tb7 59.044(17) . . ?
Tb5 Tb8 Tb7 60.307(18) 2_655 . ?
O23 Tb8 Tb7 91.42(19) 2_655 2_655 ?
O23 Tb8 Tb7 176.4(2) . 2_655 ?
O30 Tb8 Tb7 90.6(3) . 2_655 ?
O30 Tb8 Tb7 33.8(3) 2_655 2_655 ?
O31 Tb8 Tb7 89.2(2) 2_655 2_655 ?
O31 Tb8 Tb7 32.4(2) . 2_655 ?
O24 Tb8 Tb7 111.0(2) 2_655 2_655 ?
O24 Tb8 Tb7 110.2(2) . 2_655 ?
Tb5 Tb8 Tb7 60.307(18) . 2_655 ?
Tb5 Tb8 Tb7 59.044(17) 2_655 2_655 ?
Tb7 Tb8 Tb7 89.98(3) . 2_655 ?

loop_
_geom_bond_atom_site_label_1
_geom_bond_atom_site_label_2
_geom_bond_distance
_geom_bond_site_symmetry_2
_geom_bond_publ_flag
C1 C2 1.581(19) . ?
C1 H1A 0.9600 . ?
C1 H1B 0.9600 . ?
C1 H1C 0.9600 . ?
C2 O1 1.271(8) . ?
C2 C3 1.428(17) . ?
C3 C4 1.436(14) . ?
C3 H3 0.9300 . ?
C4 O2 1.228(10) . ?
C4 C5 1.478(14) . ?
C5 H5A 0.9600 . ?
C5 H5B 0.9600 . ?
C5 H5C 0.9600 . ?
C6 C7 1.499(17) . ?
C6 H6A 0.9600 . ?
C6 H6B 0.9600 . ?
C6 H6C 0.9600 . ?
C7 C8 1.439(14) . ?
C7 O3 1.478(11) . ?
C8 C9 1.413(13) . ?
C8 H8 0.9300 . ?
C9 O4 1.256(10) . ?
C9 C10 1.559(15) . ?
C10 H10A 0.9600 . ?
C10 H10B 0.9600 . ?
C10 H10C 0.9600 . ?
C11 C12 1.516(18) . ?
C11 H11A 0.9600 . ?
C11 H11B 0.9600 . ?
C11 H11C 0.9600 . ?
C12 O5 1.245(16) . ?
C12 C13 1.422(19) . ?
C13 C14 1.479(13) . ?
C13 H13 0.9300 . ?
C14 O6 1.288(9) . ?
C14 C15 1.506(15) . ?
C15 H15A 0.9600 . ?
C15 H15B 0.9600 . ?
C15 H15C 0.9600 . ?
C16 C17 1.555(17) . ?
C16 H16A 0.9600 . ?
C16 H16B 0.9600 . ?
C16 H16C 0.9600 . ?
C17 O7 1.238(13) . ?
C17 C18 1.471(17) . ?
C18 C19 1.454(16) . ?
C18 H18 0.9300 . ?
C19 O8 1.285(11) . ?
C19 C20 1.518(15) . ?
C20 H20A 0.9600 . ?
C20 H20C 0.9600 . ?
C20 H20B 0.9600 . ?
C21 C22 1.520(18) . ?
C21 H21A 0.9600 . ?
C21 H21B 0.9600 . ?
C21 H21C 0.9600 . ?
C22 O9 1.240(9) . ?
C22 C23 1.446(18) . ?
C23 C24 1.386(15) . ?
C23 H23 0.9300 . ?
C24 O10 1.320(12) . ?
C24 C25 1.526(14) . ?
C25 H25A 0.9600 . ?
C25 H25C 0.9600 . ?
C25 H25B 0.9600 . ?
C26 C27 1.526(14) . ?
C26 H26A 0.9600 . ?
C26 H26B 0.9600 . ?
C26 H26C 0.9600 . ?
C27 O12 1.268(12) . ?
C27 C28 1.437(15) . ?
C28 C29 1.484(13) . ?
C28 H28 0.9300 . ?
C29 O11 1.309(10) . ?
C29 C30 1.548(14) . ?
C30 H30A 0.9600 . ?
C30 H30B 0.9600 . ?
C30 H30C 0.9600 . ?
C31 C32 1.496(18) . ?
C31 H31A 0.9600 . ?
C31 H31B 0.9600 . ?
C31 H31C 0.9600 . ?
C32 O13 1.265(16) . ?
C32 C33 1.469(18) . ?
C33 C34 1.447(13) . ?
C33 H33 0.9300 . ?
C34 O14 1.283(11) . ?
C34 C35 1.576(18) . ?
C35 H35A 0.9600 . ?
C35 H35B 0.9600 . ?
C35 H35C 0.9600 . ?
C36 C37 1.465(17) . ?
C36 H36A 0.9600 . ?
C36 H36B 0.9600 . ?
C36 H36C 0.9600 . ?
C37 O15 1.231(10) . ?
C37 C38 1.439(14) . ?
C38 C39 1.412(13) . ?
C38 H38 0.9300 . ?
C39 O16 1.208(10) . ?
C39 C40 1.535(13) . ?
C40 H40A 0.9600 . ?
C40 H40B 0.9600 . ?
C40 H40C 0.9600 . ?
C41 C42 1.513(14) . ?
C41 H41B 0.9600 . ?
C41 H41C 0.9600 . ?
C41 H41A 0.9600 . ?
C42 O17 1.326(10) . ?
C42 C43 1.430(15) . ?
C43 C44 1.451(15) . ?
C43 H43 0.9300 . ?
C44 C45 1.481(14) . ?
C44 O18 1.483(10) . ?
C45 H45B 0.9600 . ?
C45 H45C 0.9600 . ?
C45 H45A 0.9600 . ?
C46 C47 1.534(15) . ?
C46 H46A 0.9600 . ?
C46 H46B 0.9600 . ?
C46 H46C 0.9600 . ?
C47 O19 1.238(7) . ?
C47 C48 1.465(17) . ?
C48 C49 1.425(14) . ?
C48 H48 0.9300 . ?
C49 O20 1.251(10) . ?
C49 C50 1.478(14) . ?
C50 H50A 0.9600 . ?
C50 H50B 0.9600 . ?
C50 H50C 0.9600 . ?
C51 C52 1.517(14) . ?
C51 H51A 0.9600 . ?
C51 H51B 0.9600 . ?
C51 H51C 0.9600 . ?
C52 O21 1.271(12) . ?
C52 C53 1.414(14) . ?
C53 C54 1.419(14) . ?
C53 H53 0.9300 . ?
C54 O22 1.257(15) . ?
C54 C55 1.526(13) . ?
C55 H55A 0.9600 . ?
C55 H55B 0.9600 . ?
C55 H55C 0.9600 . ?
C56 C57 1.555(14) . ?
C56 H56A 0.9600 . ?
C56 H56B 0.9600 . ?
C56 H56C 0.9600 . ?
C57 O23 1.268(14) . ?
C57 C58 1.422(16) . ?
C58 C59 1.424(14) . ?
C58 H58 0.9300 . ?
C59 O24 1.201(14) . ?
C59 C60 1.573(14) . ?
C60 H60A 0.9600 . ?
C60 H60B 0.9600 . ?
C60 H60C 0.9600 . ?
O1 Tb4 2.414(12) . ?
O1 Tb1 2.470(13) . ?
O2 Tb1 2.376(10) . ?
O3 Tb1 2.188(11) . ?
O4 Tb1 2.365(11) . ?
O5 Tb1 2.472(11) . ?
O5 Tb2 2.472(10) . ?
O6 Tb2 2.380(7) . ?
O7 Tb2 2.168(11) . ?
O8 Tb2 2.301(11) . ?
O9 Tb3 2.485(12) . ?
O9 Tb2 2.540(13) . ?
O10 Tb3 2.321(11) . ?
O11 Tb3 2.391(8) . ?
O12 Tb3 2.368(11) . ?
O13 Tb4 2.350(11) . ?
O13 Tb3 2.503(11) . ?
O14 Tb4 2.371(11) . ?
O15 Tb4 2.398(9) . ?
O16 Tb4 2.394(10) . ?
O17 Tb6 2.258(10) . ?
O18 Tb6 2.264(8) . ?
O19 Tb7 2.427(5) . ?
O20 Tb7 2.375(11) . ?
O21 Tb7 2.377(5) . ?
O22 Tb7 2.417(11) . ?
O23 Tb8 2.408(8) . ?
O24 Tb8 2.489(10) . ?
O25 Tb1 2.276(9) . ?
O25 Tb2 2.305(10) . ?
O25 Tb5 2.501(11) . ?
O25 H25D 0.9800 . ?
O26 Tb2 2.278(13) . ?
O26 Tb3 2.327(13) . ?
O26 Tb5 2.489(5) . ?
O26 H26D 0.9800 . ?
O27 Tb3 2.363(10) . ?
O27 Tb4 2.370(10) . ?
O27 Tb5 2.490(11) . ?
O27 H27A 0.9800 . ?
O28 Tb4 2.228(12) . ?
O28 Tb1 2.396(12) . ?
O28 Tb5 2.527(5) . ?
O28 H28A 0.9800 . ?
O29 Tb5 2.381(10) . ?
O29 Tb6 2.429(10) . ?
O29 Tb7 2.456(10) . ?
O29 H29A 0.9800 . ?
O30 Tb7 2.398(11) . ?
O30 Tb8 2.413(11) . ?
O30 Tb5 2.430(11) . ?
O30 H30D 0.9800 . ?
O31 Tb7 2.341(10) 2_655 ?
O31 Tb8 2.414(11) . ?
O31 Tb5 2.476(10) . ?
O31 H31G 0.9800 . ?
O32 Tb5 2.420(10) . ?
O32 Tb6 2.445(10) . ?
O32 Tb7 2.545(10) 2_655 ?
O32 H32A 0.9800 . ?
O33 Tb4 2.62(16) . ?
O33 Tb3 2.68(11) . ?
O33 Tb1 2.70(8) . ?
O33 Tb2 2.75(15) . ?
O33 H1 1.00000 . ?
O34 Tb4 2.60(16) . ?
O34 Tb3 2.60(10) . ?
O34 Tb2 2.72(15) . ?
O34 Tb1 2.72(7) . ?
O34 H2 0.9864 . ?
O1W H1X 0.8501 . ?
O1W H1Y 0.8500 . ?
O2W H2X 0.8679 . ?
O2W H2Y 0.8678 . ?
O3W H3X 0.8664 . ?
O3W H3Y 0.8656 . ?
O4W H4X 0.8656 . ?
O4W H4Y 0.8678 . ?
O5W H5X 0.8672 . ?
O5W H5Y 0.8663 . ?
O6W H6X 0.8668 . ?
O6W H6Y 0.8676 . ?
O7W H7X 0.8631 . ?
O7W H7Y 0.8680 . ?
O8W H8X 0.8679 . ?
O8W H8Y 0.8662 . ?
O9W H9X 0.8500 . ?
O9W H9Y 0.8501 . ?
O10W H10X 0.8501 . ?
O10W H10Y 0.8499 . ?
Tb6 O17 2.258(10) 2_655 ?
Tb6 O18 2.264(8) 2_655 ?
Tb6 O29 2.429(10) 2_655 ?
Tb6 O32 2.445(10) 2_655 ?
Tb7 O31 2.341(10) 2_655 ?
Tb7 O32 2.545(10) 2_655 ?
Tb8 O23 2.408(8) 2_655 ?
Tb8 O30 2.413(11) 2_655 ?
Tb8 O31 2.414(11) 2_655 ?
Tb8 O24 2.489(10) 2_655 ?

loop_
_geom_torsion_atom_site_label_1
_geom_torsion_atom_site_label_2
_geom_torsion_atom_site_label_3
_geom_torsion_atom_site_label_4
_geom_torsion
_geom_torsion_site_symmetry_1
_geom_torsion_site_symmetry_2
_geom_torsion_site_symmetry_3
_geom_torsion_site_symmetry_4
_geom_torsion_publ_flag
O1 C2 C3 C4 7(2) . . . . ?
C1 C2 C3 C4 -175.0(10) . . . . ?
C2 C3 C4 O2 -11.2(17) . . . . ?
C2 C3 C4 C5 166.0(13) . . . . ?
O3 C7 C8 C9 5.6(17) . . . . ?
C6 C7 C8 C9 -168.1(12) . . . . ?
C7 C8 C9 O4 -3.4(17) . . . . ?
C7 C8 C9 C10 176.1(11) . . . . ?
O5 C12 C13 C14 5(3) . . . . ?
C11 C12 C13 C14 -177.1(12) . . . . ?
C12 C13 C14 O6 -23.5(18) . . . . ?
C12 C13 C14 C15 164.7(13) . . . . ?
O7 C17 C18 C19 10.8(16) . . . . ?
C16 C17 C18 C19 178.7(9) . . . . ?
C17 C18 C19 O8 -11.2(14) . . . . ?
C17 C18 C19 C20 166.4(10) . . . . ?
O9 C22 C23 C24 15(2) . . . . ?
C21 C22 C23 C24 -167.8(11) . . . . ?
C22 C23 C24 O10 -37.5(16) . . . . ?
C22 C23 C24 C25 160.4(12) . . . . ?
O12 C27 C28 C29 13(2) . . . . ?
C26 C27 C28 C29 -174.3(11) . . . . ?
C27 C28 C29 O11 -21.8(17) . . . . ?
C27 C28 C29 C30 172.0(11) . . . . ?
O13 C32 C33 C34 -21.0(18) . . . . ?
C31 C32 C33 C34 158.2(9) . . . . ?
C32 C33 C34 O14 8.7(13) . . . . ?
C32 C33 C34 C35 170.8(12) . . . . ?
O15 C37 C38 C39 12.2(17) . . . . ?
C36 C37 C38 C39 -173.2(11) . . . . ?
C37 C38 C39 O16 -5.3(15) . . . . ?
C37 C38 C39 C40 163.2(10) . . . . ?
O17 C42 C43 C44 1.7(16) . . . . ?
C41 C42 C43 C44 174.2(9) . . . . ?
C42 C43 C44 C45 -179.4(10) . . . . ?
C42 C43 C44 O18 -10.9(14) . . . . ?
O19 C47 C48 C49 -8(2) . . . . ?
C46 C47 C48 C49 176.5(11) . . . . ?
C47 C48 C49 O20 6.7(18) . . . . ?
C47 C48 C49 C50 176.1(12) . . . . ?
O21 C52 C53 C54 -10.4(16) . . . . ?
C51 C52 C53 C54 -173.1(10) . . . . ?
C52 C53 C54 O22 13.2(19) . . . . ?
C52 C53 C54 C55 -172.1(10) . . . . ?
O23 C57 C58 C59 13.9(14) . . . . ?
C56 C57 C58 C59 -180.0(8) . . . . ?
C57 C58 C59 O24 -13.9(15) . . . . ?
C57 C58 C59 C60 -167.4(9) . . . . ?
C3 C2 O1 Tb4 -123.6(16) . . . . ?
C1 C2 O1 Tb4 58.3(13) . . . . ?
C3 C2 O1 Tb1 21.8(18) . . . . ?
C1 C2 O1 Tb1 -156.3(9) . . . . ?
C3 C4 O2 Tb1 -19.5(14) . . . . ?
C5 C4 O2 Tb1 162.9(9) . . . . ?
C8 C7 O3 Tb1 25.2(12) . . . . ?
C6 C7 O3 Tb1 -160.5(8) . . . . ?
C8 C9 O4 Tb1 -26.6(11) . . . . ?
C10 C9 O4 Tb1 153.8(6) . . . . ?
C13 C12 O5 Tb1 -123.4(14) . . . . ?
C11 C12 O5 Tb1 58.8(14) . . . . ?
C13 C12 O5 Tb2 8(2) . . . . ?
C11 C12 O5 Tb2 -170.1(6) . . . . ?
C13 C14 O6 Tb2 28.2(13) . . . . ?
C15 C14 O6 Tb2 -159.6(7) . . . . ?
C18 C17 O7 Tb2 14.8(16) . . . . ?
C16 C17 O7 Tb2 -150.0(8) . . . . ?
C18 C19 O8 Tb2 -11.0(12) . . . . ?
C20 C19 O8 Tb2 171.2(7) . . . . ?
C23 C22 O9 Tb3 17.0(19) . . . . ?
C21 C22 O9 Tb3 -160.6(6) . . . . ?
C23 C22 O9 Tb2 -113.1(18) . . . . ?
C21 C22 O9 Tb2 69.2(9) . . . . ?
C23 C24 O10 Tb3 23.4(13) . . . . ?
C25 C24 O10 Tb3 -171.0(7) . . . . ?
C28 C29 O11 Tb3 3.8(12) . . . . ?
C30 C29 O11 Tb3 171.7(5) . . . . ?
C28 C27 O12 Tb3 14.8(14) . . . . ?
C26 C27 O12 Tb3 -157.7(6) . . . . ?
C33 C32 O13 Tb4 45.7(16) . . . . ?
C31 C32 O13 Tb4 -133.4(10) . . . . ?
C33 C32 O13 Tb3 -112.2(12) . . . . ?
C31 C32 O13 Tb3 68.6(15) . . . . ?
C33 C34 O14 Tb4 -23.7(12) . . . . ?
C35 C34 O14 Tb4 170.8(9) . . . . ?
C38 C37 O15 Tb4 0.9(13) . . . . ?
C36 C37 O15 Tb4 -173.3(8) . . . . ?
C38 C39 O16 Tb4 -15.8(14) . . . . ?
C40 C39 O16 Tb4 174.9(8) . . . . ?
C43 C42 O17 Tb6 -17.2(15) . . . . ?
C41 C42 O17 Tb6 171.4(7) . . . . ?
C43 C44 O18 Tb6 38.6(10) . . . . ?
C45 C44 O18 Tb6 -154.6(7) . . . . ?
C48 C47 O19 Tb7 42(2) . . . . ?
C46 C47 O19 Tb7 -142.8(8) . . . . ?
C48 C49 O20 Tb7 -41.9(13) . . . . ?
C50 C49 O20 Tb7 148.6(7) . . . . ?
C53 C52 O21 Tb7 11(2) . . . . ?
C51 C52 O21 Tb7 171.8(13) . . . . ?
C53 C54 O22 Tb7 -13(2) . . . . ?
C55 C54 O22 Tb7 173.1(8) . . . . ?
C58 C57 O23 Tb8 -43.7(13) . . . . ?
C56 C57 O23 Tb8 151.9(7) . . . . ?
C58 C59 O24 Tb8 41.5(15) . . . . ?
C60 C59 O24 Tb8 -161.3(7) . . . . ?
C7 O3 Tb1 O25 -130.8(8) . . . . ?
C7 O3 Tb1 O4 -36.1(7) . . . . ?
C7 O3 Tb1 O2 46.4(7) . . . . ?
C7 O3 Tb1 O28 148.6(8) . . . . ?
C7 O3 Tb1 O1 97.8(9) . . . . ?
C7 O3 Tb1 O5 -78.3(8) . . . . ?
C7 O3 Tb1 O33 -171(5) . . . . ?
C7 O3 Tb1 O34 -171(5) . . . . ?
C7 O3 Tb1 Tb4 140.0(6) . . . . ?
C7 O3 Tb1 Tb2 -120.6(7) . . . . ?
C7 O3 Tb1 Tb5 -170.5(8) . . . . ?
Tb2 O25 Tb1 O3 164.1(5) . . . . ?
Tb5 O25 Tb1 O3 -83.6(4) . . . . ?
Tb2 O25 Tb1 O4 86.2(4) . . . . ?
Tb5 O25 Tb1 O4 -161.5(4) . . . . ?
Tb2 O25 Tb1 O2 156.4(8) . . . . ?
Tb5 O25 Tb1 O2 -91.3(10) . . . . ?
Tb2 O25 Tb1 O28 -115.8(5) . . . . ?
Tb5 O25 Tb1 O28 -3.5(4) . . . . ?
Tb2 O25 Tb1 O1 -56.8(6) . . . . ?
Tb5 O25 Tb1 O1 55.5(5) . . . . ?
Tb2 O25 Tb1 O5 19.6(4) . . . . ?
Tb5 O25 Tb1 O5 131.9(5) . . . . ?
Tb2 O25 Tb1 O33 -43(4) . . . . ?
Tb5 O25 Tb1 O33 70(4) . . . . ?
Tb2 O25 Tb1 O34 -44(4) . . . . ?
Tb5 O25 Tb1 O34 68(4) . . . . ?
Tb2 O25 Tb1 Tb4 -83.4(4) . . . . ?
Tb5 O25 Tb1 Tb4 28.9(4) . . . . ?
Tb5 O25 Tb1 Tb2 112.3(6) . . . . ?
Tb2 O25 Tb1 Tb5 -112.3(6) . . . . ?
C9 O4 Tb1 O3 37.6(7) . . . . ?
C9 O4 Tb1 O25 112.0(7) . . . . ?
C9 O4 Tb1 O2 -48.1(7) . . . . ?
C9 O4 Tb1 O28 49.0(11) . . . . ?
C9 O4 Tb1 O1 -104.3(7) . . . . ?
C9 O4 Tb1 O5 -173.4(8) . . . . ?
C9 O4 Tb1 O33 -179(4) . . . . ?
C9 O4 Tb1 O34 178(4) . . . . ?
C9 O4 Tb1 Tb4 -125.7(9) . . . . ?
C9 O4 Tb1 Tb2 149.1(7) . . . . ?
C9 O4 Tb1 Tb5 97.7(7) . . . . ?
C4 O2 Tb1 O3 177.2(12) . . . . ?
C4 O2 Tb1 O25 -175.3(10) . . . . ?
C4 O2 Tb1 O4 -103.4(12) . . . . ?
C4 O2 Tb1 O28 101.2(12) . . . . ?
C4 O2 Tb1 O1 31.9(11) . . . . ?
C4 O2 Tb1 O5 -44.3(13) . . . . ?
C4 O2 Tb1 O33 28(5) . . . . ?
C4 O2 Tb1 O34 30(5) . . . . ?
C4 O2 Tb1 Tb4 64.5(12) . . . . ?
C4 O2 Tb1 Tb2 -41.5(18) . . . . ?
C4 O2 Tb1 Tb5 118.1(11) . . . . ?
Tb4 O28 Tb1 O3 -166.7(3) . . . . ?
Tb5 O28 Tb1 O3 80.6(4) . . . . ?
Tb4 O28 Tb1 O25 116.2(3) . . . . ?
Tb5 O28 Tb1 O25 3.4(4) . . . . ?
Tb4 O28 Tb1 O4 -178.1(6) . . . . ?
Tb5 O28 Tb1 O4 69.2(7) . . . . ?
Tb4 O28 Tb1 O2 -85.1(3) . . . . ?
Tb5 O28 Tb1 O2 162.1(4) . . . . ?
Tb4 O28 Tb1 O1 -19.9(2) . . . . ?
Tb5 O28 Tb1 O1 -132.6(3) . . . . ?
Tb4 O28 Tb1 O5 55.0(4) . . . . ?
Tb5 O28 Tb1 O5 -57.7(5) . . . . ?
Tb4 O28 Tb1 O33 41(3) . . . . ?
Tb5 O28 Tb1 O33 -72(3) . . . . ?
Tb4 O28 Tb1 O34 43(3) . . . . ?
Tb5 O28 Tb1 O34 -70(3) . . . . ?
Tb5 O28 Tb1 Tb4 -112.7(4) . . . . ?
Tb4 O28 Tb1 Tb2 83.07(17) . . . . ?
Tb5 O28 Tb1 Tb2 -29.7(3) . . . . ?
Tb4 O28 Tb1 Tb5 112.7(4) . . . . ?
C2 O1 Tb1 O3 -84.0(8) . . . . ?
Tb4 O1 Tb1 O3 69.5(5) . . . . ?
C2 O1 Tb1 O25 164.1(7) . . . . ?
Tb4 O1 Tb1 O25 -42.4(4) . . . . ?
C2 O1 Tb1 O4 33.3(7) . . . . ?
Tb4 O1 Tb1 O4 -173.2(3) . . . . ?
C2 O1 Tb1 O2 -28.0(7) . . . . ?
Tb4 O1 Tb1 O2 125.5(3) . . . . ?
C2 O1 Tb1 O28 -135.7(7) . . . . ?
Tb4 O1 Tb1 O28 17.86(19) . . . . ?
C2 O1 Tb1 O5 93.2(7) . . . . ?
Tb4 O1 Tb1 O5 -113.3(3) . . . . ?
C2 O1 Tb1 O33 148(4) . . . . ?
Tb4 O1 Tb1 O33 -58(4) . . . . ?
C2 O1 Tb1 O34 151(4) . . . . ?
Tb4 O1 Tb1 O34 -56(4) . . . . ?
C2 O1 Tb1 Tb4 -153.5(7) . . . . ?
C2 O1 Tb1 Tb2 132.7(7) . . . . ?
Tb4 O1 Tb1 Tb2 -73.78(15) . . . . ?
C2 O1 Tb1 Tb5 -164.4(7) . . . . ?
Tb4 O1 Tb1 Tb5 -10.92(16) . . . . ?
C12 O5 Tb1 O3 74.0(9) . . . . ?
Tb2 O5 Tb1 O3 -69.7(6) . . . . ?
C12 O5 Tb1 O25 126.1(9) . . . . ?
Tb2 O5 Tb1 O25 -17.5(4) . . . . ?
C12 O5 Tb1 O4 28.7(9) . . . . ?
Tb2 O5 Tb1 O4 -115.0(4) . . . . ?
C12 O5 Tb1 O2 -37.7(9) . . . . ?
Tb2 O5 Tb1 O2 178.6(3) . . . . ?
C12 O5 Tb1 O28 -172.1(9) . . . . ?
Tb2 O5 Tb1 O28 44.2(5) . . . . ?
C12 O5 Tb1 O1 -103.3(9) . . . . ?
Tb2 O5 Tb1 O1 113.0(4) . . . . ?
C12 O5 Tb1 O33 -157(4) . . . . ?
Tb2 O5 Tb1 O33 60(4) . . . . ?
C12 O5 Tb1 O34 -159(4) . . . . ?
Tb2 O5 Tb1 O34 57(4) . . . . ?
C12 O5 Tb1 Tb4 -141.9(9) . . . . ?
Tb2 O5 Tb1 Tb4 74.4(3) . . . . ?
C12 O5 Tb1 Tb2 143.7(10) . . . . ?
C12 O5 Tb1 Tb5 154.3(9) . . . . ?
Tb2 O5 Tb1 Tb5 10.6(3) . . . . ?
Tb4 O33 Tb1 O3 -75(5) . . . . ?
Tb3 O33 Tb1 O3 4(15) . . . . ?
Tb2 O33 Tb1 O3 74(6) . . . . ?
Tb4 O33 Tb1 O25 -116(4) . . . . ?
Tb3 O33 Tb1 O25 -37(11) . . . . ?
Tb2 O33 Tb1 O25 33(2) . . . . ?
Tb4 O33 Tb1 O4 166.2(10) . . . . ?
Tb3 O33 Tb1 O4 -115(11) . . . . ?
Tb2 O33 Tb1 O4 -45(5) . . . . ?
Tb4 O33 Tb1 O2 56(5) . . . . ?
Tb3 O33 Tb1 O2 135(10) . . . . ?
Tb2 O33 Tb1 O2 -155.2(12) . . . . ?
Tb4 O33 Tb1 O28 -33(2) . . . . ?
Tb3 O33 Tb1 O28 46(11) . . . . ?
Tb2 O33 Tb1 O28 116(4) . . . . ?
Tb4 O33 Tb1 O1 51(2) . . . . ?
Tb3 O33 Tb1 O1 130(13) . . . . ?
Tb2 O33 Tb1 O1 -160(5) . . . . ?
Tb4 O33 Tb1 O5 160(5) . . . . ?
Tb3 O33 Tb1 O5 -121(12) . . . . ?
Tb2 O33 Tb1 O5 -51(2) . . . . ?
Tb3 O33 Tb1 Tb4 79(12) . . . . ?
Tb2 O33 Tb1 Tb4 149(6) . . . . ?
Tb4 O33 Tb1 Tb2 -149(6) . . . . ?
Tb3 O33 Tb1 Tb2 -70(11) . . . . ?
Tb4 O33 Tb1 Tb5 -75(3) . . . . ?
Tb3 O33 Tb1 Tb5 3(10) . . . . ?
Tb2 O33 Tb1 Tb5 74(3) . . . . ?
Tb4 O34 Tb1 O3 -78(5) . . . . ?
Tb3 O34 Tb1 O3 4(17) . . . . ?
Tb2 O34 Tb1 O3 76(5) . . . . ?
Tb4 O34 Tb1 O25 -119(4) . . . . ?
Tb3 O34 Tb1 O25 -37(13) . . . . ?
Tb2 O34 Tb1 O25 35(2) . . . . ?
Tb4 O34 Tb1 O4 165.6(11) . . . . ?
Tb3 O34 Tb1 O4 -113(13) . . . . ?
Tb2 O34 Tb1 O4 -41(5) . . . . ?
Tb4 O34 Tb1 O2 52(5) . . . . ?
Tb3 O34 Tb1 O2 133(12) . . . . ?
Tb2 O34 Tb1 O2 -154.5(12) . . . . ?
Tb4 O34 Tb1 O28 -35(2) . . . . ?
Tb3 O34 Tb1 O28 47(13) . . . . ?
Tb2 O34 Tb1 O28 119(4) . . . . ?
Tb4 O34 Tb1 O1 50(2) . . . . ?
Tb3 O34 Tb1 O1 132(15) . . . . ?
Tb2 O34 Tb1 O1 -156(5) . . . . ?
Tb4 O34 Tb1 O5 156(5) . . . . ?
Tb3 O34 Tb1 O5 -122(14) . . . . ?
Tb2 O34 Tb1 O5 -50(2) . . . . ?
Tb3 O34 Tb1 Tb4 82(14) . . . . ?
Tb2 O34 Tb1 Tb4 154(6) . . . . ?
Tb4 O34 Tb1 Tb2 -154(6) . . . . ?
Tb3 O34 Tb1 Tb2 -72(13) . . . . ?
Tb4 O34 Tb1 Tb5 -78(4) . . . . ?
Tb3 O34 Tb1 Tb5 4(12) . . . . ?
Tb2 O34 Tb1 Tb5 76(3) . . . . ?
C17 O7 Tb2 O26 -124.8(13) . . . . ?
C17 O7 Tb2 O8 -23.5(12) . . . . ?
C17 O7 Tb2 O25 154.5(14) . . . . ?
C17 O7 Tb2 O6 37.9(12) . . . . ?
C17 O7 Tb2 O5 102.2(12) . . . . ?
C17 O7 Tb2 O9 -69.6(14) . . . . ?
C17 O7 Tb2 O34 -167(3) . . . . ?
C17 O7 Tb2 O33 -169(3) . . . . ?
C17 O7 Tb2 Tb3 -117.1(12) . . . . ?
C17 O7 Tb2 Tb1 143.9(11) . . . . ?
C17 O7 Tb2 Tb5 -164.7(13) . . . . ?
Tb3 O26 Tb2 O7 168.6(4) . . . . ?
Tb5 O26 Tb2 O7 -80.3(5) . . . . ?
Tb3 O26 Tb2 O8 98.7(3) . . . . ?
Tb5 O26 Tb2 O8 -150.2(4) . . . . ?
Tb3 O26 Tb2 O25 -114.9(3) . . . . ?
Tb5 O26 Tb2 O25 -3.7(4) . . . . ?
Tb3 O26 Tb2 O6 127.0(6) . . . . ?
Tb5 O26 Tb2 O6 -121.9(5) . . . . ?
Tb3 O26 Tb2 O5 -55.5(4) . . . . ?
Tb5 O26 Tb2 O5 55.6(6) . . . . ?
Tb3 O26 Tb2 O9 29.11(19) . . . . ?
Tb5 O26 Tb2 O9 140.2(4) . . . . ?
Tb3 O26 Tb2 O34 -42(2) . . . . ?
Tb5 O26 Tb2 O34 69(2) . . . . ?
Tb3 O26 Tb2 O33 -41(3) . . . . ?
Tb5 O26 Tb2 O33 70(3) . . . . ?
Tb5 O26 Tb2 Tb3 111.1(4) . . . . ?
Tb3 O26 Tb2 Tb1 -82.75(16) . . . . ?
Tb5 O26 Tb2 Tb1 28.4(3) . . . . ?
Tb3 O26 Tb2 Tb5 -111.1(4) . . . . ?
C19 O8 Tb2 O7 21.4(10) . . . . ?
C19 O8 Tb2 O26 95.1(11) . . . . ?
C19 O8 Tb2 O25 17.9(15) . . . . ?
C19 O8 Tb2 O6 -70.8(10) . . . . ?
C19 O8 Tb2 O5 -109.9(11) . . . . ?
C19 O8 Tb2 O9 166.2(12) . . . . ?
C19 O8 Tb2 O34 161(5) . . . . ?
C19 O8 Tb2 O33 165(5) . . . . ?
C19 O8 Tb2 Tb3 133.4(10) . . . . ?
C19 O8 Tb2 Tb1 -78.1(18) . . . . ?
C19 O8 Tb2 Tb5 71.7(11) . . . . ?
Tb1 O25 Tb2 O7 -163.1(6) . . . . ?
Tb5 O25 Tb2 O7 83.1(4) . . . . ?
Tb1 O25 Tb2 O26 117.5(5) . . . . ?
Tb5 O25 Tb2 O26 3.7(4) . . . . ?
Tb1 O25 Tb2 O8 -159.7(5) . . . . ?
Tb5 O25 Tb2 O8 86.5(7) . . . . ?
Tb1 O25 Tb2 O6 -87.9(4) . . . . ?
Tb5 O25 Tb2 O6 158.3(3) . . . . ?
Tb1 O25 Tb2 O5 -19.6(4) . . . . ?
Tb5 O25 Tb2 O5 -133.4(4) . . . . ?
Tb1 O25 Tb2 O9 65.0(6) . . . . ?
Tb5 O25 Tb2 O9 -48.9(5) . . . . ?
Tb1 O25 Tb2 O34 45(3) . . . . ?
Tb5 O25 Tb2 O34 -69(3) . . . . ?
Tb1 O25 Tb2 O33 42(3) . . . . ?
Tb5 O25 Tb2 O33 -72(3) . . . . ?
Tb1 O25 Tb2 Tb3 83.4(4) . . . . ?
Tb5 O25 Tb2 Tb3 -30.5(3) . . . . ?
Tb5 O25 Tb2 Tb1 -113.8(6) . . . . ?
Tb1 O25 Tb2 Tb5 113.8(6) . . . . ?
C14 O6 Tb2 O7 123.1(8) . . . . ?
C14 O6 Tb2 O26 163.7(6) . . . . ?
C14 O6 Tb2 O8 -163.6(9) . . . . ?
C14 O6 Tb2 O25 53.5(8) . . . . ?
C14 O6 Tb2 O5 -14.3(7) . . . . ?
C14 O6 Tb2 O9 -106.5(7) . . . . ?
C14 O6 Tb2 O34 -32(3) . . . . ?
C14 O6 Tb2 O33 -32(3) . . . . ?
C14 O6 Tb2 Tb3 -108.5(7) . . . . ?
C14 O6 Tb2 Tb1 14.8(8) . . . . ?
C14 O6 Tb2 Tb5 79.4(8) . . . . ?
C12 O5 Tb2 O7 -71.2(10) . . . . ?
Tb1 O5 Tb2 O7 69.1(6) . . . . ?
C12 O5 Tb2 O26 176.9(10) . . . . ?
Tb1 O5 Tb2 O26 -42.7(6) . . . . ?
C12 O5 Tb2 O8 30.2(11) . . . . ?
Tb1 O5 Tb2 O8 170.6(4) . . . . ?
C12 O5 Tb2 O25 -123.0(10) . . . . ?
Tb1 O5 Tb2 O25 17.4(4) . . . . ?
C12 O5 Tb2 O6 -4.2(10) . . . . ?
Tb1 O5 Tb2 O6 136.1(4) . . . . ?
C12 O5 Tb2 O9 102.5(10) . . . . ?
Tb1 O5 Tb2 O9 -117.1(4) . . . . ?
C12 O5 Tb2 O34 162(3) . . . . ?
Tb1 O5 Tb2 O34 -57(3) . . . . ?
C12 O5 Tb2 O33 161(3) . . . . ?
Tb1 O5 Tb2 O33 -59(3) . . . . ?
C12 O5 Tb2 Tb3 145.4(10) . . . . ?
Tb1 O5 Tb2 Tb3 -74.3(3) . . . . ?
C12 O5 Tb2 Tb1 -140.4(11) . . . . ?
C12 O5 Tb2 Tb5 -151.1(10) . . . . ?
Tb1 O5 Tb2 Tb5 -10.7(4) . . . . ?
C22 O9 Tb2 O7 57.2(10) . . . . ?
Tb3 O9 Tb2 O7 -82.3(5) . . . . ?
C22 O9 Tb2 O26 113.4(8) . . . . ?
Tb3 O9 Tb2 O26 -26.2(2) . . . . ?
C22 O9 Tb2 O8 11.2(8) . . . . ?
Tb3 O9 Tb2 O8 -128.3(3) . . . . ?
C22 O9 Tb2 O25 167.1(8) . . . . ?
Tb3 O9 Tb2 O25 27.6(4) . . . . ?
C22 O9 Tb2 O6 -39.0(8) . . . . ?
Tb3 O9 Tb2 O6 -178.56(18) . . . . ?
C22 O9 Tb2 O5 -116.8(8) . . . . ?
Tb3 O9 Tb2 O5 103.7(3) . . . . ?
C22 O9 Tb2 O34 -172(4) . . . . ?
Tb3 O9 Tb2 O34 48(3) . . . . ?
C22 O9 Tb2 O33 -169(4) . . . . ?
Tb3 O9 Tb2 O33 51(3) . . . . ?
C22 O9 Tb2 Tb3 139.5(8) . . . . ?
C22 O9 Tb2 Tb1 -157.1(8) . . . . ?
Tb3 O9 Tb2 Tb1 63.37(18) . . . . ?
C22 O9 Tb2 Tb5 137.7(8) . . . . ?
Tb3 O9 Tb2 Tb5 -1.83(14) . . . . ?
Tb4 O34 Tb2 O7 -3(9) . . . . ?
Tb3 O34 Tb2 O7 79(3) . . . . ?
Tb1 O34 Tb2 O7 -74(4) . . . . ?
Tb4 O34 Tb2 O26 -47(7) . . . . ?
Tb3 O34 Tb2 O26 35(2) . . . . ?
Tb1 O34 Tb2 O26 -118(4) . . . . ?
Tb4 O34 Tb2 O8 -123(6) . . . . ?
Tb3 O34 Tb2 O8 -41(7) . . . . ?
Tb1 O34 Tb2 O8 166.0(9) . . . . ?
Tb4 O34 Tb2 O25 36(7) . . . . ?
Tb3 O34 Tb2 O25 119(4) . . . . ?
Tb1 O34 Tb2 O25 -35(2) . . . . ?
Tb4 O34 Tb2 O6 140(7) . . . . ?
Tb3 O34 Tb2 O6 -137.6(19) . . . . ?
Tb1 O34 Tb2 O6 69(5) . . . . ?
Tb4 O34 Tb2 O5 121(8) . . . . ?
Tb3 O34 Tb2 O5 -157(5) . . . . ?
Tb1 O34 Tb2 O5 50(2) . . . . ?
Tb4 O34 Tb2 O9 -128(8) . . . . ?
Tb3 O34 Tb2 O9 -45(2) . . . . ?
Tb1 O34 Tb2 O9 161(4) . . . . ?
Tb4 O34 Tb2 Tb3 -82(9) . . . . ?
Tb1 O34 Tb2 Tb3 -153(6) . . . . ?
Tb4 O34 Tb2 Tb1 71(6) . . . . ?
Tb3 O34 Tb2 Tb1 153(6) . . . . ?
Tb4 O34 Tb2 Tb5 -6(7) . . . . ?
Tb3 O34 Tb2 Tb5 77(3) . . . . ?
Tb1 O34 Tb2 Tb5 -77(3) . . . . ?
Tb4 O33 Tb2 O7 3(9) . . . . ?
Tb3 O33 Tb2 O7 79(3) . . . . ?
Tb1 O33 Tb2 O7 -71(4) . . . . ?
Tb4 O33 Tb2 O26 -42(6) . . . . ?
Tb3 O33 Tb2 O26 34(2) . . . . ?
Tb1 O33 Tb2 O26 -116(4) . . . . ?
Tb4 O33 Tb2 O8 -121(6) . . . . ?
Tb3 O33 Tb2 O8 -45(7) . . . . ?
Tb1 O33 Tb2 O8 165.3(9) . . . . ?
Tb4 O33 Tb2 O25 40(6) . . . . ?
Tb3 O33 Tb2 O25 116(4) . . . . ?
Tb1 O33 Tb2 O25 -33(2) . . . . ?
Tb4 O33 Tb2 O6 145(6) . . . . ?
Tb3 O33 Tb2 O6 -139.1(18) . . . . ?
Tb1 O33 Tb2 O6 72(5) . . . . ?
Tb4 O33 Tb2 O5 125(7) . . . . ?
Tb3 O33 Tb2 O5 -159(5) . . . . ?
Tb1 O33 Tb2 O5 51.4(19) . . . . ?
Tb4 O33 Tb2 O9 -122(7) . . . . ?
Tb3 O33 Tb2 O9 -46.2(19) . . . . ?
Tb1 O33 Tb2 O9 164(5) . . . . ?
Tb4 O33 Tb2 Tb3 -76(7) . . . . ?
Tb4 O33 Tb2 Tb1 73(6) . . . . ?
Tb3 O33 Tb2 Tb1 149(6) . . . . ?
Tb4 O33 Tb2 Tb5 -1(6) . . . . ?
Tb3 O33 Tb2 Tb5 74(3) . . . . ?
Tb1 O33 Tb2 Tb5 -75(3) . . . . ?
O3 Tb1 Tb2 O7 0.8(5) . . . . ?
O25 Tb1 Tb2 O7 17.2(6) . . . . ?
O4 Tb1 Tb2 O7 -76.7(4) . . . . ?
O2 Tb1 Tb2 O7 -137.5(9) . . . . ?
O28 Tb1 Tb2 O7 79.3(4) . . . . ?
O1 Tb1 Tb2 O7 154.9(4) . . . . ?
O5 Tb1 Tb2 O7 -133.7(5) . . . . ?
O33 Tb1 Tb2 O7 137(5) . . . . ?
O34 Tb1 Tb2 O7 134(5) . . . . ?
Tb4 Tb1 Tb2 O7 115.6(3) . . . . ?
Tb5 Tb1 Tb2 O7 58.1(3) . . . . ?
O3 Tb1 Tb2 O26 -77.0(4) . . . . ?
O25 Tb1 Tb2 O26 -60.5(5) . . . . ?
O4 Tb1 Tb2 O26 -154.5(3) . . . . ?
O2 Tb1 Tb2 O26 144.8(9) . . . . ?
O28 Tb1 Tb2 O26 1.5(3) . . . . ?
O1 Tb1 Tb2 O26 77.1(4) . . . . ?
O5 Tb1 Tb2 O26 148.5(5) . . . . ?
O33 Tb1 Tb2 O26 60(5) . . . . ?
O34 Tb1 Tb2 O26 56(5) . . . . ?
Tb4 Tb1 Tb2 O26 37.8(3) . . . . ?
Tb5 Tb1 Tb2 O26 -19.6(3) . . . . ?
O3 Tb1 Tb2 O8 96.2(14) . . . . ?
O25 Tb1 Tb2 O8 112.7(15) . . . . ?
O4 Tb1 Tb2 O8 18.7(14) . . . . ?
O2 Tb1 Tb2 O8 -42.0(16) . . . . ?
O28 Tb1 Tb2 O8 174.8(14) . . . . ?
O1 Tb1 Tb2 O8 -109.6(14) . . . . ?
O5 Tb1 Tb2 O8 -38.3(15) . . . . ?
O33 Tb1 Tb2 O8 -127(5) . . . . ?
O34 Tb1 Tb2 O8 -131(5) . . . . ?
Tb5 Tb1 Tb2 O8 153.6(14) . . . . ?
O3 Tb1 Tb2 O25 -16.5(6) . . . . ?
O4 Tb1 Tb2 O25 -94.0(5) . . . . ?
O2 Tb1 Tb2 O25 -154.7(9) . . . . ?
O28 Tb1 Tb2 O25 62.1(5) . . . . ?
O1 Tb1 Tb2 O25 137.7(5) . . . . ?
O5 Tb1 Tb2 O25 -151.0(6) . . . . ?
O33 Tb1 Tb2 O25 120(5) . . . . ?
O34 Tb1 Tb2 O25 117(5) . . . . ?
Tb4 Tb1 Tb2 O25 98.3(5) . . . . ?
Tb5 Tb1 Tb2 O25 40.9(5) . . . . ?
O3 Tb1 Tb2 O6 89.6(4) . . . . ?
O25 Tb1 Tb2 O6 106.1(5) . . . . ?
O4 Tb1 Tb2 O6 12.1(3) . . . . ?
O2 Tb1 Tb2 O6 -48.7(8) . . . . ?
O28 Tb1 Tb2 O6 168.1(3) . . . . ?
O1 Tb1 Tb2 O6 -116.3(3) . . . . ?
O5 Tb1 Tb2 O6 -44.9(4) . . . . ?
O33 Tb1 Tb2 O6 -134(5) . . . . ?
O34 Tb1 Tb2 O6 -137(5) . . . . ?
Tb4 Tb1 Tb2 O6 -155.6(2) . . . . ?
Tb5 Tb1 Tb2 O6 146.9(2) . . . . ?
O3 Tb1 Tb2 O5 134.5(5) . . . . ?
O25 Tb1 Tb2 O5 151.0(6) . . . . ?
O4 Tb1 Tb2 O5 57.0(5) . . . . ?
O2 Tb1 Tb2 O5 -3.7(9) . . . . ?
O28 Tb1 Tb2 O5 -146.9(5) . . . . ?
O1 Tb1 Tb2 O5 -71.3(5) . . . . ?
O33 Tb1 Tb2 O5 -89(5) . . . . ?
O34 Tb1 Tb2 O5 -92(5) . . . . ?
Tb4 Tb1 Tb2 O5 -110.7(4) . . . . ?
Tb5 Tb1 Tb2 O5 -168.1(4) . . . . ?
O3 Tb1 Tb2 O9 -152.1(4) . . . . ?
O25 Tb1 Tb2 O9 -135.7(5) . . . . ?
O4 Tb1 Tb2 O9 130.4(3) . . . . ?
O2 Tb1 Tb2 O9 69.6(8) . . . . ?
O28 Tb1 Tb2 O9 -73.6(4) . . . . ?
O1 Tb1 Tb2 O9 2.0(4) . . . . ?
O5 Tb1 Tb2 O9 73.4(5) . . . . ?
O33 Tb1 Tb2 O9 -16(5) . . . . ?
O34 Tb1 Tb2 O9 -19(5) . . . . ?
Tb4 Tb1 Tb2 O9 -37.3(3) . . . . ?
Tb5 Tb1 Tb2 O9 -94.8(3) . . . . ?
O3 Tb1 Tb2 O34 -133(5) . . . . ?
O25 Tb1 Tb2 O34 -117(5) . . . . ?
O4 Tb1 Tb2 O34 149(5) . . . . ?
O2 Tb1 Tb2 O34 89(5) . . . . ?
O28 Tb1 Tb2 O34 -55(5) . . . . ?
O1 Tb1 Tb2 O34 21(5) . . . . ?
O5 Tb1 Tb2 O34 92(5) . . . . ?
O33 Tb1 Tb2 O34 3(9) . . . . ?
Tb4 Tb1 Tb2 O34 -18(5) . . . . ?
Tb5 Tb1 Tb2 O34 -76(5) . . . . ?
O3 Tb1 Tb2 O33 -137(5) . . . . ?
O25 Tb1 Tb2 O33 -120(5) . . . . ?
O4 Tb1 Tb2 O33 146(5) . . . . ?
O2 Tb1 Tb2 O33 85(5) . . . . ?
O28 Tb1 Tb2 O33 -58(5) . . . . ?
O1 Tb1 Tb2 O33 18(5) . . . . ?
O5 Tb1 Tb2 O33 89(5) . . . . ?
O34 Tb1 Tb2 O33 -3(9) . . . . ?
Tb4 Tb1 Tb2 O33 -22(5) . . . . ?
Tb5 Tb1 Tb2 O33 -79(5) . . . . ?
O3 Tb1 Tb2 Tb3 -114.7(3) . . . . ?
O25 Tb1 Tb2 Tb3 -98.2(5) . . . . ?
O4 Tb1 Tb2 Tb3 167.8(2) . . . . ?
O2 Tb1 Tb2 Tb3 107.1(8) . . . . ?
O28 Tb1 Tb2 Tb3 -36.2(2) . . . . ?
O1 Tb1 Tb2 Tb3 39.4(3) . . . . ?
O5 Tb1 Tb2 Tb3 110.8(4) . . . . ?
O33 Tb1 Tb2 Tb3 22(5) . . . . ?
O34 Tb1 Tb2 Tb3 19(5) . . . . ?
Tb4 Tb1 Tb2 Tb3 0.09(4) . . . . ?
Tb5 Tb1 Tb2 Tb3 -57.35(3) . . . . ?
O3 Tb1 Tb2 Tb5 -57.3(3) . . . . ?
O25 Tb1 Tb2 Tb5 -40.9(5) . . . . ?
O4 Tb1 Tb2 Tb5 -134.9(2) . . . . ?
O2 Tb1 Tb2 Tb5 164.4(8) . . . . ?
O28 Tb1 Tb2 Tb5 21.2(2) . . . . ?
O1 Tb1 Tb2 Tb5 96.8(3) . . . . ?
O5 Tb1 Tb2 Tb5 168.1(4) . . . . ?
O33 Tb1 Tb2 Tb5 79(5) . . . . ?
O34 Tb1 Tb2 Tb5 76(5) . . . . ?
Tb4 Tb1 Tb2 Tb5 57.44(3) . . . . ?
C24 O10 Tb3 O26 75.0(10) . . . . ?
C24 O10 Tb3 O27 153.1(8) . . . . ?
C24 O10 Tb3 O12 148.7(11) . . . . ?
C24 O10 Tb3 O11 -127.6(10) . . . . ?
C24 O10 Tb3 O9 2.2(9) . . . . ?
C24 O10 Tb3 O13 -89.6(10) . . . . ?
C24 O10 Tb3 O34 11(6) . . . . ?
C24 O10 Tb3 O33 8(5) . . . . ?
C24 O10 Tb3 Tb2 38.3(10) . . . . ?
C24 O10 Tb3 Tb4 -143.0(7) . . . . ?
C24 O10 Tb3 Tb5 103.1(9) . . . . ?
Tb2 O26 Tb3 O10 -106.1(3) . . . . ?
Tb5 O26 Tb3 O10 141.8(4) . . . . ?
Tb2 O26 Tb3 O27 117.9(3) . . . . ?
Tb5 O26 Tb3 O27 5.8(4) . . . . ?
Tb2 O26 Tb3 O12 -163.6(3) . . . . ?
Tb5 O26 Tb3 O12 84.2(4) . . . . ?
Tb2 O26 Tb3 O11 -169.6(5) . . . . ?
Tb5 O26 Tb3 O11 78.3(6) . . . . ?
Tb2 O26 Tb3 O9 -29.8(2) . . . . ?
Tb5 O26 Tb3 O9 -141.9(4) . . . . ?
Tb2 O26 Tb3 O13 59.5(5) . . . . ?
Tb5 O26 Tb3 O13 -52.6(6) . . . . ?
Tb2 O26 Tb3 O34 44(4) . . . . ?
Tb5 O26 Tb3 O34 -68(4) . . . . ?
Tb2 O26 Tb3 O33 42(4) . . . . ?
Tb5 O26 Tb3 O33 -70(4) . . . . ?
Tb5 O26 Tb3 Tb2 -112.1(4) . . . . ?
Tb2 O26 Tb3 Tb4 82.49(17) . . . . ?
Tb5 O26 Tb3 Tb4 -29.6(3) . . . . ?
Tb2 O26 Tb3 Tb5 112.1(4) . . . . ?
Tb4 O27 Tb3 O10 160.1(4) . . . . ?
Tb5 O27 Tb3 O10 -91.1(6) . . . . ?
Tb4 O27 Tb3 O26 -114.6(4) . . . . ?
Tb5 O27 Tb3 O26 -5.7(4) . . . . ?
Tb4 O27 Tb3 O12 164.0(5) . . . . ?
Tb5 O27 Tb3 O12 -87.1(4) . . . . ?
Tb4 O27 Tb3 O11 88.6(4) . . . . ?
Tb5 O27 Tb3 O11 -162.5(3) . . . . ?
Tb4 O27 Tb3 O9 -64.8(5) . . . . ?
Tb5 O27 Tb3 O9 44.0(6) . . . . ?
Tb4 O27 Tb3 O13 22.0(4) . . . . ?
Tb5 O27 Tb3 O13 130.9(5) . . . . ?
Tb4 O27 Tb3 O34 -40(3) . . . . ?
Tb5 O27 Tb3 O34 69(3) . . . . ?
Tb4 O27 Tb3 O33 -39(3) . . . . ?
Tb5 O27 Tb3 O33 70(3) . . . . ?
Tb4 O27 Tb3 Tb2 -82.2(3) . . . . ?
Tb5 O27 Tb3 Tb2 26.7(3) . . . . ?
Tb5 O27 Tb3 Tb4 108.9(5) . . . . ?
Tb4 O27 Tb3 Tb5 -108.9(5) . . . . ?
C27 O12 Tb3 O10 58.9(8) . . . . ?
C27 O12 Tb3 O26 162.2(9) . . . . ?
C27 O12 Tb3 O27 -117.9(9) . . . . ?
C27 O12 Tb3 O11 -20.3(8) . . . . ?
C27 O12 Tb3 O9 101.6(9) . . . . ?
C27 O12 Tb3 O13 -64.1(10) . . . . ?
C27 O12 Tb3 O34 -155(5) . . . . ?
C27 O12 Tb3 O33 -155(5) . . . . ?
C27 O12 Tb3 Tb2 151.4(7) . . . . ?
C27 O12 Tb3 Tb4 -106.9(8) . . . . ?
C27 O12 Tb3 Tb5 -158.1(9) . . . . ?
C29 O11 Tb3 O10 -49.9(8) . . . . ?
C29 O11 Tb3 O26 17.8(12) . . . . ?
C29 O11 Tb3 O27 87.0(8) . . . . ?
C29 O11 Tb3 O12 11.9(7) . . . . ?
C29 O11 Tb3 O9 -114.1(7) . . . . ?
C29 O11 Tb3 O13 158.7(9) . . . . ?
C29 O11 Tb3 O34 157(5) . . . . ?
C29 O11 Tb3 O33 159(4) . . . . ?
C29 O11 Tb3 Tb2 -134.9(7) . . . . ?
C29 O11 Tb3 Tb4 126.4(7) . . . . ?
C29 O11 Tb3 Tb5 72.5(8) . . . . ?
C22 O9 Tb3 O10 -20.4(6) . . . . ?
Tb2 O9 Tb3 O10 124.8(3) . . . . ?
C22 O9 Tb3 O26 -119.7(6) . . . . ?
Tb2 O9 Tb3 O26 25.54(19) . . . . ?
C22 O9 Tb3 O27 -170.5(6) . . . . ?
Tb2 O9 Tb3 O27 -25.2(4) . . . . ?
C22 O9 Tb3 O12 -57.2(8) . . . . ?
Tb2 O9 Tb3 O12 88.1(4) . . . . ?
C22 O9 Tb3 O11 41.7(6) . . . . ?
Tb2 O9 Tb3 O11 -173.0(2) . . . . ?
C22 O9 Tb3 O13 112.3(6) . . . . ?
Tb2 O9 Tb3 O13 -102.5(3) . . . . ?
C22 O9 Tb3 O34 165(3) . . . . ?
Tb2 O9 Tb3 O34 -50(3) . . . . ?
C22 O9 Tb3 O33 163(3) . . . . ?
Tb2 O9 Tb3 O33 -52(3) . . . . ?
C22 O9 Tb3 Tb2 -145.2(6) . . . . ?
C22 O9 Tb3 Tb4 151.0(6) . . . . ?
Tb2 O9 Tb3 Tb4 -63.78(17) . . . . ?
C22 O9 Tb3 Tb5 -143.4(6) . . . . ?
Tb2 O9 Tb3 Tb5 1.83(15) . . . . ?
C32 O13 Tb3 O10 1.9(12) . . . . ?
Tb4 O13 Tb3 O10 -162.3(4) . . . . ?
C32 O13 Tb3 O26 -158.2(8) . . . . ?
Tb4 O13 Tb3 O26 37.7(6) . . . . ?
C32 O13 Tb3 O27 142.2(9) . . . . ?
Tb4 O13 Tb3 O27 -22.0(4) . . . . ?
C32 O13 Tb3 O12 87.7(10) . . . . ?
Tb4 O13 Tb3 O12 -76.5(6) . . . . ?
C32 O13 Tb3 O11 41.4(8) . . . . ?
Tb4 O13 Tb3 O11 -122.8(5) . . . . ?
C32 O13 Tb3 O9 -80.8(9) . . . . ?
Tb4 O13 Tb3 O9 115.0(4) . . . . ?
C32 O13 Tb3 O34 -141(4) . . . . ?
Tb4 O13 Tb3 O34 55(4) . . . . ?
C32 O13 Tb3 O33 -139(4) . . . . ?
Tb4 O13 Tb3 O33 57(4) . . . . ?
C32 O13 Tb3 Tb2 -125.5(8) . . . . ?
Tb4 O13 Tb3 Tb2 70.3(4) . . . . ?
C32 O13 Tb3 Tb4 164.2(12) . . . . ?
C32 O13 Tb3 Tb5 171.3(8) . . . . ?
Tb4 O13 Tb3 Tb5 7.1(4) . . . . ?
Tb4 O34 Tb3 O10 -171.6(18) . . . . ?
Tb2 O34 Tb3 O10 36(7) . . . . ?
Tb1 O34 Tb3 O10 108(14) . . . . ?
Tb4 O34 Tb3 O26 118(4) . . . . ?
Tb2 O34 Tb3 O26 -34(2) . . . . ?
Tb1 O34 Tb3 O26 38(12) . . . . ?
Tb4 O34 Tb3 O27 35(2) . . . . ?
Tb2 O34 Tb3 O27 -117(3) . . . . ?
Tb1 O34 Tb3 O27 -45(13) . . . . ?
Tb4 O34 Tb3 O12 74(5) . . . . ?
Tb1 O34 Tb3 O12 -7(17) . . . . ?
Tb4 O34 Tb3 O11 -45(5) . . . . ?
Tb2 O34 Tb3 O11 162.7(8) . . . . ?
Tb1 O34 Tb3 O11 -126(12) . . . . ?
Tb4 O34 Tb3 O9 -162(4) . . . . ?
Tb2 O34 Tb3 O9 46(3) . . . . ?
Tb1 O34 Tb3 O9 117(14) . . . . ?
Tb4 O34 Tb3 O13 -47(2) . . . . ?
Tb2 O34 Tb3 O13 160(5) . . . . ?
Tb1 O34 Tb3 O13 -128(15) . . . . ?
Tb4 O34 Tb3 Tb2 152(6) . . . . ?
Tb1 O34 Tb3 Tb2 72(12) . . . . ?
Tb2 O34 Tb3 Tb4 -152(6) . . . . ?
Tb1 O34 Tb3 Tb4 -81(14) . . . . ?
Tb4 O34 Tb3 Tb5 77(3) . . . . ?
Tb2 O34 Tb3 Tb5 -75(3) . . . . ?
Tb1 O34 Tb3 Tb5 -4(12) . . . . ?
Tb4 O33 Tb3 O10 -170.6(18) . . . . ?
Tb1 O33 Tb3 O10 111(11) . . . . ?
Tb2 O33 Tb3 O10 41(7) . . . . ?
Tb4 O33 Tb3 O26 116(4) . . . . ?
Tb1 O33 Tb3 O26 38(11) . . . . ?
Tb2 O33 Tb3 O26 -33(2) . . . . ?
Tb4 O33 Tb3 O27 34(2) . . . . ?
Tb1 O33 Tb3 O27 -44(11) . . . . ?
Tb2 O33 Tb3 O27 -115(3) . . . . ?
Tb4 O33 Tb3 O12 72(5) . . . . ?
Tb1 O33 Tb3 O12 -6(16) . . . . ?
Tb2 O33 Tb3 O12 -77(6) . . . . ?
Tb1 O33 Tb3 O11 -127(10) . . . . ?
Tb2 O33 Tb3 O11 163.1(8) . . . . ?
Tb4 O33 Tb3 O9 -165(4) . . . . ?
Tb1 O33 Tb3 O9 117(12) . . . . ?
Tb2 O33 Tb3 O9 47(2) . . . . ?
Tb4 O33 Tb3 O13 -48(2) . . . . ?
Tb1 O33 Tb3 O13 -127(13) . . . . ?
Tb2 O33 Tb3 O13 163(5) . . . . ?
Tb4 O33 Tb3 Tb2 149(6) . . . . ?
Tb1 O33 Tb3 Tb2 70(10) . . . . ?
Tb4 O33 Tb3 Tb5 75(3) . . . . ?
Tb1 O33 Tb3 Tb5 -3(10) . . . . ?
Tb2 O33 Tb3 Tb5 -74(3) . . . . ?
O7 Tb2 Tb3 O10 68.3(4) . . . . ?
O26 Tb2 Tb3 O10 80.5(4) . . . . ?
O8 Tb2 Tb3 O10 -6.6(5) . . . . ?
O25 Tb2 Tb3 O10 143.3(4) . . . . ?
O6 Tb2 Tb3 O10 -53.3(4) . . . . ?
O5 Tb2 Tb3 O10 -140.1(4) . . . . ?
O9 Tb2 Tb3 O10 -56.0(3) . . . . ?
O34 Tb2 Tb3 O10 -161(5) . . . . ?
O33 Tb2 Tb3 O10 -158(4) . . . . ?
Tb1 Tb2 Tb3 O10 179.6(3) . . . . ?
Tb5 Tb2 Tb3 O10 121.9(3) . . . . ?
O7 Tb2 Tb3 O26 -12.2(4) . . . . ?
O8 Tb2 Tb3 O26 -87.1(3) . . . . ?
O25 Tb2 Tb3 O26 62.8(3) . . . . ?
O6 Tb2 Tb3 O26 -133.7(4) . . . . ?
O5 Tb2 Tb3 O26 139.4(3) . . . . ?
O9 Tb2 Tb3 O26 -136.5(3) . . . . ?
O34 Tb2 Tb3 O26 118(5) . . . . ?
O33 Tb2 Tb3 O26 121(4) . . . . ?
Tb1 Tb2 Tb3 O26 99.1(2) . . . . ?
Tb5 Tb2 Tb3 O26 41.5(2) . . . . ?
O7 Tb2 Tb3 O27 -72.5(4) . . . . ?
O26 Tb2 Tb3 O27 -60.3(3) . . . . ?
O8 Tb2 Tb3 O27 -147.4(4) . . . . ?
O25 Tb2 Tb3 O27 2.5(5) . . . . ?
O6 Tb2 Tb3 O27 166.0(4) . . . . ?
O5 Tb2 Tb3 O27 79.1(4) . . . . ?
O9 Tb2 Tb3 O27 163.2(3) . . . . ?
O34 Tb2 Tb3 O27 58(5) . . . . ?
O33 Tb2 Tb3 O27 61(4) . . . . ?
Tb1 Tb2 Tb3 O27 38.8(3) . . . . ?
Tb5 Tb2 Tb3 O27 -18.8(3) . . . . ?
O7 Tb2 Tb3 O12 5.5(6) . . . . ?
O26 Tb2 Tb3 O12 17.7(4) . . . . ?
O8 Tb2 Tb3 O12 -69.4(4) . . . . ?
O25 Tb2 Tb3 O12 80.5(4) . . . . ?
O6 Tb2 Tb3 O12 -116.0(4) . . . . ?
O5 Tb2 Tb3 O12 157.1(4) . . . . ?
O9 Tb2 Tb3 O12 -118.8(3) . . . . ?
O34 Tb2 Tb3 O12 136(5) . . . . ?
O33 Tb2 Tb3 O12 139(4) . . . . ?
Tb1 Tb2 Tb3 O12 116.8(3) . . . . ?
Tb5 Tb2 Tb3 O12 59.2(3) . . . . ?
O7 Tb2 Tb3 O11 149.6(8) . . . . ?
O26 Tb2 Tb3 O11 161.8(8) . . . . ?
O8 Tb2 Tb3 O11 74.7(8) . . . . ?
O25 Tb2 Tb3 O11 -135.4(8) . . . . ?
O6 Tb2 Tb3 O11 28.0(9) . . . . ?
O5 Tb2 Tb3 O11 -58.8(8) . . . . ?
O9 Tb2 Tb3 O11 25.2(8) . . . . ?
O34 Tb2 Tb3 O11 -80(5) . . . . ?
O33 Tb2 Tb3 O11 -77(5) . . . . ?
Tb1 Tb2 Tb3 O11 -99.1(8) . . . . ?
Tb5 Tb2 Tb3 O11 -156.8(8) . . . . ?
O7 Tb2 Tb3 O9 124.3(4) . . . . ?
O26 Tb2 Tb3 O9 136.5(3) . . . . ?
O8 Tb2 Tb3 O9 49.4(3) . . . . ?
O25 Tb2 Tb3 O9 -160.7(3) . . . . ?
O6 Tb2 Tb3 O9 2.8(4) . . . . ?
O5 Tb2 Tb3 O9 -84.1(3) . . . . ?
O34 Tb2 Tb3 O9 -105(5) . . . . ?
O33 Tb2 Tb3 O9 -102(4) . . . . ?
Tb1 Tb2 Tb3 O9 -124.34(16) . . . . ?
Tb5 Tb2 Tb3 O9 177.99(16) . . . . ?
O7 Tb2 Tb3 O13 -148.2(4) . . . . ?
O26 Tb2 Tb3 O13 -136.0(3) . . . . ?
O8 Tb2 Tb3 O13 136.9(4) . . . . ?
O25 Tb2 Tb3 O13 -73.2(4) . . . . ?
O6 Tb2 Tb3 O13 90.3(4) . . . . ?
O5 Tb2 Tb3 O13 3.4(5) . . . . ?
O9 Tb2 Tb3 O13 87.5(3) . . . . ?
O34 Tb2 Tb3 O13 -18(5) . . . . ?
O33 Tb2 Tb3 O13 -15(4) . . . . ?
Tb1 Tb2 Tb3 O13 -36.8(3) . . . . ?
Tb5 Tb2 Tb3 O13 -94.5(3) . . . . ?
O7 Tb2 Tb3 O34 -131(5) . . . . ?
O26 Tb2 Tb3 O34 -118(5) . . . . ?
O8 Tb2 Tb3 O34 154(5) . . . . ?
O25 Tb2 Tb3 O34 -56(5) . . . . ?
O6 Tb2 Tb3 O34 108(5) . . . . ?
O5 Tb2 Tb3 O34 21(5) . . . . ?
O9 Tb2 Tb3 O34 105(5) . . . . ?
O33 Tb2 Tb3 O34 3(9) . . . . ?
Tb1 Tb2 Tb3 O34 -19(5) . . . . ?
Tb5 Tb2 Tb3 O34 -77(5) . . . . ?
O7 Tb2 Tb3 O33 -133(4) . . . . ?
O26 Tb2 Tb3 O33 -121(4) . . . . ?
O8 Tb2 Tb3 O33 152(4) . . . . ?
O25 Tb2 Tb3 O33 -58(4) . . . . ?
O6 Tb2 Tb3 O33 105(4) . . . . ?
O5 Tb2 Tb3 O33 18(4) . . . . ?
O9 Tb2 Tb3 O33 102(4) . . . . ?
O34 Tb2 Tb3 O33 -3(9) . . . . ?
Tb1 Tb2 Tb3 O33 -22(4) . . . . ?
Tb5 Tb2 Tb3 O33 -80(4) . . . . ?
O7 Tb2 Tb3 Tb4 -111.4(3) . . . . ?
O26 Tb2 Tb3 Tb4 -99.2(2) . . . . ?
O8 Tb2 Tb3 Tb4 173.7(3) . . . . ?
O25 Tb2 Tb3 Tb4 -36.4(2) . . . . ?
O6 Tb2 Tb3 Tb4 127.0(3) . . . . ?
O5 Tb2 Tb3 Tb4 40.2(3) . . . . ?
O9 Tb2 Tb3 Tb4 124.25(16) . . . . ?
O34 Tb2 Tb3 Tb4 19(5) . . . . ?
O33 Tb2 Tb3 Tb4 22(4) . . . . ?
Tb1 Tb2 Tb3 Tb4 -0.09(4) . . . . ?
Tb5 Tb2 Tb3 Tb4 -57.76(2) . . . . ?
O7 Tb2 Tb3 Tb5 -53.7(3) . . . . ?
O26 Tb2 Tb3 Tb5 -41.5(2) . . . . ?
O8 Tb2 Tb3 Tb5 -128.6(3) . . . . ?
O25 Tb2 Tb3 Tb5 21.3(2) . . . . ?
O6 Tb2 Tb3 Tb5 -175.2(3) . . . . ?
O5 Tb2 Tb3 Tb5 97.9(3) . . . . ?
O9 Tb2 Tb3 Tb5 -177.99(16) . . . . ?
O34 Tb2 Tb3 Tb5 77(5) . . . . ?
O33 Tb2 Tb3 Tb5 80(4) . . . . ?
Tb1 Tb2 Tb3 Tb5 57.67(2) . . . . ?
Tb1 O28 Tb4 O13 -60.1(5) . . . . ?
Tb5 O28 Tb4 O13 48.8(6) . . . . ?
Tb1 O28 Tb4 O27 -118.0(3) . . . . ?
Tb5 O28 Tb4 O27 -9.1(3) . . . . ?
Tb1 O28 Tb4 O14 166.1(6) . . . . ?
Tb5 O28 Tb4 O14 -85.0(7) . . . . ?
Tb1 O28 Tb4 O16 91.1(3) . . . . ?
Tb5 O28 Tb4 O16 -160.0(4) . . . . ?
Tb1 O28 Tb4 O15 161.4(3) . . . . ?
Tb5 O28 Tb4 O15 -89.7(4) . . . . ?
Tb1 O28 Tb4 O1 20.0(2) . . . . ?
Tb5 O28 Tb4 O1 128.9(4) . . . . ?
Tb1 O28 Tb4 O34 -44(3) . . . . ?
Tb5 O28 Tb4 O34 65(3) . . . . ?
Tb1 O28 Tb4 O33 -41(3) . . . . ?
Tb5 O28 Tb4 O33 68(3) . . . . ?
Tb5 O28 Tb4 Tb1 108.9(4) . . . . ?
Tb1 O28 Tb4 Tb3 -83.58(16) . . . . ?
Tb5 O28 Tb4 Tb3 25.3(3) . . . . ?
Tb1 O28 Tb4 Tb5 -108.9(4) . . . . ?
C32 O13 Tb4 O28 162.0(9) . . . . ?
Tb3 O13 Tb4 O28 -35.9(6) . . . . ?
C32 O13 Tb4 O27 -140.4(11) . . . . ?
Tb3 O13 Tb4 O27 21.6(4) . . . . ?
C32 O13 Tb4 O14 -38.5(9) . . . . ?
Tb3 O13 Tb4 O14 123.6(5) . . . . ?
C32 O13 Tb4 O16 15.8(12) . . . . ?
Tb3 O13 Tb4 O16 177.9(3) . . . . ?
Tb3 O13 Tb4 O15 83.3(5) . . . . ?
C32 O13 Tb4 O1 86.8(11) . . . . ?
Tb3 O13 Tb4 O1 -111.1(4) . . . . ?
C32 O13 Tb4 O34 144(4) . . . . ?
Tb3 O13 Tb4 O34 -54(4) . . . . ?
C32 O13 Tb4 O33 141(4) . . . . ?
Tb3 O13 Tb4 O33 -57(4) . . . . ?
C32 O13 Tb4 Tb1 126.6(10) . . . . ?
Tb3 O13 Tb4 Tb1 -71.3(3) . . . . ?
C32 O13 Tb4 Tb3 -162.1(13) . . . . ?
C32 O13 Tb4 Tb5 -169.2(9) . . . . ?
Tb3 O13 Tb4 Tb5 -7.1(4) . . . . ?
Tb3 O27 Tb4 O28 117.2(5) . . . . ?
Tb5 O27 Tb4 O28 9.1(3) . . . . ?
Tb3 O27 Tb4 O13 -23.3(4) . . . . ?
Tb5 O27 Tb4 O13 -131.4(4) . . . . ?
Tb3 O27 Tb4 O14 -88.8(4) . . . . ?
Tb5 O27 Tb4 O14 163.1(4) . . . . ?
Tb3 O27 Tb4 O16 -157.5(6) . . . . ?
Tb5 O27 Tb4 O16 94.4(8) . . . . ?
Tb3 O27 Tb4 O15 -161.2(5) . . . . ?
Tb5 O27 Tb4 O15 90.7(4) . . . . ?
Tb3 O27 Tb4 O1 55.7(6) . . . . ?
Tb5 O27 Tb4 O1 -52.4(5) . . . . ?
Tb3 O27 Tb4 O34 40(2) . . . . ?
Tb5 O27 Tb4 O34 -68(2) . . . . ?
Tb3 O27 Tb4 O33 40(2) . . . . ?
Tb5 O27 Tb4 O33 -68(2) . . . . ?
Tb3 O27 Tb4 Tb1 82.5(3) . . . . ?
Tb5 O27 Tb4 Tb1 -25.6(3) . . . . ?
Tb5 O27 Tb4 Tb3 -108.1(5) . . . . ?
Tb3 O27 Tb4 Tb5 108.1(5) . . . . ?
C34 O14 Tb4 O28 175.2(7) . . . . ?
C34 O14 Tb4 O13 30.1(10) . . . . ?
C34 O14 Tb4 O27 103.8(11) . . . . ?
C34 O14 Tb4 O16 -103.9(11) . . . . ?
C34 O14 Tb4 O15 180.0(12) . . . . ?
C34 O14 Tb4 O1 -45.3(12) . . . . ?
C34 O14 Tb4 O34 33(4) . . . . ?
C34 O14 Tb4 O33 30(4) . . . . ?
C34 O14 Tb4 Tb1 -41.0(19) . . . . ?
C34 O14 Tb4 Tb3 64.5(11) . . . . ?
C34 O14 Tb4 Tb5 118.0(10) . . . . ?
C39 O16 Tb4 O28 95.1(12) . . . . ?
C39 O16 Tb4 O13 -109.3(12) . . . . ?
C39 O16 Tb4 O27 15.8(17) . . . . ?
C39 O16 Tb4 O14 -58.1(12) . . . . ?
C39 O16 Tb4 O15 19.6(11) . . . . ?
C39 O16 Tb4 O1 170.5(13) . . . . ?
C39 O16 Tb4 O34 171(3) . . . . ?
C39 O16 Tb4 O33 173(4) . . . . ?
C39 O16 Tb4 Tb1 135.4(11) . . . . ?
C39 O16 Tb4 Tb3 -104.2(13) . . . . ?
C39 O16 Tb4 Tb5 77.5(13) . . . . ?
C37 O15 Tb4 O28 -114.3(9) . . . . ?
C37 O15 Tb4 O13 106.4(9) . . . . ?
C37 O15 Tb4 O27 167.6(9) . . . . ?
C37 O15 Tb4 O14 67.9(9) . . . . ?
C37 O15 Tb4 O16 -10.5(8) . . . . ?
C37 O15 Tb4 O1 -52.5(11) . . . . ?
C37 O15 Tb4 O34 -157(3) . . . . ?
C37 O15 Tb4 O33 -155(3) . . . . ?
C37 O15 Tb4 Tb1 -101.0(8) . . . . ?
C37 O15 Tb4 Tb3 154.6(7) . . . . ?
C37 O15 Tb4 Tb5 -153.3(9) . . . . ?
C2 O1 Tb4 O28 134.7(6) . . . . ?
Tb1 O1 Tb4 O28 -18.9(2) . . . . ?
C2 O1 Tb4 O13 -91.5(6) . . . . ?
Tb1 O1 Tb4 O13 114.8(3) . . . . ?
C2 O1 Tb4 O27 -164.9(6) . . . . ?
Tb1 O1 Tb4 O27 41.5(4) . . . . ?
C2 O1 Tb4 O14 -28.0(7) . . . . ?
Tb1 O1 Tb4 O14 178.4(3) . . . . ?
C2 O1 Tb4 O16 31.1(6) . . . . ?
Tb1 O1 Tb4 O16 -122.6(3) . . . . ?
C2 O1 Tb4 O15 72.9(8) . . . . ?
Tb1 O1 Tb4 O15 -80.8(4) . . . . ?
C2 O1 Tb4 O34 -148(3) . . . . ?
Tb1 O1 Tb4 O34 58(3) . . . . ?
C2 O1 Tb4 O33 -147(3) . . . . ?
Tb1 O1 Tb4 O33 59(3) . . . . ?
C2 O1 Tb4 Tb1 153.6(6) . . . . ?
C2 O1 Tb4 Tb3 -132.2(6) . . . . ?
Tb1 O1 Tb4 Tb3 74.14(16) . . . . ?
C2 O1 Tb4 Tb5 164.6(6) . . . . ?
Tb1 O1 Tb4 Tb5 10.96(16) . . . . ?
Tb3 O34 Tb4 O28 -116(4) . . . . ?
Tb2 O34 Tb4 O28 -34(7) . . . . ?
Tb1 O34 Tb4 O28 36(2) . . . . ?
Tb3 O34 Tb4 O13 50.3(15) . . . . ?
Tb2 O34 Tb4 O13 132(9) . . . . ?
Tb1 O34 Tb4 O13 -157(5) . . . . ?
Tb3 O34 Tb4 O27 -35(2) . . . . ?
Tb2 O34 Tb4 O27 46(7) . . . . ?
Tb1 O34 Tb4 O27 117(3) . . . . ?
Tb3 O34 Tb4 O14 47(5) . . . . ?
Tb2 O34 Tb4 O14 129(6) . . . . ?
Tb1 O34 Tb4 O14 -160.4(6) . . . . ?
Tb3 O34 Tb4 O16 156.9(10) . . . . ?
Tb2 O34 Tb4 O16 -121(8) . . . . ?
Tb1 O34 Tb4 O16 -51(5) . . . . ?
Tb3 O34 Tb4 O15 -72(3) . . . . ?
Tb2 O34 Tb4 O15 10(10) . . . . ?
Tb1 O34 Tb4 O15 80(4) . . . . ?
Tb3 O34 Tb4 O1 158(4) . . . . ?
Tb2 O34 Tb4 O1 -121(7) . . . . ?
Tb1 O34 Tb4 O1 -50(2) . . . . ?
Tb3 O34 Tb4 Tb1 -152(6) . . . . ?
Tb2 O34 Tb4 Tb1 -71(6) . . . . ?
Tb2 O34 Tb4 Tb3 82(9) . . . . ?
Tb1 O34 Tb4 Tb3 152(6) . . . . ?
Tb3 O34 Tb4 Tb5 -76(3) . . . . ?
Tb2 O34 Tb4 Tb5 6(7) . . . . ?
Tb1 O34 Tb4 Tb5 76(3) . . . . ?
Tb3 O33 Tb4 O28 -113(4) . . . . ?
Tb1 O33 Tb4 O28 35(2) . . . . ?
Tb2 O33 Tb4 O28 -38(6) . . . . ?
Tb3 O33 Tb4 O13 50.8(15) . . . . ?
Tb1 O33 Tb4 O13 -161(5) . . . . ?
Tb2 O33 Tb4 O13 126(8) . . . . ?
Tb3 O33 Tb4 O27 -34(2) . . . . ?
Tb1 O33 Tb4 O27 115(4) . . . . ?
Tb2 O33 Tb4 O27 42(6) . . . . ?
Tb3 O33 Tb4 O14 51(5) . . . . ?
Tb1 O33 Tb4 O14 -160.6(8) . . . . ?
Tb2 O33 Tb4 O14 126(5) . . . . ?
Tb3 O33 Tb4 O16 157.7(10) . . . . ?
Tb1 O33 Tb4 O16 -54(5) . . . . ?
Tb2 O33 Tb4 O16 -127(7) . . . . ?
Tb3 O33 Tb4 O15 -72(4) . . . . ?
Tb1 O33 Tb4 O15 76(5) . . . . ?
Tb2 O33 Tb4 O15 3(9) . . . . ?
Tb3 O33 Tb4 O1 160(4) . . . . ?
Tb1 O33 Tb4 O1 -52(2) . . . . ?
Tb2 O33 Tb4 O1 -125(7) . . . . ?
Tb3 O33 Tb4 Tb1 -148(6) . . . . ?
Tb2 O33 Tb4 Tb1 -73(6) . . . . ?
Tb1 O33 Tb4 Tb3 148(6) . . . . ?
Tb2 O33 Tb4 Tb3 75(8) . . . . ?
Tb3 O33 Tb4 Tb5 -74(3) . . . . ?
Tb1 O33 Tb4 Tb5 74(3) . . . . ?
Tb2 O33 Tb4 Tb5 1(6) . . . . ?
O3 Tb1 Tb4 O28 14.1(3) . . . . ?
O25 Tb1 Tb4 O28 -61.7(3) . . . . ?
O4 Tb1 Tb4 O28 176.3(11) . . . . ?
O2 Tb1 Tb4 O28 100.2(3) . . . . ?
O1 Tb1 Tb4 O28 150.2(3) . . . . ?
O5 Tb1 Tb4 O28 -138.9(3) . . . . ?
O33 Tb1 Tb4 O28 -121(5) . . . . ?
O34 Tb1 Tb4 O28 -118(5) . . . . ?
Tb2 Tb1 Tb4 O28 -98.6(2) . . . . ?
Tb5 Tb1 Tb4 O28 -41.9(2) . . . . ?
O3 Tb1 Tb4 O13 152.6(4) . . . . ?
O25 Tb1 Tb4 O13 76.7(4) . . . . ?
O4 Tb1 Tb4 O13 -45.2(11) . . . . ?
O2 Tb1 Tb4 O13 -121.4(4) . . . . ?
O28 Tb1 Tb4 O13 138.4(3) . . . . ?
O1 Tb1 Tb4 O13 -71.4(3) . . . . ?
O5 Tb1 Tb4 O13 -0.5(5) . . . . ?
O33 Tb1 Tb4 O13 17(5) . . . . ?
O34 Tb1 Tb4 O13 21(5) . . . . ?
Tb2 Tb1 Tb4 O13 39.8(3) . . . . ?
Tb5 Tb1 Tb4 O13 96.5(3) . . . . ?
O3 Tb1 Tb4 O27 73.8(4) . . . . ?
O25 Tb1 Tb4 O27 -2.0(4) . . . . ?
O4 Tb1 Tb4 O27 -124.0(11) . . . . ?
O2 Tb1 Tb4 O27 159.9(3) . . . . ?
O28 Tb1 Tb4 O27 59.7(3) . . . . ?
O1 Tb1 Tb4 O27 -150.1(3) . . . . ?
O5 Tb1 Tb4 O27 -79.2(3) . . . . ?
O33 Tb1 Tb4 O27 -62(5) . . . . ?
O34 Tb1 Tb4 O27 -58(4) . . . . ?
Tb2 Tb1 Tb4 O27 -38.9(2) . . . . ?
Tb5 Tb1 Tb4 O27 17.8(2) . . . . ?
O3 Tb1 Tb4 O14 -141.4(10) . . . . ?
O25 Tb1 Tb4 O14 142.7(10) . . . . ?
O4 Tb1 Tb4 O14 20.8(18) . . . . ?
O2 Tb1 Tb4 O14 -55.4(11) . . . . ?
O28 Tb1 Tb4 O14 -155.6(10) . . . . ?
O1 Tb1 Tb4 O14 -5.3(10) . . . . ?
O5 Tb1 Tb4 O14 65.5(10) . . . . ?
O33 Tb1 Tb4 O14 83(5) . . . . ?
O34 Tb1 Tb4 O14 87(5) . . . . ?
Tb2 Tb1 Tb4 O14 105.8(10) . . . . ?
Tb5 Tb1 Tb4 O14 162.5(10) . . . . ?
O3 Tb1 Tb4 O16 -81.3(4) . . . . ?
O25 Tb1 Tb4 O16 -157.2(4) . . . . ?
O4 Tb1 Tb4 O16 80.9(11) . . . . ?
O2 Tb1 Tb4 O16 4.8(5) . . . . ?
O28 Tb1 Tb4 O16 -95.4(3) . . . . ?
O1 Tb1 Tb4 O16 54.8(3) . . . . ?
O5 Tb1 Tb4 O16 125.7(4) . . . . ?
O33 Tb1 Tb4 O16 143(5) . . . . ?
O34 Tb1 Tb4 O16 147(5) . . . . ?
Tb2 Tb1 Tb4 O16 166.0(3) . . . . ?
Tb5 Tb1 Tb4 O16 -137.3(3) . . . . ?
O3 Tb1 Tb4 O15 -6.4(5) . . . . ?
O25 Tb1 Tb4 O15 -82.3(4) . . . . ?
O4 Tb1 Tb4 O15 155.7(11) . . . . ?
O2 Tb1 Tb4 O15 79.6(3) . . . . ?
O28 Tb1 Tb4 O15 -20.6(3) . . . . ?
O1 Tb1 Tb4 O15 129.6(3) . . . . ?
O5 Tb1 Tb4 O15 -159.5(4) . . . . ?
O33 Tb1 Tb4 O15 -142(5) . . . . ?
O34 Tb1 Tb4 O15 -138(5) . . . . ?
Tb2 Tb1 Tb4 O15 -119.2(3) . . . . ?
Tb5 Tb1 Tb4 O15 -62.5(3) . . . . ?
O3 Tb1 Tb4 O1 -136.1(3) . . . . ?
O25 Tb1 Tb4 O1 148.1(3) . . . . ?
O4 Tb1 Tb4 O1 26.1(11) . . . . ?
O2 Tb1 Tb4 O1 -50.0(3) . . . . ?
O28 Tb1 Tb4 O1 -150.2(3) . . . . ?
O5 Tb1 Tb4 O1 70.9(3) . . . . ?
O33 Tb1 Tb4 O1 89(5) . . . . ?
O34 Tb1 Tb4 O1 92(5) . . . . ?
Tb2 Tb1 Tb4 O1 111.18(18) . . . . ?
Tb5 Tb1 Tb4 O1 167.89(18) . . . . ?
O3 Tb1 Tb4 O34 132(5) . . . . ?
O25 Tb1 Tb4 O34 56(5) . . . . ?
O4 Tb1 Tb4 O34 -66(5) . . . . ?
O2 Tb1 Tb4 O34 -142(4) . . . . ?
O28 Tb1 Tb4 O34 118(4) . . . . ?
O1 Tb1 Tb4 O34 -92(4) . . . . ?
O5 Tb1 Tb4 O34 -21(4) . . . . ?
O33 Tb1 Tb4 O34 -4(9) . . . . ?
Tb2 Tb1 Tb4 O34 19(4) . . . . ?
Tb5 Tb1 Tb4 O34 76(4) . . . . ?
O3 Tb1 Tb4 O33 135(5) . . . . ?
O25 Tb1 Tb4 O33 60(5) . . . . ?
O4 Tb1 Tb4 O33 -62(5) . . . . ?
O2 Tb1 Tb4 O33 -139(5) . . . . ?
O28 Tb1 Tb4 O33 121(5) . . . . ?
O1 Tb1 Tb4 O33 -89(5) . . . . ?
O5 Tb1 Tb4 O33 -18(5) . . . . ?
O34 Tb1 Tb4 O33 4(9) . . . . ?
Tb2 Tb1 Tb4 O33 23(5) . . . . ?
Tb5 Tb1 Tb4 O33 79(5) . . . . ?
O3 Tb1 Tb4 Tb3 112.7(3) . . . . ?
O25 Tb1 Tb4 Tb3 36.8(3) . . . . ?
O4 Tb1 Tb4 Tb3 -85.1(11) . . . . ?
O2 Tb1 Tb4 Tb3 -161.3(2) . . . . ?
O28 Tb1 Tb4 Tb3 98.5(2) . . . . ?
O1 Tb1 Tb4 Tb3 -111.27(18) . . . . ?
O5 Tb1 Tb4 Tb3 -40.4(2) . . . . ?
O33 Tb1 Tb4 Tb3 -23(5) . . . . ?
O34 Tb1 Tb4 Tb3 -19(4) . . . . ?
Tb2 Tb1 Tb4 Tb3 -0.09(4) . . . . ?
Tb5 Tb1 Tb4 Tb3 56.62(2) . . . . ?
O3 Tb1 Tb4 Tb5 56.0(3) . . . . ?
O25 Tb1 Tb4 Tb5 -19.8(3) . . . . ?
O4 Tb1 Tb4 Tb5 -141.8(11) . . . . ?
O2 Tb1 Tb4 Tb5 142.1(2) . . . . ?
O28 Tb1 Tb4 Tb5 41.9(2) . . . . ?
O1 Tb1 Tb4 Tb5 -167.89(17) . . . . ?
O5 Tb1 Tb4 Tb5 -97.0(2) . . . . ?
O33 Tb1 Tb4 Tb5 -79(5) . . . . ?
O34 Tb1 Tb4 Tb5 -76(4) . . . . ?
Tb2 Tb1 Tb4 Tb5 -56.71(2) . . . . ?
O10 Tb3 Tb4 O28 -139.2(12) . . . . ?
O26 Tb3 Tb4 O28 2.9(4) . . . . ?
O27 Tb3 Tb4 O28 -60.3(5) . . . . ?
O12 Tb3 Tb4 O28 -77.4(4) . . . . ?
O11 Tb3 Tb4 O28 -154.0(3) . . . . ?
O9 Tb3 Tb4 O28 78.2(4) . . . . ?
O13 Tb3 Tb4 O28 154.4(5) . . . . ?
O34 Tb3 Tb4 O28 60(4) . . . . ?
O33 Tb3 Tb4 O28 63(4) . . . . ?
Tb2 Tb3 Tb4 O28 39.6(3) . . . . ?
Tb5 Tb3 Tb4 O28 -17.7(3) . . . . ?
O10 Tb3 Tb4 O13 66.4(13) . . . . ?
O26 Tb3 Tb4 O13 -151.5(5) . . . . ?
O27 Tb3 Tb4 O13 145.3(6) . . . . ?
O12 Tb3 Tb4 O13 128.2(5) . . . . ?
O11 Tb3 Tb4 O13 51.6(5) . . . . ?
O9 Tb3 Tb4 O13 -76.2(5) . . . . ?
O34 Tb3 Tb4 O13 -95(4) . . . . ?
O33 Tb3 Tb4 O13 -92(4) . . . . ?
Tb2 Tb3 Tb4 O13 -114.8(4) . . . . ?
Tb5 Tb3 Tb4 O13 -172.1(4) . . . . ?
O10 Tb3 Tb4 O27 -78.9(13) . . . . ?
O26 Tb3 Tb4 O27 63.2(5) . . . . ?
O12 Tb3 Tb4 O27 -17.1(5) . . . . ?
O11 Tb3 Tb4 O27 -93.7(5) . . . . ?
O9 Tb3 Tb4 O27 138.5(5) . . . . ?
O13 Tb3 Tb4 O27 -145.3(6) . . . . ?
O34 Tb3 Tb4 O27 120(4) . . . . ?
O33 Tb3 Tb4 O27 123(4) . . . . ?
Tb2 Tb3 Tb4 O27 99.9(4) . . . . ?
Tb5 Tb3 Tb4 O27 42.6(4) . . . . ?
O10 Tb3 Tb4 O14 15.8(12) . . . . ?
O26 Tb3 Tb4 O14 157.9(4) . . . . ?
O27 Tb3 Tb4 O14 94.7(5) . . . . ?
O12 Tb3 Tb4 O14 77.6(4) . . . . ?
O11 Tb3 Tb4 O14 1.0(3) . . . . ?
O9 Tb3 Tb4 O14 -126.8(4) . . . . ?
O13 Tb3 Tb4 O14 -50.6(5) . . . . ?
O34 Tb3 Tb4 O14 -145(4) . . . . ?
O33 Tb3 Tb4 O14 -142(4) . . . . ?
Tb2 Tb3 Tb4 O14 -165.3(2) . . . . ?
Tb5 Tb3 Tb4 O14 137.3(2) . . . . ?
O10 Tb3 Tb4 O16 59.9(16) . . . . ?
O26 Tb3 Tb4 O16 -158.0(10) . . . . ?
O27 Tb3 Tb4 O16 138.8(10) . . . . ?
O12 Tb3 Tb4 O16 121.7(10) . . . . ?
O11 Tb3 Tb4 O16 45.1(10) . . . . ?
O9 Tb3 Tb4 O16 -82.7(10) . . . . ?
O13 Tb3 Tb4 O16 -6.5(10) . . . . ?
O33 Tb3 Tb4 O16 -98(4) . . . . ?
Tb2 Tb3 Tb4 O16 -121.3(10) . . . . ?
Tb5 Tb3 Tb4 O16 -178.6(10) . . . . ?
O10 Tb3 Tb4 O15 -58.4(12) . . . . ?
O26 Tb3 Tb4 O15 83.7(4) . . . . ?
O27 Tb3 Tb4 O15 20.5(5) . . . . ?
O12 Tb3 Tb4 O15 3.4(4) . . . . ?
O11 Tb3 Tb4 O15 -73.2(3) . . . . ?
O9 Tb3 Tb4 O15 159.0(4) . . . . ?
O13 Tb3 Tb4 O15 -124.8(5) . . . . ?
O34 Tb3 Tb4 O15 141(4) . . . . ?
O33 Tb3 Tb4 O15 143(4) . . . . ?
Tb2 Tb3 Tb4 O15 120.5(3) . . . . ?
Tb5 Tb3 Tb4 O15 63.1(3) . . . . ?
O10 Tb3 Tb4 O1 140.7(12) . . . . ?
O26 Tb3 Tb4 O1 -77.2(4) . . . . ?
O27 Tb3 Tb4 O1 -140.4(5) . . . . ?
O12 Tb3 Tb4 O1 -157.5(4) . . . . ?
O11 Tb3 Tb4 O1 125.9(3) . . . . ?
O9 Tb3 Tb4 O1 -1.9(4) . . . . ?
O13 Tb3 Tb4 O1 74.3(5) . . . . ?
O34 Tb3 Tb4 O1 -20(4) . . . . ?
O33 Tb3 Tb4 O1 -17(4) . . . . ?
Tb2 Tb3 Tb4 O1 -40.5(3) . . . . ?
Tb5 Tb3 Tb4 O1 -97.8(3) . . . . ?
O10 Tb3 Tb4 O34 161(4) . . . . ?
O26 Tb3 Tb4 O34 -57(4) . . . . ?
O27 Tb3 Tb4 O34 -120(4) . . . . ?
O12 Tb3 Tb4 O34 -137(4) . . . . ?
O11 Tb3 Tb4 O34 146(4) . . . . ?
O9 Tb3 Tb4 O34 18(4) . . . . ?
O13 Tb3 Tb4 O34 95(4) . . . . ?
O33 Tb3 Tb4 O34 3(8) . . . . ?
Tb2 Tb3 Tb4 O34 -20(4) . . . . ?
Tb5 Tb3 Tb4 O34 -78(4) . . . . ?
O10 Tb3 Tb4 O33 158(4) . . . . ?
O26 Tb3 Tb4 O33 -60(4) . . . . ?
O27 Tb3 Tb4 O33 -123(4) . . . . ?
O12 Tb3 Tb4 O33 -140(4) . . . . ?
O11 Tb3 Tb4 O33 143(4) . . . . ?
O9 Tb3 Tb4 O33 16(4) . . . . ?
O13 Tb3 Tb4 O33 92(4) . . . . ?
O34 Tb3 Tb4 O33 -3(8) . . . . ?
Tb2 Tb3 Tb4 O33 -23(4) . . . . ?
Tb5 Tb3 Tb4 O33 -80(4) . . . . ?
O10 Tb3 Tb4 Tb1 -178.7(12) . . . . ?
O26 Tb3 Tb4 Tb1 -36.6(3) . . . . ?
O27 Tb3 Tb4 Tb1 -99.8(4) . . . . ?
O12 Tb3 Tb4 Tb1 -116.9(3) . . . . ?
O11 Tb3 Tb4 Tb1 166.47(18) . . . . ?
O9 Tb3 Tb4 Tb1 38.7(3) . . . . ?
O13 Tb3 Tb4 Tb1 114.9(4) . . . . ?
O34 Tb3 Tb4 Tb1 20(4) . . . . ?
O33 Tb3 Tb4 Tb1 23(4) . . . . ?
Tb2 Tb3 Tb4 Tb1 0.09(4) . . . . ?
Tb5 Tb3 Tb4 Tb1 -57.24(3) . . . . ?
O10 Tb3 Tb4 Tb5 -121.5(12) . . . . ?
O26 Tb3 Tb4 Tb5 20.6(3) . . . . ?
O27 Tb3 Tb4 Tb5 -42.6(4) . . . . ?
O12 Tb3 Tb4 Tb5 -59.7(3) . . . . ?
O11 Tb3 Tb4 Tb5 -136.30(18) . . . . ?
O9 Tb3 Tb4 Tb5 95.9(3) . . . . ?
O13 Tb3 Tb4 Tb5 172.1(4) . . . . ?
O34 Tb3 Tb4 Tb5 78(4) . . . . ?
O33 Tb3 Tb4 Tb5 80(4) . . . . ?
Tb2 Tb3 Tb4 Tb5 57.33(3) . . . . ?
Tb6 O29 Tb5 O32 -2.7(4) . . . . ?
Tb7 O29 Tb5 O32 -124.6(4) . . . . ?
Tb6 O29 Tb5 O30 120.3(6) . . . . ?
Tb7 O29 Tb5 O30 -1.60(17) . . . . ?
Tb6 O29 Tb5 O31 57.9(5) . . . . ?
Tb7 O29 Tb5 O31 -64.0(5) . . . . ?
Tb6 O29 Tb5 O26 -42.4(7) . . . . ?
Tb7 O29 Tb5 O26 -164.4(3) . . . . ?
Tb6 O29 Tb5 O27 -83.3(4) . . . . ?
Tb7 O29 Tb5 O27 154.8(4) . . . . ?
Tb6 O29 Tb5 O25 167.1(4) . . . . ?
Tb7 O29 Tb5 O25 45.2(8) . . . . ?
Tb6 O29 Tb5 O28 -153.5(5) . . . . ?
Tb7 O29 Tb5 O28 84.6(4) . . . . ?
Tb6 O29 Tb5 Tb2 -110.9(10) . . . . ?
Tb7 O29 Tb5 Tb2 127.1(9) . . . . ?
Tb6 O29 Tb5 Tb3 -70.8(4) . . . . ?
Tb7 O29 Tb5 Tb3 167.3(2) . . . . ?
Tb6 O29 Tb5 Tb1 -166.6(2) . . . . ?
Tb7 O29 Tb5 Tb1 71.5(4) . . . . ?
Tb6 O29 Tb5 Tb4 -119.9(4) . . . . ?
Tb7 O29 Tb5 Tb4 118.2(3) . . . . ?
Tb6 O32 Tb5 O29 2.6(4) . . . . ?
Tb7 O32 Tb5 O29 118.6(4) 2_655 . . . ?
Tb6 O32 Tb5 O30 -57.3(6) . . . . ?
Tb7 O32 Tb5 O30 58.7(5) 2_655 . . . ?
Tb6 O32 Tb5 O31 -116.4(6) . . . . ?
Tb7 O32 Tb5 O31 -0.4(2) 2_655 . . . ?
Tb6 O32 Tb5 O26 159.2(5) . . . . ?
Tb7 O32 Tb5 O26 -84.8(4) 2_655 . . . ?
Tb6 O32 Tb5 O27 85.2(4) . . . . ?
Tb7 O32 Tb5 O27 -158.8(4) 2_655 . . . ?
Tb6 O32 Tb5 O25 -167.1(4) . . . . ?
Tb7 O32 Tb5 O25 -51.1(8) 2_655 . . . ?
Tb6 O32 Tb5 O28 50.1(6) . . . . ?
Tb7 O32 Tb5 O28 166.1(2) 2_655 . . . ?
Tb6 O32 Tb5 Tb2 169.3(3) . . . . ?
Tb7 O32 Tb5 Tb2 -74.7(4) 2_655 . . . ?
Tb6 O32 Tb5 Tb3 122.7(4) . . . . ?
Tb7 O32 Tb5 Tb3 -121.3(3) 2_655 . . . ?
Tb6 O32 Tb5 Tb1 117.6(8) . . . . ?
Tb7 O32 Tb5 Tb1 -126.4(8) 2_655 . . . ?
Tb6 O32 Tb5 Tb4 75.3(4) . . . . ?
Tb7 O32 Tb5 Tb4 -168.7(2) 2_655 . . . ?
Tb7 O30 Tb5 O29 1.64(17) . . . . ?
Tb8 O30 Tb5 O29 -120.3(6) . . . . ?
Tb7 O30 Tb5 O32 60.0(5) . . . . ?
Tb8 O30 Tb5 O32 -62.0(6) . . . . ?
Tb7 O30 Tb5 O31 118.9(5) . . . . ?
Tb8 O30 Tb5 O31 -3.0(4) . . . . ?
Tb7 O30 Tb5 O26 164.2(3) . . . . ?
Tb8 O30 Tb5 O26 42.2(7) . . . . ?
Tb7 O30 Tb5 O27 -39.0(8) . . . . ?
Tb8 O30 Tb5 O27 -161.0(4) . . . . ?
Tb7 O30 Tb5 O25 -153.2(4) . . . . ?
Tb8 O30 Tb5 O25 84.9(4) . . . . ?
Tb7 O30 Tb5 O28 -81.1(4) . . . . ?
Tb8 O30 Tb5 O28 156.9(5) . . . . ?
Tb7 O30 Tb5 Tb2 -167.3(2) . . . . ?
Tb8 O30 Tb5 Tb2 70.8(4) . . . . ?
Tb7 O30 Tb5 Tb3 -120.0(11) . . . . ?
Tb8 O30 Tb5 Tb3 118.1(11) . . . . ?
Tb7 O30 Tb5 Tb1 -118.6(4) . . . . ?
Tb8 O30 Tb5 Tb1 119.4(4) . . . . ?
Tb7 O30 Tb5 Tb4 -71.1(4) . . . . ?
Tb8 O30 Tb5 Tb4 166.9(3) . . . . ?
Tb7 O31 Tb5 O29 -59.4(5) 2_655 . . . ?
Tb8 O31 Tb5 O29 66.3(5) . . . . ?
Tb7 O31 Tb5 O32 0.4(2) 2_655 . . . ?
Tb8 O31 Tb5 O32 126.1(5) . . . . ?
Tb7 O31 Tb5 O30 -122.7(5) 2_655 . . . ?
Tb8 O31 Tb5 O30 3.0(4) . . . . ?
Tb7 O31 Tb5 O26 83.1(5) 2_655 . . . ?
Tb8 O31 Tb5 O26 -151.2(5) . . . . ?
Tb7 O31 Tb5 O27 35.9(7) 2_655 . . . ?
Tb8 O31 Tb5 O27 161.5(4) . . . . ?
Tb7 O31 Tb5 O25 153.8(4) 2_655 . . . ?
Tb8 O31 Tb5 O25 -80.5(4) . . . . ?
Tb7 O31 Tb5 O28 -162.7(3) 2_655 . . . ?
Tb8 O31 Tb5 O28 -37.1(7) . . . . ?
Tb7 O31 Tb5 Tb2 118.1(4) 2_655 . . . ?
Tb8 O31 Tb5 Tb2 -116.2(4) . . . . ?
Tb7 O31 Tb5 Tb3 68.6(4) 2_655 . . . ?
Tb8 O31 Tb5 Tb3 -165.7(2) . . . . ?
Tb7 O31 Tb5 Tb1 165.9(2) 2_655 . . . ?
Tb8 O31 Tb5 Tb1 -68.5(4) . . . . ?
Tb7 O31 Tb5 Tb4 109.6(12) 2_655 . . . ?
Tb8 O31 Tb5 Tb4 -124.7(11) . . . . ?
Tb2 O26 Tb5 O29 -158.8(4) . . . . ?
Tb3 O26 Tb5 O29 -47.9(5) . . . . ?
Tb2 O26 Tb5 O32 163.8(5) . . . . ?
Tb3 O26 Tb5 O32 -85.3(4) . . . . ?
Tb2 O26 Tb5 O30 49.1(5) . . . . ?
Tb3 O26 Tb5 O30 160.0(5) . . . . ?
Tb2 O26 Tb5 O31 91.9(4) . . . . ?
Tb3 O26 Tb5 O31 -157.2(4) . . . . ?
Tb2 O26 Tb5 O27 -116.5(4) . . . . ?
Tb3 O26 Tb5 O27 -5.6(4) . . . . ?
Tb2 O26 Tb5 O25 3.6(4) . . . . ?
Tb3 O26 Tb5 O25 114.5(4) . . . . ?
Tb2 O26 Tb5 O28 -57.3(6) . . . . ?
Tb3 O26 Tb5 O28 53.6(6) . . . . ?
Tb3 O26 Tb5 Tb2 110.9(3) . . . . ?
Tb2 O26 Tb5 Tb3 -110.9(3) . . . . ?
Tb2 O26 Tb5 Tb1 -26.7(3) . . . . ?
Tb3 O26 Tb5 Tb1 84.2(3) . . . . ?
Tb2 O26 Tb5 Tb4 -83.0(3) . . . . ?
Tb3 O26 Tb5 Tb4 27.9(3) . . . . ?
Tb3 O27 Tb5 O29 160.7(5) . . . . ?
Tb4 O27 Tb5 O29 -93.2(4) . . . . ?
Tb3 O27 Tb5 O32 89.3(4) . . . . ?
Tb4 O27 Tb5 O32 -164.6(4) . . . . ?
Tb3 O27 Tb5 O30 -160.0(4) . . . . ?
Tb4 O27 Tb5 O30 -53.8(7) . . . . ?
Tb3 O27 Tb5 O31 55.1(7) . . . . ?
Tb4 O27 Tb5 O31 161.3(4) . . . . ?
Tb3 O27 Tb5 O26 5.5(3) . . . . ?
Tb4 O27 Tb5 O26 111.7(4) . . . . ?
Tb3 O27 Tb5 O25 -54.9(3) . . . . ?
Tb4 O27 Tb5 O25 51.3(3) . . . . ?
Tb3 O27 Tb5 O28 -114.5(5) . . . . ?
Tb4 O27 Tb5 O28 -8.3(3) . . . . ?
Tb3 O27 Tb5 Tb2 -25.2(3) . . . . ?
Tb4 O27 Tb5 Tb2 80.9(3) . . . . ?
Tb4 O27 Tb5 Tb3 106.2(5) . . . . ?
Tb3 O27 Tb5 Tb1 -82.3(3) . . . . ?
Tb4 O27 Tb5 Tb1 23.9(3) . . . . ?
Tb3 O27 Tb5 Tb4 -106.2(5) . . . . ?
Tb1 O25 Tb5 O29 44.8(8) . . . . ?
Tb2 O25 Tb5 O29 157.8(5) . . . . ?
Tb1 O25 Tb5 O32 -151.9(5) . . . . ?
Tb2 O25 Tb5 O32 -39.0(8) . . . . ?
Tb1 O25 Tb5 O30 89.4(4) . . . . ?
Tb2 O25 Tb5 O30 -157.7(4) . . . . ?
Tb1 O25 Tb5 O31 160.9(4) . . . . ?
Tb2 O25 Tb5 O31 -86.2(4) . . . . ?
Tb1 O25 Tb5 O26 -116.4(5) . . . . ?
Tb2 O25 Tb5 O26 -3.5(3) . . . . ?
Tb1 O25 Tb5 O27 -54.7(4) . . . . ?
Tb2 O25 Tb5 O27 58.2(3) . . . . ?
Tb1 O25 Tb5 O28 3.5(3) . . . . ?
Tb2 O25 Tb5 O28 116.4(4) . . . . ?
Tb1 O25 Tb5 Tb2 -112.9(6) . . . . ?
Tb1 O25 Tb5 Tb3 -84.1(4) . . . . ?
Tb2 O25 Tb5 Tb3 28.8(3) . . . . ?
Tb2 O25 Tb5 Tb1 112.9(6) . . . . ?
Tb2 O25 Tb5 Tb4 85.8(3) . . . . ?
Tb4 O28 Tb5 O29 90.3(5) . . . . ?
Tb1 O28 Tb5 O29 -160.4(4) . . . . ?
Tb4 O28 Tb5 O32 45.9(5) . . . . ?
Tb1 O28 Tb5 O32 155.2(4) . . . . ?
Tb4 O28 Tb5 O30 163.4(5) . . . . ?
Tb1 O28 Tb5 O30 -87.3(4) . . . . ?
Tb4 O28 Tb5 O31 -158.8(5) . . . . ?
Tb4 O28 Tb5 O26 -52.3(6) . . . . ?
Tb1 O28 Tb5 O26 56.9(6) . . . . ?
Tb4 O28 Tb5 O27 9.0(4) . . . . ?
Tb1 O28 Tb5 O27 118.3(4) . . . . ?
Tb4 O28 Tb5 O25 -112.5(4) . . . . ?
Tb1 O28 Tb5 O25 -3.2(3) . . . . ?
Tb4 O28 Tb5 Tb2 -81.1(3) . . . . ?
Tb1 O28 Tb5 Tb2 28.2(3) . . . . ?
Tb4 O28 Tb5 Tb3 -24.1(3) . . . . ?
Tb1 O28 Tb5 Tb3 85.2(3) . . . . ?
Tb4 O28 Tb5 Tb1 -109.3(3) . . . . ?
Tb1 O28 Tb5 Tb4 109.3(3) . . . . ?
O7 Tb2 Tb5 O29 174.7(12) . . . . ?
O26 Tb2 Tb5 O29 85.7(12) . . . . ?
O8 Tb2 Tb5 O29 124.9(11) . . . . ?
O25 Tb2 Tb5 O29 -100.1(12) . . . . ?
O6 Tb2 Tb5 O29 -139.6(11) . . . . ?
O5 Tb2 Tb5 O29 -53.7(11) . . . . ?
O9 Tb2 Tb5 O29 46.3(11) . . . . ?
O34 Tb2 Tb5 O29 -7(2) . . . . ?
O33 Tb2 Tb5 O29 -8(2) . . . . ?
Tb3 Tb2 Tb5 O29 44.8(11) . . . . ?
Tb1 Tb2 Tb5 O29 -61.9(11) . . . . ?
O7 Tb2 Tb5 O32 71.5(4) . . . . ?
O26 Tb2 Tb5 O32 -17.5(5) . . . . ?
O8 Tb2 Tb5 O32 21.7(5) . . . . ?
O25 Tb2 Tb5 O32 156.7(5) . . . . ?
O6 Tb2 Tb5 O32 117.2(4) . . . . ?
O5 Tb2 Tb5 O32 -157.0(4) . . . . ?
O9 Tb2 Tb5 O32 -57.0(3) . . . . ?
O34 Tb2 Tb5 O32 -110(2) . . . . ?
O33 Tb2 Tb5 O32 -112(2) . . . . ?
Tb3 Tb2 Tb5 O32 -58.4(3) . . . . ?
Tb1 Tb2 Tb5 O32 -165.1(3) . . . . ?
O7 Tb2 Tb5 O30 -60.6(4) . . . . ?
O26 Tb2 Tb5 O30 -149.6(5) . . . . ?
O8 Tb2 Tb5 O30 -110.4(5) . . . . ?
O25 Tb2 Tb5 O30 24.6(5) . . . . ?
O6 Tb2 Tb5 O30 -14.9(4) . . . . ?
O5 Tb2 Tb5 O30 70.9(4) . . . . ?
O9 Tb2 Tb5 O30 170.9(3) . . . . ?
O34 Tb2 Tb5 O30 118(2) . . . . ?
O33 Tb2 Tb5 O30 116(2) . . . . ?
Tb3 Tb2 Tb5 O30 169.5(3) . . . . ?
Tb1 Tb2 Tb5 O30 62.8(3) . . . . ?
O7 Tb2 Tb5 O31 5.4(4) . . . . ?
O26 Tb2 Tb5 O31 -83.7(5) . . . . ?
O8 Tb2 Tb5 O31 -44.4(4) . . . . ?
O25 Tb2 Tb5 O31 90.6(5) . . . . ?
O6 Tb2 Tb5 O31 51.1(4) . . . . ?
O5 Tb2 Tb5 O31 136.9(4) . . . . ?
O9 Tb2 Tb5 O31 -123.1(3) . . . . ?
O34 Tb2 Tb5 O31 -177(2) . . . . ?
O33 Tb2 Tb5 O31 -178(2) . . . . ?
Tb3 Tb2 Tb5 O31 -124.5(3) . . . . ?
Tb1 Tb2 Tb5 O31 128.8(3) . . . . ?
O7 Tb2 Tb5 O26 89.0(5) . . . . ?
O8 Tb2 Tb5 O26 39.2(5) . . . . ?
O25 Tb2 Tb5 O26 174.2(6) . . . . ?
O6 Tb2 Tb5 O26 134.7(5) . . . . ?
O5 Tb2 Tb5 O26 -139.4(5) . . . . ?
O9 Tb2 Tb5 O26 -39.4(4) . . . . ?
O34 Tb2 Tb5 O26 -93(2) . . . . ?
O33 Tb2 Tb5 O26 -94(2) . . . . ?
Tb3 Tb2 Tb5 O26 -40.8(4) . . . . ?
Tb1 Tb2 Tb5 O26 -147.6(4) . . . . ?
O7 Tb2 Tb5 O27 147.6(4) . . . . ?
O26 Tb2 Tb5 O27 58.6(5) . . . . ?
O8 Tb2 Tb5 O27 97.8(4) . . . . ?
O25 Tb2 Tb5 O27 -127.2(3) . . . . ?
O6 Tb2 Tb5 O27 -166.7(4) . . . . ?
O5 Tb2 Tb5 O27 -80.9(4) . . . . ?
O9 Tb2 Tb5 O27 19.1(3) . . . . ?
O34 Tb2 Tb5 O27 -34.3(19) . . . . ?
O33 Tb2 Tb5 O27 -36(2) . . . . ?
Tb3 Tb2 Tb5 O27 17.7(2) . . . . ?
Tb1 Tb2 Tb5 O27 -89.0(2) . . . . ?
O7 Tb2 Tb5 O25 -85.2(5) . . . . ?
O26 Tb2 Tb5 O25 -174.2(6) . . . . ?
O8 Tb2 Tb5 O25 -135.0(5) . . . . ?
O6 Tb2 Tb5 O25 -39.5(5) . . . . ?
O5 Tb2 Tb5 O25 46.4(5) . . . . ?
O9 Tb2 Tb5 O25 146.4(4) . . . . ?
O34 Tb2 Tb5 O25 93(2) . . . . ?
O33 Tb2 Tb5 O25 92(2) . . . . ?
Tb3 Tb2 Tb5 O25 144.9(4) . . . . ?
Tb1 Tb2 Tb5 O25 38.2(4) . . . . ?
O7 Tb2 Tb5 O28 -143.3(4) . . . . ?
O26 Tb2 Tb5 O28 127.6(5) . . . . ?
O8 Tb2 Tb5 O28 166.9(5) . . . . ?
O25 Tb2 Tb5 O28 -58.2(5) . . . . ?
O6 Tb2 Tb5 O28 -97.6(4) . . . . ?
O5 Tb2 Tb5 O28 -11.8(4) . . . . ?
O9 Tb2 Tb5 O28 88.2(3) . . . . ?
O34 Tb2 Tb5 O28 35(2) . . . . ?
O33 Tb2 Tb5 O28 34(2) . . . . ?
Tb3 Tb2 Tb5 O28 86.8(3) . . . . ?
Tb1 Tb2 Tb5 O28 -20.0(3) . . . . ?
O7 Tb2 Tb5 Tb3 129.9(3) . . . . ?
O26 Tb2 Tb5 Tb3 40.8(4) . . . . ?
O8 Tb2 Tb5 Tb3 80.1(4) . . . . ?
O25 Tb2 Tb5 Tb3 -144.9(4) . . . . ?
O6 Tb2 Tb5 Tb3 175.6(3) . . . . ?
O5 Tb2 Tb5 Tb3 -98.6(3) . . . . ?
O9 Tb2 Tb5 Tb3 1.41(11) . . . . ?
O34 Tb2 Tb5 Tb3 -52.0(19) . . . . ?
O33 Tb2 Tb5 Tb3 -53(2) . . . . ?
Tb1 Tb2 Tb5 Tb3 -106.75(3) . . . . ?
O7 Tb2 Tb5 Tb1 -123.4(3) . . . . ?
O26 Tb2 Tb5 Tb1 147.6(4) . . . . ?
O8 Tb2 Tb5 Tb1 -173.2(4) . . . . ?
O25 Tb2 Tb5 Tb1 -38.2(4) . . . . ?
O6 Tb2 Tb5 Tb1 -77.7(3) . . . . ?
O5 Tb2 Tb5 Tb1 8.2(3) . . . . ?
O9 Tb2 Tb5 Tb1 108.16(11) . . . . ?
O34 Tb2 Tb5 Tb1 54.7(19) . . . . ?
O33 Tb2 Tb5 Tb1 53(2) . . . . ?
Tb3 Tb2 Tb5 Tb1 106.75(3) . . . . ?
O7 Tb2 Tb5 Tb4 -176.3(3) . . . . ?
O26 Tb2 Tb5 Tb4 94.6(4) . . . . ?
O8 Tb2 Tb5 Tb4 133.9(4) . . . . ?
O25 Tb2 Tb5 Tb4 -91.1(4) . . . . ?
O6 Tb2 Tb5 Tb4 -130.6(3) . . . . ?
O5 Tb2 Tb5 Tb4 -44.8(3) . . . . ?
O9 Tb2 Tb5 Tb4 55.22(11) . . . . ?
O34 Tb2 Tb5 Tb4 1.8(19) . . . . ?
O33 Tb2 Tb5 Tb4 1(2) . . . . ?
Tb3 Tb2 Tb5 Tb4 53.80(3) . . . . ?
Tb1 Tb2 Tb5 Tb4 -52.94(2) . . . . ?
O10 Tb3 Tb5 O29 102.0(4) . . . . ?
O26 Tb3 Tb5 O29 150.3(5) . . . . ?
O27 Tb3 Tb5 O29 -20.7(5) . . . . ?
O12 Tb3 Tb5 O29 62.9(4) . . . . ?
O11 Tb3 Tb5 O29 2.7(3) . . . . ?
O9 Tb3 Tb5 O29 -171.6(3) . . . . ?
O13 Tb3 Tb5 O29 -68.7(4) . . . . ?
O34 Tb3 Tb5 O29 -115(4) . . . . ?
O33 Tb3 Tb5 O29 -115(4) . . . . ?
Tb2 Tb3 Tb5 O29 -170.2(3) . . . . ?
Tb4 Tb3 Tb5 O29 -63.6(3) . . . . ?
O10 Tb3 Tb5 O32 39.8(4) . . . . ?
O26 Tb3 Tb5 O32 88.1(5) . . . . ?
O27 Tb3 Tb5 O32 -83.0(5) . . . . ?
O12 Tb3 Tb5 O32 0.6(4) . . . . ?
O11 Tb3 Tb5 O32 -59.6(3) . . . . ?
O9 Tb3 Tb5 O32 126.2(3) . . . . ?
O13 Tb3 Tb5 O32 -130.9(4) . . . . ?
O34 Tb3 Tb5 O32 -177(4) . . . . ?
O33 Tb3 Tb5 O32 -177(4) . . . . ?
Tb2 Tb3 Tb5 O32 127.6(3) . . . . ?
Tb4 Tb3 Tb5 O32 -125.8(3) . . . . ?
O10 Tb3 Tb5 O30 -140.3(13) . . . . ?
O26 Tb3 Tb5 O30 -92.0(13) . . . . ?
O27 Tb3 Tb5 O30 97.0(13) . . . . ?
O12 Tb3 Tb5 O30 -179.4(13) . . . . ?
O11 Tb3 Tb5 O30 120.4(13) . . . . ?
O9 Tb3 Tb5 O30 -53.9(13) . . . . ?
O13 Tb3 Tb5 O30 49.0(13) . . . . ?
O34 Tb3 Tb5 O30 3(4) . . . . ?
O33 Tb3 Tb5 O30 3(4) . . . . ?
Tb2 Tb3 Tb5 O30 -52.4(13) . . . . ?
Tb4 Tb3 Tb5 O30 54.1(13) . . . . ?
O10 Tb3 Tb5 O31 -23.4(4) . . . . ?
O26 Tb3 Tb5 O31 25.0(5) . . . . ?
O27 Tb3 Tb5 O31 -146.1(5) . . . . ?
O12 Tb3 Tb5 O31 -62.5(4) . . . . ?
O11 Tb3 Tb5 O31 -122.7(4) . . . . ?
O9 Tb3 Tb5 O31 63.0(3) . . . . ?
O13 Tb3 Tb5 O31 166.0(4) . . . . ?
O34 Tb3 Tb5 O31 120(4) . . . . ?
O33 Tb3 Tb5 O31 120(4) . . . . ?
Tb2 Tb3 Tb5 O31 64.5(3) . . . . ?
Tb4 Tb3 Tb5 O31 171.1(3) . . . . ?
O10 Tb3 Tb5 O26 -48.3(5) . . . . ?
O27 Tb3 Tb5 O26 -171.0(6) . . . . ?
O12 Tb3 Tb5 O26 -87.4(5) . . . . ?
O11 Tb3 Tb5 O26 -147.6(5) . . . . ?
O9 Tb3 Tb5 O26 38.1(4) . . . . ?
O13 Tb3 Tb5 O26 141.0(5) . . . . ?
O34 Tb3 Tb5 O26 95(4) . . . . ?
O33 Tb3 Tb5 O26 95(4) . . . . ?
Tb2 Tb3 Tb5 O26 39.5(4) . . . . ?
Tb4 Tb3 Tb5 O26 146.1(4) . . . . ?
O10 Tb3 Tb5 O27 122.7(5) . . . . ?
O26 Tb3 Tb5 O27 171.0(6) . . . . ?
O12 Tb3 Tb5 O27 83.6(5) . . . . ?
O11 Tb3 Tb5 O27 23.4(5) . . . . ?
O9 Tb3 Tb5 O27 -150.9(4) . . . . ?
O13 Tb3 Tb5 O27 -48.0(5) . . . . ?
O34 Tb3 Tb5 O27 -94(4) . . . . ?
O33 Tb3 Tb5 O27 -94(4) . . . . ?
Tb2 Tb3 Tb5 O27 -149.4(4) . . . . ?
Tb4 Tb3 Tb5 O27 -42.9(4) . . . . ?
O10 Tb3 Tb5 O25 -107.4(4) . . . . ?
O26 Tb3 Tb5 O25 -59.1(5) . . . . ?
O27 Tb3 Tb5 O25 129.9(3) . . . . ?
O12 Tb3 Tb5 O25 -146.5(4) . . . . ?
O11 Tb3 Tb5 O25 153.3(3) . . . . ?
O9 Tb3 Tb5 O25 -21.0(2) . . . . ?
O13 Tb3 Tb5 O25 81.9(3) . . . . ?
O34 Tb3 Tb5 O25 36(4) . . . . ?
O33 Tb3 Tb5 O25 35(4) . . . . ?
Tb2 Tb3 Tb5 O25 -19.5(2) . . . . ?
Tb4 Tb3 Tb5 O25 87.0(2) . . . . ?
O10 Tb3 Tb5 O28 -178.9(5) . . . . ?
O26 Tb3 Tb5 O28 -130.6(5) . . . . ?
O27 Tb3 Tb5 O28 58.3(5) . . . . ?
O12 Tb3 Tb5 O28 141.9(4) . . . . ?
O11 Tb3 Tb5 O28 81.7(4) . . . . ?
O9 Tb3 Tb5 O28 -92.5(3) . . . . ?
O13 Tb3 Tb5 O28 10.4(4) . . . . ?
O34 Tb3 Tb5 O28 -36(4) . . . . ?
O33 Tb3 Tb5 O28 -36(4) . . . . ?
Tb2 Tb3 Tb5 O28 -91.1(3) . . . . ?
Tb4 Tb3 Tb5 O28 15.5(3) . . . . ?
O10 Tb3 Tb5 Tb2 -87.8(4) . . . . ?
O26 Tb3 Tb5 Tb2 -39.5(4) . . . . ?
O27 Tb3 Tb5 Tb2 149.4(4) . . . . ?
O12 Tb3 Tb5 Tb2 -127.0(3) . . . . ?
O11 Tb3 Tb5 Tb2 172.8(2) . . . . ?
O9 Tb3 Tb5 Tb2 -1.45(12) . . . . ?
O13 Tb3 Tb5 Tb2 101.5(3) . . . . ?
O34 Tb3 Tb5 Tb2 55(4) . . . . ?
O33 Tb3 Tb5 Tb2 55(4) . . . . ?
Tb4 Tb3 Tb5 Tb2 106.58(3) . . . . ?
O10 Tb3 Tb5 Tb1 -141.6(4) . . . . ?
O26 Tb3 Tb5 Tb1 -93.3(4) . . . . ?
O27 Tb3 Tb5 Tb1 95.6(4) . . . . ?
O12 Tb3 Tb5 Tb1 179.3(3) . . . . ?
O11 Tb3 Tb5 Tb1 119.1(2) . . . . ?
O9 Tb3 Tb5 Tb1 -55.24(12) . . . . ?
O13 Tb3 Tb5 Tb1 47.7(3) . . . . ?
O34 Tb3 Tb5 Tb1 1(4) . . . . ?
O33 Tb3 Tb5 Tb1 1(4) . . . . ?
Tb2 Tb3 Tb5 Tb1 -53.79(3) . . . . ?
Tb4 Tb3 Tb5 Tb1 52.797(18) . . . . ?
O10 Tb3 Tb5 Tb4 165.6(4) . . . . ?
O26 Tb3 Tb5 Tb4 -146.1(4) . . . . ?
O27 Tb3 Tb5 Tb4 42.9(4) . . . . ?
O12 Tb3 Tb5 Tb4 126.5(3) . . . . ?
O11 Tb3 Tb5 Tb4 66.3(2) . . . . ?
O9 Tb3 Tb5 Tb4 -108.04(12) . . . . ?
O13 Tb3 Tb5 Tb4 -5.1(3) . . . . ?
O34 Tb3 Tb5 Tb4 -52(4) . . . . ?
O33 Tb3 Tb5 Tb4 -52(4) . . . . ?
Tb2 Tb3 Tb5 Tb4 -106.58(3) . . . . ?
O3 Tb1 Tb5 O29 -67.4(4) . . . . ?
O25 Tb1 Tb5 O29 -152.9(5) . . . . ?
O4 Tb1 Tb5 O29 -129.4(4) . . . . ?
O2 Tb1 Tb5 O29 -4.9(5) . . . . ?
O28 Tb1 Tb5 O29 21.7(5) . . . . ?
O1 Tb1 Tb5 O29 68.3(3) . . . . ?
O5 Tb1 Tb5 O29 159.2(4) . . . . ?
O33 Tb1 Tb5 O29 112(4) . . . . ?
O34 Tb1 Tb5 O29 112(4) . . . . ?
Tb4 Tb1 Tb5 O29 60.2(3) . . . . ?
Tb2 Tb1 Tb5 O29 167.4(3) . . . . ?
O3 Tb1 Tb5 O32 -176.0(9) . . . . ?
O25 Tb1 Tb5 O32 98.5(10) . . . . ?
O4 Tb1 Tb5 O32 122.0(10) . . . . ?
O2 Tb1 Tb5 O32 -113.5(10) . . . . ?
O28 Tb1 Tb5 O32 -86.9(10) . . . . ?
O1 Tb1 Tb5 O32 -40.3(9) . . . . ?
O5 Tb1 Tb5 O32 50.6(9) . . . . ?
O33 Tb1 Tb5 O32 4(4) . . . . ?
O34 Tb1 Tb5 O32 4(4) . . . . ?
Tb4 Tb1 Tb5 O32 -48.4(9) . . . . ?
Tb2 Tb1 Tb5 O32 58.8(9) . . . . ?
O3 Tb1 Tb5 O30 -0.7(4) . . . . ?
O25 Tb1 Tb5 O30 -86.2(5) . . . . ?
O4 Tb1 Tb5 O30 -62.7(4) . . . . ?
O2 Tb1 Tb5 O30 61.7(5) . . . . ?
O28 Tb1 Tb5 O30 88.4(4) . . . . ?
O1 Tb1 Tb5 O30 135.0(3) . . . . ?
O5 Tb1 Tb5 O30 -134.1(4) . . . . ?
O33 Tb1 Tb5 O30 179(4) . . . . ?
O34 Tb1 Tb5 O30 179(4) . . . . ?
Tb4 Tb1 Tb5 O30 126.9(3) . . . . ?
Tb2 Tb1 Tb5 O30 -125.9(3) . . . . ?
O3 Tb1 Tb5 O31 63.9(4) . . . . ?
O25 Tb1 Tb5 O31 -21.6(5) . . . . ?
O4 Tb1 Tb5 O31 1.9(4) . . . . ?
O2 Tb1 Tb5 O31 126.3(5) . . . . ?
O28 Tb1 Tb5 O31 152.9(4) . . . . ?
O1 Tb1 Tb5 O31 -160.4(3) . . . . ?
O5 Tb1 Tb5 O31 -69.5(4) . . . . ?
O33 Tb1 Tb5 O31 -116(4) . . . . ?
O34 Tb1 Tb5 O31 -116(4) . . . . ?
Tb4 Tb1 Tb5 O31 -168.5(3) . . . . ?
Tb2 Tb1 Tb5 O31 -61.4(3) . . . . ?
O3 Tb1 Tb5 O26 143.1(4) . . . . ?
O25 Tb1 Tb5 O26 57.6(5) . . . . ?
O4 Tb1 Tb5 O26 81.1(5) . . . . ?
O2 Tb1 Tb5 O26 -154.5(5) . . . . ?
O28 Tb1 Tb5 O26 -127.9(5) . . . . ?
O1 Tb1 Tb5 O26 -81.2(4) . . . . ?
O5 Tb1 Tb5 O26 9.7(4) . . . . ?
O33 Tb1 Tb5 O26 -37(4) . . . . ?
O34 Tb1 Tb5 O26 -37(4) . . . . ?
Tb4 Tb1 Tb5 O26 -89.3(3) . . . . ?
Tb2 Tb1 Tb5 O26 17.9(3) . . . . ?
O3 Tb1 Tb5 O27 -144.4(4) . . . . ?
O25 Tb1 Tb5 O27 130.1(3) . . . . ?
O4 Tb1 Tb5 O27 153.6(4) . . . . ?
O2 Tb1 Tb5 O27 -81.9(5) . . . . ?
O28 Tb1 Tb5 O27 -55.3(4) . . . . ?
O1 Tb1 Tb5 O27 -8.7(3) . . . . ?
O5 Tb1 Tb5 O27 82.2(3) . . . . ?
O33 Tb1 Tb5 O27 35(4) . . . . ?
O34 Tb1 Tb5 O27 35(4) . . . . ?
Tb4 Tb1 Tb5 O27 -16.8(2) . . . . ?
Tb2 Tb1 Tb5 O27 90.4(2) . . . . ?
O3 Tb1 Tb5 O25 85.5(5) . . . . ?
O4 Tb1 Tb5 O25 23.5(5) . . . . ?
O2 Tb1 Tb5 O25 148.0(6) . . . . ?
O28 Tb1 Tb5 O25 174.6(6) . . . . ?
O1 Tb1 Tb5 O25 -138.7(4) . . . . ?
O5 Tb1 Tb5 O25 -47.8(5) . . . . ?
O33 Tb1 Tb5 O25 -95(4) . . . . ?
O34 Tb1 Tb5 O25 -95(4) . . . . ?
Tb4 Tb1 Tb5 O25 -146.9(4) . . . . ?
Tb2 Tb1 Tb5 O25 -39.7(4) . . . . ?
O3 Tb1 Tb5 O28 -89.1(5) . . . . ?
O25 Tb1 Tb5 O28 -174.6(6) . . . . ?
O4 Tb1 Tb5 O28 -151.1(5) . . . . ?
O2 Tb1 Tb5 O28 -26.6(5) . . . . ?
O1 Tb1 Tb5 O28 46.7(4) . . . . ?
O5 Tb1 Tb5 O28 137.6(5) . . . . ?
O33 Tb1 Tb5 O28 91(4) . . . . ?
O34 Tb1 Tb5 O28 91(4) . . . . ?
Tb4 Tb1 Tb5 O28 38.5(4) . . . . ?
Tb2 Tb1 Tb5 O28 145.7(4) . . . . ?
O3 Tb1 Tb5 Tb2 125.2(3) . . . . ?
O25 Tb1 Tb5 Tb2 39.7(4) . . . . ?
O4 Tb1 Tb5 Tb2 63.2(3) . . . . ?
O2 Tb1 Tb5 Tb2 -172.3(4) . . . . ?
O28 Tb1 Tb5 Tb2 -145.7(4) . . . . ?
O1 Tb1 Tb5 Tb2 -99.03(13) . . . . ?
O5 Tb1 Tb5 Tb2 -8.1(3) . . . . ?
O33 Tb1 Tb5 Tb2 -55(4) . . . . ?
O34 Tb1 Tb5 Tb2 -55(4) . . . . ?
Tb4 Tb1 Tb5 Tb2 -107.18(3) . . . . ?
O3 Tb1 Tb5 Tb3 179.0(3) . . . . ?
O25 Tb1 Tb5 Tb3 93.5(4) . . . . ?
O4 Tb1 Tb5 Tb3 117.0(3) . . . . ?
O2 Tb1 Tb5 Tb3 -118.5(4) . . . . ?
O28 Tb1 Tb5 Tb3 -91.9(4) . . . . ?
O1 Tb1 Tb5 Tb3 -45.25(13) . . . . ?
O5 Tb1 Tb5 Tb3 45.6(3) . . . . ?
O33 Tb1 Tb5 Tb3 -1(4) . . . . ?
O34 Tb1 Tb5 Tb3 -1(4) . . . . ?
Tb4 Tb1 Tb5 Tb3 -53.41(3) . . . . ?
Tb2 Tb1 Tb5 Tb3 53.777(17) . . . . ?
O3 Tb1 Tb5 Tb4 -127.6(3) . . . . ?
O25 Tb1 Tb5 Tb4 146.9(4) . . . . ?
O4 Tb1 Tb5 Tb4 170.4(3) . . . . ?
O2 Tb1 Tb5 Tb4 -65.1(4) . . . . ?
O28 Tb1 Tb5 Tb4 -38.5(4) . . . . ?
O1 Tb1 Tb5 Tb4 8.15(12) . . . . ?
O5 Tb1 Tb5 Tb4 99.1(3) . . . . ?
O33 Tb1 Tb5 Tb4 52(4) . . . . ?
O34 Tb1 Tb5 Tb4 52(4) . . . . ?
Tb2 Tb1 Tb5 Tb4 107.18(3) . . . . ?
O28 Tb4 Tb5 O29 -84.9(5) . . . . ?
O13 Tb4 Tb5 O29 129.6(4) . . . . ?
O27 Tb4 Tb5 O29 80.8(5) . . . . ?
O14 Tb4 Tb5 O29 57.7(4) . . . . ?
O16 Tb4 Tb5 O29 -56.4(5) . . . . ?
O15 Tb4 Tb5 O29 -1.4(4) . . . . ?
O1 Tb4 Tb5 O29 -136.8(3) . . . . ?
O34 Tb4 Tb5 O29 176(2) . . . . ?
O33 Tb4 Tb5 O29 177(2) . . . . ?
Tb1 Tb4 Tb5 O29 -128.4(3) . . . . ?
Tb3 Tb4 Tb5 O29 124.1(3) . . . . ?
O28 Tb4 Tb5 O32 -149.4(5) . . . . ?
O13 Tb4 Tb5 O32 65.2(4) . . . . ?
O27 Tb4 Tb5 O32 16.3(5) . . . . ?
O14 Tb4 Tb5 O32 -6.8(4) . . . . ?
O16 Tb4 Tb5 O32 -120.9(5) . . . . ?
O15 Tb4 Tb5 O32 -65.9(3) . . . . ?
O1 Tb4 Tb5 O32 158.8(3) . . . . ?
O34 Tb4 Tb5 O32 112(2) . . . . ?
O33 Tb4 Tb5 O32 113(2) . . . . ?
Tb1 Tb4 Tb5 O32 167.2(3) . . . . ?
Tb3 Tb4 Tb5 O32 59.7(3) . . . . ?
O28 Tb4 Tb5 O30 -18.3(5) . . . . ?
O13 Tb4 Tb5 O30 -163.8(4) . . . . ?
O27 Tb4 Tb5 O30 147.4(5) . . . . ?
O14 Tb4 Tb5 O30 124.3(5) . . . . ?
O16 Tb4 Tb5 O30 10.2(5) . . . . ?
O15 Tb4 Tb5 O30 65.2(4) . . . . ?
O1 Tb4 Tb5 O30 -70.2(3) . . . . ?
O34 Tb4 Tb5 O30 -117(2) . . . . ?
O33 Tb4 Tb5 O30 -116(2) . . . . ?
Tb1 Tb4 Tb5 O30 -61.8(3) . . . . ?
Tb3 Tb4 Tb5 O30 -169.3(3) . . . . ?
O28 Tb4 Tb5 O31 105.6(13) . . . . ?
O13 Tb4 Tb5 O31 -39.8(13) . . . . ?
O27 Tb4 Tb5 O31 -88.7(13) . . . . ?
O14 Tb4 Tb5 O31 -111.7(13) . . . . ?
O16 Tb4 Tb5 O31 134.1(13) . . . . ?
O15 Tb4 Tb5 O31 -170.9(13) . . . . ?
O1 Tb4 Tb5 O31 53.8(13) . . . . ?
O34 Tb4 Tb5 O31 7(2) . . . . ?
O33 Tb4 Tb5 O31 8(2) . . . . ?
Tb1 Tb4 Tb5 O31 62.2(13) . . . . ?
Tb3 Tb4 Tb5 O31 -45.3(13) . . . . ?
O28 Tb4 Tb5 O26 131.8(5) . . . . ?
O13 Tb4 Tb5 O26 -13.6(4) . . . . ?
O27 Tb4 Tb5 O26 -62.5(5) . . . . ?
O14 Tb4 Tb5 O26 -85.6(5) . . . . ?
O16 Tb4 Tb5 O26 160.3(5) . . . . ?
O15 Tb4 Tb5 O26 -144.7(4) . . . . ?
O1 Tb4 Tb5 O26 80.0(4) . . . . ?
O34 Tb4 Tb5 O26 33(2) . . . . ?
O33 Tb4 Tb5 O26 34(2) . . . . ?
Tb1 Tb4 Tb5 O26 88.4(3) . . . . ?
Tb3 Tb4 Tb5 O26 -19.1(3) . . . . ?
O28 Tb4 Tb5 O27 -165.7(5) . . . . ?
O13 Tb4 Tb5 O27 48.8(5) . . . . ?
O14 Tb4 Tb5 O27 -23.1(5) . . . . ?
O16 Tb4 Tb5 O27 -137.2(5) . . . . ?
O15 Tb4 Tb5 O27 -82.2(5) . . . . ?
O1 Tb4 Tb5 O27 142.5(4) . . . . ?
O34 Tb4 Tb5 O27 95(2) . . . . ?
O33 Tb4 Tb5 O27 97(2) . . . . ?
Tb1 Tb4 Tb5 O27 150.8(4) . . . . ?
Tb3 Tb4 Tb5 O27 43.4(4) . . . . ?
O28 Tb4 Tb5 O25 61.4(5) . . . . ?
O13 Tb4 Tb5 O25 -84.0(4) . . . . ?
O27 Tb4 Tb5 O25 -132.9(3) . . . . ?
O14 Tb4 Tb5 O25 -156.0(4) . . . . ?
O16 Tb4 Tb5 O25 89.9(4) . . . . ?
O15 Tb4 Tb5 O25 144.9(3) . . . . ?
O1 Tb4 Tb5 O25 9.6(3) . . . . ?
O34 Tb4 Tb5 O25 -38(2) . . . . ?
O33 Tb4 Tb5 O25 -36(2) . . . . ?
Tb1 Tb4 Tb5 O25 18.0(2) . . . . ?
Tb3 Tb4 Tb5 O25 -89.5(2) . . . . ?
O13 Tb4 Tb5 O28 -145.4(5) . . . . ?
O27 Tb4 Tb5 O28 165.7(5) . . . . ?
O14 Tb4 Tb5 O28 142.7(5) . . . . ?
O16 Tb4 Tb5 O28 28.5(6) . . . . ?
O15 Tb4 Tb5 O28 83.5(5) . . . . ?
O1 Tb4 Tb5 O28 -51.8(4) . . . . ?
O34 Tb4 Tb5 O28 -99(2) . . . . ?
O33 Tb4 Tb5 O28 -98(2) . . . . ?
Tb1 Tb4 Tb5 O28 -43.4(4) . . . . ?
Tb3 Tb4 Tb5 O28 -150.9(4) . . . . ?
O28 Tb4 Tb5 Tb2 97.1(4) . . . . ?
O13 Tb4 Tb5 Tb2 -48.4(3) . . . . ?
O27 Tb4 Tb5 Tb2 -97.2(4) . . . . ?
O14 Tb4 Tb5 Tb2 -120.3(4) . . . . ?
O16 Tb4 Tb5 Tb2 125.6(4) . . . . ?
O15 Tb4 Tb5 Tb2 -179.4(2) . . . . ?
O1 Tb4 Tb5 Tb2 45.24(14) . . . . ?
O34 Tb4 Tb5 Tb2 -2(2) . . . . ?
O33 Tb4 Tb5 Tb2 -1(2) . . . . ?
Tb1 Tb4 Tb5 Tb2 53.63(3) . . . . ?
Tb3 Tb4 Tb5 Tb2 -53.863(18) . . . . ?
O28 Tb4 Tb5 Tb3 150.9(4) . . . . ?
O13 Tb4 Tb5 Tb3 5.5(3) . . . . ?
O27 Tb4 Tb5 Tb3 -43.4(4) . . . . ?
O14 Tb4 Tb5 Tb3 -66.4(4) . . . . ?
O16 Tb4 Tb5 Tb3 179.5(4) . . . . ?
O15 Tb4 Tb5 Tb3 -125.5(2) . . . . ?
O1 Tb4 Tb5 Tb3 99.11(14) . . . . ?
O34 Tb4 Tb5 Tb3 52(2) . . . . ?
O33 Tb4 Tb5 Tb3 53(2) . . . . ?
Tb1 Tb4 Tb5 Tb3 107.49(3) . . . . ?
O28 Tb4 Tb5 Tb1 43.4(4) . . . . ?
O13 Tb4 Tb5 Tb1 -102.0(3) . . . . ?
O27 Tb4 Tb5 Tb1 -150.8(4) . . . . ?
O14 Tb4 Tb5 Tb1 -173.9(4) . . . . ?
O16 Tb4 Tb5 Tb1 72.0(4) . . . . ?
O15 Tb4 Tb5 Tb1 127.0(2) . . . . ?
O1 Tb4 Tb5 Tb1 -8.38(14) . . . . ?
O34 Tb4 Tb5 Tb1 -55(2) . . . . ?
O33 Tb4 Tb5 Tb1 -54(2) . . . . ?
Tb3 Tb4 Tb5 Tb1 -107.49(3) . . . . ?
C42 O17 Tb6 O17 -9.0(10) . . . 2_655 ?
C42 O17 Tb6 O18 -43.6(10) . . . 2_655 ?
C42 O17 Tb6 O18 26.0(10) . . . . ?
C42 O17 Tb6 O29 -127.3(11) . . . 2_655 ?
C42 O17 Tb6 O29 141.0(12) . . . . ?
C42 O17 Tb6 O32 -147.7(12) . . . . ?
C42 O17 Tb6 O32 105.3(11) . . . 2_655 ?
C42 O17 Tb6 Tb5 156.6(8) . . . 2_655 ?
C42 O17 Tb6 Tb5 176.5(12) . . . . ?
C42 O17 Tb6 Tb7 -139.7(10) . . . 2_655 ?
C42 O17 Tb6 Tb7 125.8(11) . . . . ?
C44 O18 Tb6 O17 -36.0(6) . . . . ?
C44 O18 Tb6 O17 115.4(7) . . . 2_655 ?
C44 O18 Tb6 O18 40.6(5) . . . 2_655 ?
C44 O18 Tb6 O29 122.1(7) . . . 2_655 ?
C44 O18 Tb6 O29 -98.0(7) . . . . ?
C44 O18 Tb6 O32 -25.4(10) . . . . ?
C44 O18 Tb6 O32 -171.5(6) . . . 2_655 ?
C44 O18 Tb6 Tb5 163.7(5) . . . 2_655 ?
C44 O18 Tb6 Tb5 -74.2(7) . . . . ?
C44 O18 Tb6 Tb7 64.2(13) . . . 2_655 ?
C44 O18 Tb6 Tb7 -134.0(6) . . . . ?
Tb5 O29 Tb6 O17 86.4(5) . . . . ?
Tb7 O29 Tb6 O17 -153.5(5) . . . . ?
Tb5 O29 Tb6 O17 -140.2(5) . . . 2_655 ?
Tb7 O29 Tb6 O17 -20.0(9) . . . 2_655 ?
Tb5 O29 Tb6 O18 79.7(6) . . . 2_655 ?
Tb7 O29 Tb6 O18 -160.1(4) . . . 2_655 ?
Tb5 O29 Tb6 O18 146.5(4) . . . . ?
Tb7 O29 Tb6 O18 -93.4(4) . . . . ?
Tb5 O29 Tb6 O29 -59.4(3) . . . 2_655 ?
Tb7 O29 Tb6 O29 60.7(3) . . . 2_655 ?
Tb5 O29 Tb6 O32 2.7(4) . . . . ?
Tb7 O29 Tb6 O32 122.9(5) . . . . ?
Tb5 O29 Tb6 O32 -119.3(5) . . . 2_655 ?
Tb7 O29 Tb6 O32 0.9(4) . . . 2_655 ?
Tb5 O29 Tb6 Tb5 -88.0(4) . . . 2_655 ?
Tb7 O29 Tb6 Tb5 32.2(3) . . . 2_655 ?
Tb7 O29 Tb6 Tb5 120.2(6) . . . . ?
Tb5 O29 Tb6 Tb7 -29.5(4) . . . 2_655 ?
Tb7 O29 Tb6 Tb7 90.7(4) . . . 2_655 ?
Tb5 O29 Tb6 Tb7 -120.2(6) . . . . ?
Tb5 O32 Tb6 O17 -76.6(4) . . . . ?
Tb7 O32 Tb6 O17 167.8(5) 2_655 . . . ?
Tb5 O32 Tb6 O17 150.1(4) . . . 2_655 ?
Tb7 O32 Tb6 O17 34.5(7) 2_655 . . 2_655 ?
Tb5 O32 Tb6 O18 -142.9(4) . . . 2_655 ?
Tb7 O32 Tb6 O18 101.4(4) 2_655 . . 2_655 ?
Tb5 O32 Tb6 O18 -86.7(7) . . . . ?
Tb7 O32 Tb6 O18 157.7(4) 2_655 . . . ?
Tb5 O32 Tb6 O29 114.7(5) . . . 2_655 ?
Tb7 O32 Tb6 O29 -0.9(4) 2_655 . . 2_655 ?
Tb5 O32 Tb6 O29 -2.6(4) . . . . ?
Tb7 O32 Tb6 O29 -118.2(4) 2_655 . . . ?
Tb5 O32 Tb6 O32 57.1(3) . . . 2_655 ?
Tb7 O32 Tb6 O32 -58.5(3) 2_655 . . 2_655 ?
Tb5 O32 Tb6 Tb5 85.8(4) . . . 2_655 ?
Tb7 O32 Tb6 Tb5 -29.8(3) 2_655 . . 2_655 ?
Tb7 O32 Tb6 Tb5 -115.6(6) 2_655 . . . ?
Tb5 O32 Tb6 Tb7 115.6(6) . . . 2_655 ?
Tb5 O32 Tb6 Tb7 26.1(4) . . . . ?
Tb7 O32 Tb6 Tb7 -89.5(3) 2_655 . . . ?
O29 Tb5 Tb6 O17 -82.0(5) . . . . ?
O32 Tb5 Tb6 O17 93.7(5) . . . . ?
O30 Tb5 Tb6 O17 -137.4(4) . . . . ?
O31 Tb5 Tb6 O17 151.5(3) . . . . ?
O26 Tb5 Tb6 O17 71.3(4) . . . . ?
O27 Tb5 Tb6 O17 7.1(3) . . . . ?
O25 Tb5 Tb6 O17 -170.5(16) . . . . ?
O28 Tb5 Tb6 O17 -53.6(4) . . . . ?
Tb2 Tb5 Tb6 O17 74.9(3) . . . . ?
Tb3 Tb5 Tb6 O17 36.7(3) . . . . ?
Tb1 Tb5 Tb6 O17 -58.0(3) . . . . ?
Tb4 Tb5 Tb6 O17 -21.1(3) . . . . ?
O29 Tb5 Tb6 O17 109.8(8) . . . 2_655 ?
O32 Tb5 Tb6 O17 -74.5(8) . . . 2_655 ?
O30 Tb5 Tb6 O17 54.4(7) . . . 2_655 ?
O31 Tb5 Tb6 O17 -16.7(7) . . . 2_655 ?
O26 Tb5 Tb6 O17 -96.9(8) . . . 2_655 ?
O27 Tb5 Tb6 O17 -161.1(7) . . . 2_655 ?
O25 Tb5 Tb6 O17 21.3(17) . . . 2_655 ?
O28 Tb5 Tb6 O17 138.3(7) . . . 2_655 ?
Tb2 Tb5 Tb6 O17 -93.3(7) . . . 2_655 ?
Tb3 Tb5 Tb6 O17 -131.4(7) . . . 2_655 ?
Tb1 Tb5 Tb6 O17 133.8(7) . . . 2_655 ?
Tb4 Tb5 Tb6 O17 170.7(7) . . . 2_655 ?
O29 Tb5 Tb6 O18 -129.1(5) . . . 2_655 ?
O32 Tb5 Tb6 O18 46.5(5) . . . 2_655 ?
O30 Tb5 Tb6 O18 175.4(3) . . . 2_655 ?
O31 Tb5 Tb6 O18 104.3(3) . . . 2_655 ?
O26 Tb5 Tb6 O18 24.1(4) . . . 2_655 ?
O27 Tb5 Tb6 O18 -40.0(3) . . . 2_655 ?
O25 Tb5 Tb6 O18 142.4(16) . . . 2_655 ?
O28 Tb5 Tb6 O18 -100.7(3) . . . 2_655 ?
Tb2 Tb5 Tb6 O18 27.7(2) . . . 2_655 ?
Tb3 Tb5 Tb6 O18 -10.4(2) . . . 2_655 ?
Tb1 Tb5 Tb6 O18 -105.2(2) . . . 2_655 ?
Tb4 Tb5 Tb6 O18 -68.2(2) . . . 2_655 ?
O29 Tb5 Tb6 O18 -45.0(5) . . . . ?
O32 Tb5 Tb6 O18 130.7(6) . . . . ?
O30 Tb5 Tb6 O18 -100.4(4) . . . . ?
O31 Tb5 Tb6 O18 -171.5(4) . . . . ?
O26 Tb5 Tb6 O18 108.3(4) . . . . ?
O27 Tb5 Tb6 O18 44.1(4) . . . . ?
O25 Tb5 Tb6 O18 -133.5(17) . . . . ?
O28 Tb5 Tb6 O18 -16.6(4) . . . . ?
Tb2 Tb5 Tb6 O18 111.9(3) . . . . ?
Tb3 Tb5 Tb6 O18 73.7(3) . . . . ?
Tb1 Tb5 Tb6 O18 -21.0(3) . . . . ?
Tb4 Tb5 Tb6 O18 15.9(3) . . . . ?
O29 Tb5 Tb6 O29 124.6(5) . . . 2_655 ?
O32 Tb5 Tb6 O29 -59.8(5) . . . 2_655 ?
O30 Tb5 Tb6 O29 69.1(3) . . . 2_655 ?
O31 Tb5 Tb6 O29 -2.0(3) . . . 2_655 ?
O26 Tb5 Tb6 O29 -82.2(4) . . . 2_655 ?
O27 Tb5 Tb6 O29 -146.3(3) . . . 2_655 ?
O25 Tb5 Tb6 O29 36.0(17) . . . 2_655 ?
O28 Tb5 Tb6 O29 153.0(3) . . . 2_655 ?
Tb2 Tb5 Tb6 O29 -78.6(2) . . . 2_655 ?
Tb3 Tb5 Tb6 O29 -116.7(2) . . . 2_655 ?
Tb1 Tb5 Tb6 O29 148.5(2) . . . 2_655 ?
Tb4 Tb5 Tb6 O29 -174.6(2) . . . 2_655 ?
O32 Tb5 Tb6 O29 175.7(7) . . . . ?
O30 Tb5 Tb6 O29 -55.4(5) . . . . ?
O31 Tb5 Tb6 O29 -126.5(5) . . . . ?
O26 Tb5 Tb6 O29 153.3(5) . . . . ?
O27 Tb5 Tb6 O29 89.1(5) . . . . ?
O25 Tb5 Tb6 O29 -88.5(17) . . . . ?
O28 Tb5 Tb6 O29 28.4(5) . . . . ?
Tb2 Tb5 Tb6 O29 156.9(5) . . . . ?
Tb3 Tb5 Tb6 O29 118.7(5) . . . . ?
Tb1 Tb5 Tb6 O29 24.0(5) . . . . ?
Tb4 Tb5 Tb6 O29 60.9(4) . . . . ?
O29 Tb5 Tb6 O32 -175.7(7) . . . . ?
O30 Tb5 Tb6 O32 128.9(5) . . . . ?
O31 Tb5 Tb6 O32 57.8(5) . . . . ?
O26 Tb5 Tb6 O32 -22.4(5) . . . . ?
O27 Tb5 Tb6 O32 -86.6(5) . . . . ?
O25 Tb5 Tb6 O32 95.8(17) . . . . ?
O28 Tb5 Tb6 O32 -147.2(5) . . . . ?
Tb2 Tb5 Tb6 O32 -18.8(5) . . . . ?
Tb3 Tb5 Tb6 O32 -56.9(5) . . . . ?
Tb1 Tb5 Tb6 O32 -151.7(5) . . . . ?
Tb4 Tb5 Tb6 O32 -114.8(5) . . . . ?
O29 Tb5 Tb6 O32 56.1(5) . . . 2_655 ?
O32 Tb5 Tb6 O32 -128.3(5) . . . 2_655 ?
O30 Tb5 Tb6 O32 0.7(3) . . . 2_655 ?
O31 Tb5 Tb6 O32 -70.4(3) . . . 2_655 ?
O26 Tb5 Tb6 O32 -150.7(3) . . . 2_655 ?
O27 Tb5 Tb6 O32 145.2(3) . . . 2_655 ?
O25 Tb5 Tb6 O32 -32.4(17) . . . 2_655 ?
O28 Tb5 Tb6 O32 84.5(3) . . . 2_655 ?
Tb2 Tb5 Tb6 O32 -147.0(2) . . . 2_655 ?
Tb3 Tb5 Tb6 O32 174.8(2) . . . 2_655 ?
Tb1 Tb5 Tb6 O32 80.1(2) . . . 2_655 ?
Tb4 Tb5 Tb6 O32 117.0(2) . . . 2_655 ?
O29 Tb5 Tb6 Tb5 90.8(5) . . . 2_655 ?
O32 Tb5 Tb6 Tb5 -93.5(5) . . . 2_655 ?
O30 Tb5 Tb6 Tb5 35.4(2) . . . 2_655 ?
O31 Tb5 Tb6 Tb5 -35.7(2) . . . 2_655 ?
O26 Tb5 Tb6 Tb5 -115.9(3) . . . 2_655 ?
O27 Tb5 Tb6 Tb5 179.9(2) . . . 2_655 ?
O25 Tb5 Tb6 Tb5 2.3(16) . . . 2_655 ?
O28 Tb5 Tb6 Tb5 119.3(2) . . . 2_655 ?
Tb2 Tb5 Tb6 Tb5 -112.28(5) . . . 2_655 ?
Tb3 Tb5 Tb6 Tb5 -150.435(18) . . . 2_655 ?
Tb1 Tb5 Tb6 Tb5 114.83(5) . . . 2_655 ?
Tb4 Tb5 Tb6 Tb5 151.743(19) . . . 2_655 ?
O29 Tb5 Tb6 Tb7 145.2(5) . . . 2_655 ?
O32 Tb5 Tb6 Tb7 -39.1(5) . . . 2_655 ?
O30 Tb5 Tb6 Tb7 89.8(2) . . . 2_655 ?
O31 Tb5 Tb6 Tb7 18.7(2) . . . 2_655 ?
O26 Tb5 Tb6 Tb7 -61.5(3) . . . 2_655 ?
O27 Tb5 Tb6 Tb7 -125.7(2) . . . 2_655 ?
O25 Tb5 Tb6 Tb7 56.7(16) . . . 2_655 ?
O28 Tb5 Tb6 Tb7 173.6(2) . . . 2_655 ?
Tb2 Tb5 Tb6 Tb7 -57.93(5) . . . 2_655 ?
Tb3 Tb5 Tb6 Tb7 -96.08(2) . . . 2_655 ?
Tb1 Tb5 Tb6 Tb7 169.19(6) . . . 2_655 ?
Tb4 Tb5 Tb6 Tb7 -153.90(2) . . . 2_655 ?
O29 Tb5 Tb6 Tb7 35.4(5) . . . . ?
O32 Tb5 Tb6 Tb7 -148.9(5) . . . . ?
O30 Tb5 Tb6 Tb7 -20.0(2) . . . . ?
O31 Tb5 Tb6 Tb7 -91.1(2) . . . . ?
O26 Tb5 Tb6 Tb7 -171.3(3) . . . . ?
O27 Tb5 Tb6 Tb7 124.5(2) . . . . ?
O25 Tb5 Tb6 Tb7 -53.1(16) . . . . ?
O28 Tb5 Tb6 Tb7 63.8(2) . . . . ?
Tb2 Tb5 Tb6 Tb7 -167.70(5) . . . . ?
Tb3 Tb5 Tb6 Tb7 154.15(2) . . . . ?
Tb1 Tb5 Tb6 Tb7 59.42(5) . . . . ?
Tb4 Tb5 Tb6 Tb7 96.33(2) . . . . ?
C49 O20 Tb7 O31 -108.4(11) . . . 2_655 ?
C49 O20 Tb7 O21 -91.5(11) . . . . ?
C49 O20 Tb7 O30 62.8(13) . . . . ?
C49 O20 Tb7 O22 -23.3(9) . . . . ?
C49 O20 Tb7 O19 47.9(10) . . . . ?
C49 O20 Tb7 O29 123.7(11) . . . . ?
C49 O20 Tb7 O32 -166.3(11) . . . 2_655 ?
C49 O20 Tb7 Tb5 101.4(10) . . . . ?
C49 O20 Tb7 Tb5 -147.1(9) . . . 2_655 ?
C49 O20 Tb7 Tb8 4(5) . . . . ?
C49 O20 Tb7 Tb6 158.1(10) . . . . ?
C52 O21 Tb7 O31 -106.2(19) . . . 2_655 ?
C52 O21 Tb7 O20 82.9(18) . . . . ?
C52 O21 Tb7 O30 -74.0(18) . . . . ?
C52 O21 Tb7 O22 -8.3(18) . . . . ?
C52 O21 Tb7 O19 40(2) . . . . ?
C52 O21 Tb7 O29 151.1(17) . . . . ?
C52 O21 Tb7 O32 -179.1(19) . . . 2_655 ?
C52 O21 Tb7 Tb5 -139.7(10) . . . . ?
C52 O21 Tb7 Tb5 -142.4(19) . . . 2_655 ?
C52 O21 Tb7 Tb8 -93.5(18) . . . . ?
C52 O21 Tb7 Tb6 168.7(18) . . . . ?
Tb8 O30 Tb7 O31 0.2(4) . . . 2_655 ?
Tb5 O30 Tb7 O31 -119.7(5) . . . 2_655 ?
Tb8 O30 Tb7 O20 -174.7(5) . . . . ?
Tb5 O30 Tb7 O20 65.3(8) . . . . ?
Tb8 O30 Tb7 O21 -34.1(7) . . . . ?
Tb5 O30 Tb7 O21 -154.0(3) . . . . ?
Tb8 O30 Tb7 O22 -91.4(5) . . . . ?
Tb5 O30 Tb7 O22 148.6(4) . . . . ?
Tb8 O30 Tb7 O19 -161.0(5) . . . . ?
Tb5 O30 Tb7 O19 79.0(4) . . . . ?
Tb8 O30 Tb7 O29 118.4(6) . . . . ?
Tb5 O30 Tb7 O29 -1.60(17) . . . . ?
Tb8 O30 Tb7 O32 58.6(6) . . . 2_655 ?
Tb5 O30 Tb7 O32 -61.4(5) . . . 2_655 ?
Tb8 O30 Tb7 Tb5 120.0(6) . . . . ?
Tb8 O30 Tb7 Tb5 29.7(4) . . . 2_655 ?
Tb5 O30 Tb7 Tb5 -90.2(3) . . . 2_655 ?
Tb5 O30 Tb7 Tb8 -120.0(6) . . . . ?
Tb8 O30 Tb7 Tb6 89.4(4) . . . . ?
Tb5 O30 Tb7 Tb6 -30.6(3) . . . . ?
C54 O22 Tb7 O31 83.8(12) . . . 2_655 ?
C54 O22 Tb7 O20 -64.3(12) . . . . ?
C54 O22 Tb7 O21 7.7(12) . . . . ?
C54 O22 Tb7 O30 151.5(12) . . . . ?
C54 O22 Tb7 O19 -129.7(13) . . . . ?
C54 O22 Tb7 O29 -148.8(11) . . . . ?
C54 O22 Tb7 O32 22.7(15) . . . 2_655 ?
C54 O22 Tb7 Tb5 173.0(11) . . . . ?
C54 O22 Tb7 Tb5 61.9(13) . . . 2_655 ?
C54 O22 Tb7 Tb8 117.3(12) . . . . ?
C54 O22 Tb7 Tb6 -41(5) . . . . ?
C47 O19 Tb7 O31 111.9(15) . . . 2_655 ?
C47 O19 Tb7 O20 -47.2(15) . . . . ?
C47 O19 Tb7 O21 -1.4(16) . . . . ?
C47 O19 Tb7 O30 141.6(15) . . . . ?
C47 O19 Tb7 O22 45.2(15) . . . . ?
C47 O19 Tb7 O29 -145.3(15) . . . . ?
C47 O19 Tb7 O32 -108.9(15) . . . 2_655 ?
C47 O19 Tb7 Tb5 178.3(15) . . . . ?
C47 O19 Tb7 Tb5 -174.6(15) . . . 2_655 ?
C47 O19 Tb7 Tb8 130.2(15) . . . . ?
C47 O19 Tb7 Tb6 -130.8(15) . . . . ?
Tb5 O29 Tb7 O31 60.2(5) . . . 2_655 ?
Tb6 O29 Tb7 O31 -62.4(5) . . . 2_655 ?
Tb5 O29 Tb7 O20 -145.8(4) . . . . ?
Tb6 O29 Tb7 O20 91.6(4) . . . . ?
Tb5 O29 Tb7 O21 152.7(3) . . . . ?
Tb6 O29 Tb7 O21 30.2(7) . . . . ?
Tb5 O29 Tb7 O30 1.63(17) . . . . ?
Tb6 O29 Tb7 O30 -121.0(6) . . . . ?
Tb5 O29 Tb7 O22 -63.7(7) . . . . ?
Tb6 O29 Tb7 O22 173.7(5) . . . . ?
Tb5 O29 Tb7 O19 -82.0(4) . . . . ?
Tb6 O29 Tb7 O19 155.4(5) . . . . ?
Tb5 O29 Tb7 O32 121.7(4) . . . 2_655 ?
Tb6 O29 Tb7 O32 -0.9(4) . . . 2_655 ?
Tb6 O29 Tb7 Tb5 -122.6(6) . . . . ?
Tb5 O29 Tb7 Tb5 90.4(3) . . . 2_655 ?
Tb6 O29 Tb7 Tb5 -32.2(3) . . . 2_655 ?
Tb5 O29 Tb7 Tb8 31.2(3) . . . . ?
Tb6 O29 Tb7 Tb8 -91.4(4) . . . . ?
Tb5 O29 Tb7 Tb6 122.6(6) . . . . ?
O29 Tb5 Tb7 O31 -123.9(5) . . . 2_655 ?
O32 Tb5 Tb7 O31 -73.3(3) . . . 2_655 ?
O30 Tb5 Tb7 O31 53.5(5) . . . 2_655 ?
O31 Tb5 Tb7 O31 -2.5(2) . . . 2_655 ?
O26 Tb5 Tb7 O31 -34(2) . . . 2_655 ?
O27 Tb5 Tb7 O31 -150.7(4) . . . 2_655 ?
O25 Tb5 Tb7 O31 82.8(4) . . . 2_655 ?
O28 Tb5 Tb7 O31 147.0(4) . . . 2_655 ?
Tb2 Tb5 Tb7 O31 76.5(3) . . . 2_655 ?
Tb3 Tb5 Tb7 O31 -146.8(3) . . . 2_655 ?
Tb1 Tb5 Tb7 O31 116.0(3) . . . 2_655 ?
Tb4 Tb5 Tb7 O31 173.3(3) . . . 2_655 ?
O29 Tb5 Tb7 O20 40.8(5) . . . . ?
O32 Tb5 Tb7 O20 91.4(4) . . . . ?
O30 Tb5 Tb7 O20 -141.8(5) . . . . ?
O31 Tb5 Tb7 O20 162.2(4) . . . . ?
O26 Tb5 Tb7 O20 131(2) . . . . ?
O27 Tb5 Tb7 O20 14.0(4) . . . . ?
O25 Tb5 Tb7 O20 -112.5(4) . . . . ?
O28 Tb5 Tb7 O20 -48.3(5) . . . . ?
Tb2 Tb5 Tb7 O20 -118.8(3) . . . . ?
Tb3 Tb5 Tb7 O20 17.9(3) . . . . ?
Tb1 Tb5 Tb7 O20 -79.3(3) . . . . ?
Tb4 Tb5 Tb7 O20 -22.0(3) . . . . ?
O29 Tb5 Tb7 O21 -91.2(14) . . . . ?
O32 Tb5 Tb7 O21 -40.6(14) . . . . ?
O30 Tb5 Tb7 O21 86.1(14) . . . . ?
O31 Tb5 Tb7 O21 30.2(14) . . . . ?
O26 Tb5 Tb7 O21 -1(3) . . . . ?
O27 Tb5 Tb7 O21 -118.0(14) . . . . ?
O25 Tb5 Tb7 O21 115.5(14) . . . . ?
O28 Tb5 Tb7 O21 179.7(14) . . . . ?
Tb2 Tb5 Tb7 O21 109.2(13) . . . . ?
Tb3 Tb5 Tb7 O21 -114.1(13) . . . . ?
Tb1 Tb5 Tb7 O21 148.7(13) . . . . ?
Tb4 Tb5 Tb7 O21 -154.0(13) . . . . ?
O29 Tb5 Tb7 O30 -177.4(3) . . . . ?
O32 Tb5 Tb7 O30 -126.8(5) . . . . ?
O31 Tb5 Tb7 O30 -55.9(5) . . . . ?
O26 Tb5 Tb7 O30 -87(2) . . . . ?
O27 Tb5 Tb7 O30 155.9(5) . . . . ?
O25 Tb5 Tb7 O30 29.4(5) . . . . ?
O28 Tb5 Tb7 O30 93.6(5) . . . . ?
Tb2 Tb5 Tb7 O30 23.0(4) . . . . ?
Tb3 Tb5 Tb7 O30 159.7(4) . . . . ?
Tb1 Tb5 Tb7 O30 62.5(4) . . . . ?
Tb4 Tb5 Tb7 O30 119.8(4) . . . . ?
O29 Tb5 Tb7 O22 144.4(5) . . . . ?
O32 Tb5 Tb7 O22 -165.1(4) . . . . ?
O30 Tb5 Tb7 O22 -38.3(5) . . . . ?
O31 Tb5 Tb7 O22 -94.2(4) . . . . ?
O26 Tb5 Tb7 O22 -125(2) . . . . ?
O27 Tb5 Tb7 O22 117.6(4) . . . . ?
O25 Tb5 Tb7 O22 -8.9(4) . . . . ?
O28 Tb5 Tb7 O22 55.3(5) . . . . ?
Tb2 Tb5 Tb7 O22 -15.2(3) . . . . ?
Tb3 Tb5 Tb7 O22 121.5(3) . . . . ?
Tb1 Tb5 Tb7 O22 24.3(3) . . . . ?
Tb4 Tb5 Tb7 O22 81.6(3) . . . . ?
O29 Tb5 Tb7 O19 89.5(5) . . . . ?
O32 Tb5 Tb7 O19 140.1(4) . . . . ?
O30 Tb5 Tb7 O19 -93.1(6) . . . . ?
O31 Tb5 Tb7 O19 -149.1(4) . . . . ?
O26 Tb5 Tb7 O19 180(100) . . . . ?
O27 Tb5 Tb7 O19 62.7(4) . . . . ?
O25 Tb5 Tb7 O19 -63.8(4) . . . . ?
O28 Tb5 Tb7 O19 0.4(5) . . . . ?
Tb2 Tb5 Tb7 O19 -70.1(4) . . . . ?
Tb3 Tb5 Tb7 O19 66.6(4) . . . . ?
Tb1 Tb5 Tb7 O19 -30.6(4) . . . . ?
Tb4 Tb5 Tb7 O19 26.7(4) . . . . ?
O32 Tb5 Tb7 O29 50.6(5) . . . . ?
O30 Tb5 Tb7 O29 177.4(3) . . . . ?
O31 Tb5 Tb7 O29 121.5(5) . . . . ?
O26 Tb5 Tb7 O29 90(2) . . . . ?
O27 Tb5 Tb7 O29 -26.8(5) . . . . ?
O25 Tb5 Tb7 O29 -153.2(5) . . . . ?
O28 Tb5 Tb7 O29 -89.0(5) . . . . ?
Tb2 Tb5 Tb7 O29 -159.6(4) . . . . ?
Tb3 Tb5 Tb7 O29 -22.9(4) . . . . ?
Tb1 Tb5 Tb7 O29 -120.1(4) . . . . ?
Tb4 Tb5 Tb7 O29 -62.8(4) . . . . ?
O29 Tb5 Tb7 O32 -53.1(4) . . . 2_655 ?
O32 Tb5 Tb7 O32 -2.5(3) . . . 2_655 ?
O30 Tb5 Tb7 O32 124.3(5) . . . 2_655 ?
O31 Tb5 Tb7 O32 68.4(3) . . . 2_655 ?
O26 Tb5 Tb7 O32 37(2) . . . 2_655 ?
O27 Tb5 Tb7 O32 -79.8(4) . . . 2_655 ?
O25 Tb5 Tb7 O32 153.7(3) . . . 2_655 ?
O28 Tb5 Tb7 O32 -142.1(4) . . . 2_655 ?
Tb2 Tb5 Tb7 O32 147.4(2) . . . 2_655 ?
Tb3 Tb5 Tb7 O32 -75.9(2) . . . 2_655 ?
Tb1 Tb5 Tb7 O32 -173.1(2) . . . 2_655 ?
Tb4 Tb5 Tb7 O32 -115.8(2) . . . 2_655 ?
O29 Tb5 Tb7 Tb5 -88.6(4) . . . 2_655 ?
O32 Tb5 Tb7 Tb5 -38.0(3) . . . 2_655 ?
O30 Tb5 Tb7 Tb5 88.8(4) . . . 2_655 ?
O31 Tb5 Tb7 Tb5 32.8(3) . . . 2_655 ?
O26 Tb5 Tb7 Tb5 2(2) . . . 2_655 ?
O27 Tb5 Tb7 Tb5 -115.4(3) . . . 2_655 ?
O25 Tb5 Tb7 Tb5 118.1(3) . . . 2_655 ?
O28 Tb5 Tb7 Tb5 -177.7(3) . . . 2_655 ?
Tb2 Tb5 Tb7 Tb5 111.81(3) . . . 2_655 ?
Tb3 Tb5 Tb7 Tb5 -111.48(3) . . . 2_655 ?
Tb1 Tb5 Tb7 Tb5 151.299(19) . . . 2_655 ?
Tb4 Tb5 Tb7 Tb5 -151.407(19) . . . 2_655 ?
O29 Tb5 Tb7 Tb8 -143.2(4) . . . . ?
O32 Tb5 Tb7 Tb8 -92.6(3) . . . . ?
O30 Tb5 Tb7 Tb8 34.2(4) . . . . ?
O31 Tb5 Tb7 Tb8 -21.8(3) . . . . ?
O26 Tb5 Tb7 Tb8 -53(2) . . . . ?
O27 Tb5 Tb7 Tb8 -170.0(3) . . . . ?
O25 Tb5 Tb7 Tb8 63.5(3) . . . . ?
O28 Tb5 Tb7 Tb8 127.7(3) . . . . ?
Tb2 Tb5 Tb7 Tb8 57.20(4) . . . . ?
Tb3 Tb5 Tb7 Tb8 -166.09(4) . . . . ?
Tb1 Tb5 Tb7 Tb8 96.69(3) . . . . ?
Tb4 Tb5 Tb7 Tb8 153.98(3) . . . . ?
O29 Tb5 Tb7 Tb6 -33.2(4) . . . . ?
O32 Tb5 Tb7 Tb6 17.3(3) . . . . ?
O30 Tb5 Tb7 Tb6 144.1(4) . . . . ?
O31 Tb5 Tb7 Tb6 88.2(3) . . . . ?
O26 Tb5 Tb7 Tb6 57(2) . . . . ?
O27 Tb5 Tb7 Tb6 -60.0(3) . . . . ?
O25 Tb5 Tb7 Tb6 173.5(3) . . . . ?
O28 Tb5 Tb7 Tb6 -122.3(3) . . . . ?
Tb2 Tb5 Tb7 Tb6 167.19(4) . . . . ?
Tb3 Tb5 Tb7 Tb6 -56.11(4) . . . . ?
Tb1 Tb5 Tb7 Tb6 -153.33(3) . . . . ?
Tb4 Tb5 Tb7 Tb6 -96.04(3) . . . . ?
O17 Tb6 Tb7 O31 147.7(4) . . . 2_655 ?
O17 Tb6 Tb7 O31 -69.5(4) 2_655 . . 2_655 ?
O18 Tb6 Tb7 O31 -164.2(10) 2_655 . . 2_655 ?
O18 Tb6 Tb7 O31 -142.4(3) . . . 2_655 ?
O29 Tb6 Tb7 O31 -1.3(3) 2_655 . . 2_655 ?
O29 Tb6 Tb7 O31 122.1(5) . . . 2_655 ?
O32 Tb6 Tb7 O31 70.7(3) . . . 2_655 ?
O32 Tb6 Tb7 O31 -56.4(5) 2_655 . . 2_655 ?
Tb5 Tb6 Tb7 O31 -19.8(3) 2_655 . . 2_655 ?
Tb5 Tb6 Tb7 O31 87.9(3) . . . 2_655 ?
Tb7 Tb6 Tb7 O31 33.5(3) 2_655 . . 2_655 ?
O17 Tb6 Tb7 O20 -64.3(4) . . . . ?
O17 Tb6 Tb7 O20 78.5(4) 2_655 . . . ?
O18 Tb6 Tb7 O20 -16.2(10) 2_655 . . . ?
O18 Tb6 Tb7 O20 5.6(3) . . . . ?
O29 Tb6 Tb7 O20 146.7(4) 2_655 . . . ?
O29 Tb6 Tb7 O20 -89.9(5) . . . . ?
O32 Tb6 Tb7 O20 -141.3(4) . . . . ?
O32 Tb6 Tb7 O20 91.6(5) 2_655 . . . ?
Tb5 Tb6 Tb7 O20 128.2(3) 2_655 . . . ?
Tb5 Tb6 Tb7 O20 -124.1(3) . . . . ?
Tb7 Tb6 Tb7 O20 -178.5(3) 2_655 . . . ?
O17 Tb6 Tb7 O21 -135.0(4) . . . . ?
O17 Tb6 Tb7 O21 7.8(4) 2_655 . . . ?
O18 Tb6 Tb7 O21 -86.9(10) 2_655 . . . ?
O18 Tb6 Tb7 O21 -65.1(3) . . . . ?
O29 Tb6 Tb7 O21 75.9(4) 2_655 . . . ?
O29 Tb6 Tb7 O21 -160.6(5) . . . . ?
O32 Tb6 Tb7 O21 148.0(4) . . . . ?
O32 Tb6 Tb7 O21 20.8(5) 2_655 . . . ?
Tb5 Tb6 Tb7 O21 57.5(3) 2_655 . . . ?
Tb5 Tb6 Tb7 O21 165.1(3) . . . . ?
Tb7 Tb6 Tb7 O21 110.8(3) 2_655 . . . ?
O17 Tb6 Tb7 O30 80.1(4) . . . . ?
O17 Tb6 Tb7 O30 -137.1(4) 2_655 . . . ?
O18 Tb6 Tb7 O30 128.2(10) 2_655 . . . ?
O18 Tb6 Tb7 O30 150.0(3) . . . . ?
O29 Tb6 Tb7 O30 -68.9(3) 2_655 . . . ?
O29 Tb6 Tb7 O30 54.5(5) . . . . ?
O32 Tb6 Tb7 O30 3.1(3) . . . . ?
O32 Tb6 Tb7 O30 -124.0(5) 2_655 . . . ?
Tb5 Tb6 Tb7 O30 -87.4(3) 2_655 . . . ?
Tb5 Tb6 Tb7 O30 20.3(3) . . . . ?
Tb7 Tb6 Tb7 O30 -34.1(3) 2_655 . . . ?
O17 Tb6 Tb7 O22 -87(4) . . . . ?
O17 Tb6 Tb7 O22 55(4) 2_655 . . . ?
O18 Tb6 Tb7 O22 -39(4) 2_655 . . . ?
O18 Tb6 Tb7 O22 -17(4) . . . . ?
O29 Tb6 Tb7 O22 124(4) 2_655 . . . ?
O29 Tb6 Tb7 O22 -113(4) . . . . ?
O32 Tb6 Tb7 O22 -164(4) . . . . ?
O32 Tb6 Tb7 O22 69(4) 2_655 . . . ?
Tb5 Tb6 Tb7 O22 105(4) 2_655 . . . ?
Tb5 Tb6 Tb7 O22 -147(4) . . . . ?
Tb7 Tb6 Tb7 O22 158(4) 2_655 . . . ?
O17 Tb6 Tb7 O19 -0.1(4) . . . . ?
O17 Tb6 Tb7 O19 142.7(4) 2_655 . . . ?
O18 Tb6 Tb7 O19 48.1(10) 2_655 . . . ?
O18 Tb6 Tb7 O19 69.9(3) . . . . ?
O29 Tb6 Tb7 O19 -149.1(3) 2_655 . . . ?
O29 Tb6 Tb7 O19 -25.6(5) . . . . ?
O32 Tb6 Tb7 O19 -77.0(3) . . . . ?
O32 Tb6 Tb7 O19 155.8(5) 2_655 . . . ?
Tb5 Tb6 Tb7 O19 -167.6(2) 2_655 . . . ?
Tb5 Tb6 Tb7 O19 -59.9(2) . . . . ?
Tb7 Tb6 Tb7 O19 -114.2(2) 2_655 . . . ?
O17 Tb6 Tb7 O29 25.6(5) . . . . ?
O17 Tb6 Tb7 O29 168.4(5) 2_655 . . . ?
O18 Tb6 Tb7 O29 73.7(10) 2_655 . . . ?
O18 Tb6 Tb7 O29 95.5(5) . . . . ?
O29 Tb6 Tb7 O29 -123.4(5) 2_655 . . . ?
O32 Tb6 Tb7 O29 -51.4(5) . . . . ?
O32 Tb6 Tb7 O29 -178.5(7) 2_655 . . . ?
Tb5 Tb6 Tb7 O29 -141.9(4) 2_655 . . . ?
Tb5 Tb6 Tb7 O29 -34.2(4) . . . . ?
Tb7 Tb6 Tb7 O29 -88.6(4) 2_655 . . . ?
O17 Tb6 Tb7 O32 -155.9(5) . . . 2_655 ?
O17 Tb6 Tb7 O32 -13.1(5) 2_655 . . 2_655 ?
O18 Tb6 Tb7 O32 -107.7(10) 2_655 . . 2_655 ?
O18 Tb6 Tb7 O32 -85.9(5) . . . 2_655 ?
O29 Tb6 Tb7 O32 55.1(5) 2_655 . . 2_655 ?
O29 Tb6 Tb7 O32 178.5(7) . . . 2_655 ?
O32 Tb6 Tb7 O32 127.1(5) . . . 2_655 ?
Tb5 Tb6 Tb7 O32 36.6(4) 2_655 . . 2_655 ?
Tb5 Tb6 Tb7 O32 144.3(4) . . . 2_655 ?
Tb7 Tb6 Tb7 O32 89.9(4) 2_655 . . 2_655 ?
O17 Tb6 Tb7 Tb5 59.8(3) . . . . ?
O17 Tb6 Tb7 Tb5 -157.4(3) 2_655 . . . ?
O18 Tb6 Tb7 Tb5 108.0(10) 2_655 . . . ?
O18 Tb6 Tb7 Tb5 129.8(2) . . . . ?
O29 Tb6 Tb7 Tb5 -89.2(2) 2_655 . . . ?
O29 Tb6 Tb7 Tb5 34.2(4) . . . . ?
O32 Tb6 Tb7 Tb5 -17.2(2) . . . . ?
O32 Tb6 Tb7 Tb5 -144.3(4) 2_655 . . . ?
Tb5 Tb6 Tb7 Tb5 -107.67(3) 2_655 . . . ?
Tb7 Tb6 Tb7 Tb5 -54.345(15) 2_655 . . . ?
O17 Tb6 Tb7 Tb5 167.5(3) . . . 2_655 ?
O17 Tb6 Tb7 Tb5 -49.7(3) 2_655 . . 2_655 ?
O18 Tb6 Tb7 Tb5 -144.4(9) 2_655 . . 2_655 ?
O18 Tb6 Tb7 Tb5 -122.6(2) . . . 2_655 ?
O29 Tb6 Tb7 Tb5 18.5(2) 2_655 . . 2_655 ?
O29 Tb6 Tb7 Tb5 141.9(4) . . . 2_655 ?
O32 Tb6 Tb7 Tb5 90.5(2) . . . 2_655 ?
O32 Tb6 Tb7 Tb5 -36.6(4) 2_655 . . 2_655 ?
Tb5 Tb6 Tb7 Tb5 107.67(3) . . . 2_655 ?
Tb7 Tb6 Tb7 Tb5 53.322(15) 2_655 . . 2_655 ?
O17 Tb6 Tb7 Tb8 114.2(3) . . . . ?
O17 Tb6 Tb7 Tb8 -103.0(3) 2_655 . . . ?
O18 Tb6 Tb7 Tb8 162.3(9) 2_655 . . . ?
O18 Tb6 Tb7 Tb8 -175.9(2) . . . . ?
O29 Tb6 Tb7 Tb8 -34.9(2) 2_655 . . . ?
O29 Tb6 Tb7 Tb8 88.6(4) . . . . ?
O32 Tb6 Tb7 Tb8 37.2(2) . . . . ?
O32 Tb6 Tb7 Tb8 -89.9(4) 2_655 . . . ?
Tb5 Tb6 Tb7 Tb8 -53.322(15) 2_655 . . . ?
Tb5 Tb6 Tb7 Tb8 54.345(15) . . . . ?
Tb7 Tb6 Tb7 Tb8 0.0 2_655 . . . ?
C57 O23 Tb8 O23 -26.1(7) . . . 2_655 ?
C57 O23 Tb8 O30 123.5(9) . . . . ?
C57 O23 Tb8 O30 -109.2(10) . . . 2_655 ?
C57 O23 Tb8 O31 -170.4(9) . . . 2_655 ?
C57 O23 Tb8 O31 66.6(10) . . . . ?
C57 O23 Tb8 O24 -91.9(9) . . . 2_655 ?
C57 O23 Tb8 O24 44.9(9) . . . . ?
C57 O23 Tb8 Tb5 101.9(8) . . . . ?
C57 O23 Tb8 Tb5 -148.5(8) . . . 2_655 ?
C57 O23 Tb8 Tb7 157.3(9) . . . . ?
C57 O23 Tb8 Tb7 44(3) . . . 2_655 ?
Tb7 O30 Tb8 O23 177.1(4) . . . 2_655 ?
Tb5 O30 Tb8 O23 -63.4(8) . . . 2_655 ?
Tb7 O30 Tb8 O23 94.4(4) . . . . ?
Tb5 O30 Tb8 O23 -146.1(4) . . . . ?
Tb7 O30 Tb8 O30 -60.2(4) . . . 2_655 ?
Tb5 O30 Tb8 O30 59.3(3) . . . 2_655 ?
Tb7 O30 Tb8 O31 -0.2(4) . . . 2_655 ?
Tb5 O30 Tb8 O31 119.3(5) . . . 2_655 ?
Tb7 O30 Tb8 O31 -116.4(5) . . . . ?
Tb5 O30 Tb8 O31 3.1(4) . . . . ?
Tb7 O30 Tb8 O24 35.6(8) . . . 2_655 ?
Tb5 O30 Tb8 O24 155.1(4) . . . 2_655 ?
Tb7 O30 Tb8 O24 160.5(5) . . . . ?
Tb5 O30 Tb8 O24 -80.1(4) . . . . ?
Tb7 O30 Tb8 Tb5 -119.5(7) . . . . ?
Tb7 O30 Tb8 Tb5 -30.1(4) . . . 2_655 ?
Tb5 O30 Tb8 Tb5 89.4(4) . . . 2_655 ?
Tb5 O30 Tb8 Tb7 119.5(7) . . . . ?
Tb7 O30 Tb8 Tb7 -89.1(4) . . . 2_655 ?
Tb5 O30 Tb8 Tb7 30.4(4) . . . 2_655 ?
Tb7 O31 Tb8 O23 -86.8(4) 2_655 . . 2_655 ?
Tb5 O31 Tb8 O23 149.1(4) . . . 2_655 ?
Tb7 O31 Tb8 O23 -177.5(3) 2_655 . . . ?
Tb5 O31 Tb8 O23 58.4(7) . . . . ?
Tb7 O31 Tb8 O30 121.1(5) 2_655 . . . ?
Tb5 O31 Tb8 O30 -3.0(4) . . . . ?
Tb7 O31 Tb8 O30 0.2(4) 2_655 . . 2_655 ?
Tb5 O31 Tb8 O30 -123.9(5) . . . 2_655 ?
Tb7 O31 Tb8 O31 62.8(4) 2_655 . . 2_655 ?
Tb5 O31 Tb8 O31 -61.4(3) . . . 2_655 ?
Tb7 O31 Tb8 O24 -30.5(8) 2_655 . . 2_655 ?
Tb5 O31 Tb8 O24 -154.6(4) . . . 2_655 ?
Tb7 O31 Tb8 O24 -157.3(5) 2_655 . . . ?
Tb5 O31 Tb8 O24 78.5(4) . . . . ?
Tb7 O31 Tb8 Tb5 124.1(6) 2_655 . . . ?
Tb7 O31 Tb8 Tb5 30.9(4) 2_655 . . 2_655 ?
Tb5 O31 Tb8 Tb5 -93.2(3) . . . 2_655 ?
Tb7 O31 Tb8 Tb7 91.2(4) 2_655 . . . ?
Tb5 O31 Tb8 Tb7 -32.9(3) . . . . ?
Tb5 O31 Tb8 Tb7 -124.1(6) . . . 2_655 ?
C59 O24 Tb8 O23 51.4(10) . . . 2_655 ?
C59 O24 Tb8 O23 -44.0(10) . . . . ?
C59 O24 Tb8 O30 -137.5(11) . . . . ?
C59 O24 Tb8 O30 115.7(11) . . . 2_655 ?
C59 O24 Tb8 O31 -109.1(11) . . . 2_655 ?
C59 O24 Tb8 O31 148.6(11) . . . . ?
C59 O24 Tb8 O24 4.8(10) . . . 2_655 ?
C59 O24 Tb8 Tb5 -174.0(11) . . . . ?
C59 O24 Tb8 Tb5 -179.7(7) . . . 2_655 ?
C59 O24 Tb8 Tb7 -126.0(10) . . . . ?
C59 O24 Tb8 Tb7 135.9(10) . . . 2_655 ?
O29 Tb5 Tb8 O23 -158.1(3) . . . 2_655 ?
O32 Tb5 Tb8 O23 -88.3(3) . . . 2_655 ?
O30 Tb5 Tb8 O23 146.5(5) . . . 2_655 ?
O31 Tb5 Tb8 O23 -38.5(5) . . . 2_655 ?
O26 Tb5 Tb8 O23 -7.3(3) . . . 2_655 ?
O27 Tb5 Tb8 O23 -123.9(12) . . . 2_655 ?
O25 Tb5 Tb8 O23 56.7(3) . . . 2_655 ?
O28 Tb5 Tb8 O23 120.7(3) . . . 2_655 ?
Tb2 Tb5 Tb8 O23 26.6(2) . . . 2_655 ?
Tb3 Tb5 Tb8 O23 -13.0(2) . . . 2_655 ?
Tb1 Tb5 Tb8 O23 84.7(2) . . . 2_655 ?
Tb4 Tb5 Tb8 O23 122.8(2) . . . 2_655 ?
O29 Tb5 Tb8 O23 94.5(3) . . . . ?
O32 Tb5 Tb8 O23 164.3(3) . . . . ?
O30 Tb5 Tb8 O23 39.1(5) . . . . ?
O31 Tb5 Tb8 O23 -145.9(5) . . . . ?
O26 Tb5 Tb8 O23 -114.7(4) . . . . ?
O27 Tb5 Tb8 O23 128.7(11) . . . . ?
O25 Tb5 Tb8 O23 -50.7(3) . . . . ?
O28 Tb5 Tb8 O23 13.3(3) . . . . ?
Tb2 Tb5 Tb8 O23 -80.8(2) . . . . ?
Tb3 Tb5 Tb8 O23 -120.4(2) . . . . ?
Tb1 Tb5 Tb8 O23 -22.7(2) . . . . ?
Tb4 Tb5 Tb8 O23 15.4(2) . . . . ?
O29 Tb5 Tb8 O30 55.4(5) . . . . ?
O32 Tb5 Tb8 O30 125.2(5) . . . . ?
O31 Tb5 Tb8 O30 175.1(7) . . . . ?
O26 Tb5 Tb8 O30 -153.8(5) . . . . ?
O27 Tb5 Tb8 O30 89.7(12) . . . . ?
O25 Tb5 Tb8 O30 -89.8(5) . . . . ?
O28 Tb5 Tb8 O30 -25.7(5) . . . . ?
Tb2 Tb5 Tb8 O30 -119.9(5) . . . . ?
Tb3 Tb5 Tb8 O30 -159.4(5) . . . . ?
Tb1 Tb5 Tb8 O30 -61.8(5) . . . . ?
Tb4 Tb5 Tb8 O30 -23.6(5) . . . . ?
O29 Tb5 Tb8 O30 -70.2(3) . . . 2_655 ?
O32 Tb5 Tb8 O30 -0.5(3) . . . 2_655 ?
O30 Tb5 Tb8 O30 -125.7(5) . . . 2_655 ?
O31 Tb5 Tb8 O30 49.4(5) . . . 2_655 ?
O26 Tb5 Tb8 O30 80.6(4) . . . 2_655 ?
O27 Tb5 Tb8 O30 -36.0(12) . . . 2_655 ?
O25 Tb5 Tb8 O30 144.6(3) . . . 2_655 ?
O28 Tb5 Tb8 O30 -151.4(4) . . . 2_655 ?
Tb2 Tb5 Tb8 O30 114.5(3) . . . 2_655 ?
Tb3 Tb5 Tb8 O30 74.9(3) . . . 2_655 ?
Tb1 Tb5 Tb8 O30 172.6(3) . . . 2_655 ?
Tb4 Tb5 Tb8 O30 -149.3(3) . . . 2_655 ?
O29 Tb5 Tb8 O31 2.3(3) . . . 2_655 ?
O32 Tb5 Tb8 O31 72.0(3) . . . 2_655 ?
O30 Tb5 Tb8 O31 -53.1(5) . . . 2_655 ?
O31 Tb5 Tb8 O31 121.9(5) . . . 2_655 ?
O26 Tb5 Tb8 O31 153.1(3) . . . 2_655 ?
O27 Tb5 Tb8 O31 36.5(11) . . . 2_655 ?
O25 Tb5 Tb8 O31 -142.9(3) . . . 2_655 ?
O28 Tb5 Tb8 O31 -78.9(3) . . . 2_655 ?
Tb2 Tb5 Tb8 O31 -173.0(2) . . . 2_655 ?
Tb3 Tb5 Tb8 O31 147.4(2) . . . 2_655 ?
Tb1 Tb5 Tb8 O31 -114.9(2) . . . 2_655 ?
Tb4 Tb5 Tb8 O31 -76.8(2) . . . 2_655 ?
O29 Tb5 Tb8 O31 -119.6(5) . . . . ?
O32 Tb5 Tb8 O31 -49.9(5) . . . . ?
O30 Tb5 Tb8 O31 -175.1(7) . . . . ?
O26 Tb5 Tb8 O31 31.1(5) . . . . ?
O27 Tb5 Tb8 O31 -85.4(12) . . . . ?
O25 Tb5 Tb8 O31 95.2(5) . . . . ?
O28 Tb5 Tb8 O31 159.2(5) . . . . ?
Tb2 Tb5 Tb8 O31 65.1(4) . . . . ?
Tb3 Tb5 Tb8 O31 25.5(4) . . . . ?
Tb1 Tb5 Tb8 O31 123.1(4) . . . . ?
Tb4 Tb5 Tb8 O31 161.3(4) . . . . ?
O29 Tb5 Tb8 O24 -28.9(8) . . . 2_655 ?
O32 Tb5 Tb8 O24 40.8(8) . . . 2_655 ?
O30 Tb5 Tb8 O24 -84.4(9) . . . 2_655 ?
O31 Tb5 Tb8 O24 90.7(9) . . . 2_655 ?
O26 Tb5 Tb8 O24 121.8(8) . . . 2_655 ?
O27 Tb5 Tb8 O24 5.3(13) . . . 2_655 ?
O25 Tb5 Tb8 O24 -174.1(8) . . . 2_655 ?
O28 Tb5 Tb8 O24 -110.1(8) . . . 2_655 ?
Tb2 Tb5 Tb8 O24 155.8(8) . . . 2_655 ?
Tb3 Tb5 Tb8 O24 116.2(8) . . . 2_655 ?
Tb1 Tb5 Tb8 O24 -146.2(8) . . . 2_655 ?
Tb4 Tb5 Tb8 O24 -108.0(8) . . . 2_655 ?
O29 Tb5 Tb8 O24 147.1(3) . . . . ?
O32 Tb5 Tb8 O24 -143.2(3) . . . . ?
O30 Tb5 Tb8 O24 91.6(5) . . . . ?
O31 Tb5 Tb8 O24 -93.3(5) . . . . ?
O26 Tb5 Tb8 O24 -62.2(4) . . . . ?
O27 Tb5 Tb8 O24 -178.7(11) . . . . ?
O25 Tb5 Tb8 O24 1.9(3) . . . . ?
O28 Tb5 Tb8 O24 65.9(3) . . . . ?
Tb2 Tb5 Tb8 O24 -28.2(2) . . . . ?
Tb3 Tb5 Tb8 O24 -67.8(2) . . . . ?
Tb1 Tb5 Tb8 O24 29.8(2) . . . . ?
Tb4 Tb5 Tb8 O24 68.0(2) . . . . ?
O29 Tb5 Tb8 Tb5 -34.5(2) . . . 2_655 ?
O32 Tb5 Tb8 Tb5 35.2(2) . . . 2_655 ?
O30 Tb5 Tb8 Tb5 -89.9(5) . . . 2_655 ?
O31 Tb5 Tb8 Tb5 85.1(4) . . . 2_655 ?
O26 Tb5 Tb8 Tb5 116.3(3) . . . 2_655 ?
O27 Tb5 Tb8 Tb5 -0.3(11) . . . 2_655 ?
O25 Tb5 Tb8 Tb5 -179.7(2) . . . 2_655 ?
O28 Tb5 Tb8 Tb5 -115.7(3) . . . 2_655 ?
Tb2 Tb5 Tb8 Tb5 150.196(18) . . . 2_655 ?
Tb3 Tb5 Tb8 Tb5 110.63(5) . . . 2_655 ?
Tb1 Tb5 Tb8 Tb5 -151.729(17) . . . 2_655 ?
Tb4 Tb5 Tb8 Tb5 -113.58(5) . . . 2_655 ?
O29 Tb5 Tb8 Tb7 21.0(2) . . . . ?
O32 Tb5 Tb8 Tb7 90.8(2) . . . . ?
O30 Tb5 Tb8 Tb7 -34.4(5) . . . . ?
O31 Tb5 Tb8 Tb7 140.7(4) . . . . ?
O26 Tb5 Tb8 Tb7 171.8(3) . . . . ?
O27 Tb5 Tb8 Tb7 55.3(11) . . . . ?
O25 Tb5 Tb8 Tb7 -124.2(2) . . . . ?
O28 Tb5 Tb8 Tb7 -60.2(3) . . . . ?
Tb2 Tb5 Tb8 Tb7 -154.29(2) . . . . ?
Tb3 Tb5 Tb8 Tb7 166.15(5) . . . . ?
Tb1 Tb5 Tb8 Tb7 -96.22(2) . . . . ?
Tb4 Tb5 Tb8 Tb7 -58.07(5) . . . . ?
O29 Tb5 Tb8 Tb7 -89.0(2) . . . 2_655 ?
O32 Tb5 Tb8 Tb7 -19.2(2) . . . 2_655 ?
O30 Tb5 Tb8 Tb7 -144.4(5) . . . 2_655 ?
O31 Tb5 Tb8 Tb7 30.7(4) . . . 2_655 ?
O26 Tb5 Tb8 Tb7 61.8(3) . . . 2_655 ?
O27 Tb5 Tb8 Tb7 -54.7(11) . . . 2_655 ?
O25 Tb5 Tb8 Tb7 125.8(2) . . . 2_655 ?
O28 Tb5 Tb8 Tb7 -170.1(3) . . . 2_655 ?
Tb2 Tb5 Tb8 Tb7 95.74(2) . . . 2_655 ?
Tb3 Tb5 Tb8 Tb7 56.17(5) . . . 2_655 ?
Tb1 Tb5 Tb8 Tb7 153.81(2) . . . 2_655 ?
Tb4 Tb5 Tb8 Tb7 -168.04(5) . . . 2_655 ?
O31 Tb7 Tb8 O23 25(3) 2_655 . . 2_655 ?
O20 Tb7 Tb8 O23 -93(5) . . . 2_655 ?
O21 Tb7 Tb8 O23 2(3) . . . 2_655 ?
O30 Tb7 Tb8 O23 -156(3) . . . 2_655 ?
O22 Tb7 Tb8 O23 -65(3) . . . 2_655 ?
O19 Tb7 Tb8 O23 -135(3) . . . 2_655 ?
O29 Tb7 Tb8 O23 148(3) . . . 2_655 ?
O32 Tb7 Tb8 O23 78(3) 2_655 . . 2_655 ?
Tb5 Tb7 Tb8 O23 168(3) . . . 2_655 ?
Tb5 Tb7 Tb8 O23 60(3) 2_655 . . 2_655 ?
Tb6 Tb7 Tb8 O23 113(3) . . . 2_655 ?
O31 Tb7 Tb8 O23 94.7(5) 2_655 . . . ?
O20 Tb7 Tb8 O23 -23(4) . . . . ?
O21 Tb7 Tb8 O23 71.7(3) . . . . ?
O30 Tb7 Tb8 O23 -85.7(5) . . . . ?
O22 Tb7 Tb8 O23 4.6(3) . . . . ?
O19 Tb7 Tb8 O23 -65.4(3) . . . . ?
O29 Tb7 Tb8 O23 -142.3(3) . . . . ?
O32 Tb7 Tb8 O23 147.8(3) 2_655 . . . ?
Tb5 Tb7 Tb8 O23 -122.00(19) . . . . ?
Tb5 Tb7 Tb8 O23 129.56(19) 2_655 . . . ?
Tb6 Tb7 Tb8 O23 -176.73(19) . . . . ?
O31 Tb7 Tb8 O30 -179.6(7) 2_655 . . . ?
O20 Tb7 Tb8 O30 63(4) . . . . ?
O21 Tb7 Tb8 O30 157.4(6) . . . . ?
O22 Tb7 Tb8 O30 90.3(5) . . . . ?
O19 Tb7 Tb8 O30 20.3(5) . . . . ?
O29 Tb7 Tb8 O30 -56.7(5) . . . . ?
O32 Tb7 Tb8 O30 -126.6(5) 2_655 . . . ?
Tb5 Tb7 Tb8 O30 -36.3(5) . . . . ?
Tb5 Tb7 Tb8 O30 -144.8(5) 2_655 . . . ?
Tb6 Tb7 Tb8 O30 -91.1(5) . . . . ?
O31 Tb7 Tb8 O30 -54.7(5) 2_655 . . 2_655 ?
O20 Tb7 Tb8 O30 -172(4) . . . 2_655 ?
O21 Tb7 Tb8 O30 -77.7(4) . . . 2_655 ?
O30 Tb7 Tb8 O30 124.9(6) . . . 2_655 ?
O22 Tb7 Tb8 O30 -144.8(4) . . . 2_655 ?
O19 Tb7 Tb8 O30 145.2(4) . . . 2_655 ?
O29 Tb7 Tb8 O30 68.2(3) . . . 2_655 ?
O32 Tb7 Tb8 O30 -1.7(3) 2_655 . . 2_655 ?
Tb5 Tb7 Tb8 O30 88.6(3) . . . 2_655 ?
Tb5 Tb7 Tb8 O30 -19.9(3) 2_655 . . 2_655 ?
Tb6 Tb7 Tb8 O30 33.8(3) . . . 2_655 ?
O20 Tb7 Tb8 O31 -117(4) . . . 2_655 ?
O21 Tb7 Tb8 O31 -23.0(5) . . . 2_655 ?
O30 Tb7 Tb8 O31 179.6(7) . . . 2_655 ?
O22 Tb7 Tb8 O31 -90.1(5) . . . 2_655 ?
O19 Tb7 Tb8 O31 -160.1(5) . . . 2_655 ?
O29 Tb7 Tb8 O31 123.0(5) . . . 2_655 ?
O32 Tb7 Tb8 O31 53.1(5) 2_655 . . 2_655 ?
Tb5 Tb7 Tb8 O31 143.3(4) . . . 2_655 ?
Tb5 Tb7 Tb8 O31 34.9(4) 2_655 . . 2_655 ?
Tb6 Tb7 Tb8 O31 88.6(4) . . . 2_655 ?
O31 Tb7 Tb8 O31 -120.9(5) 2_655 . . . ?
O20 Tb7 Tb8 O31 122(4) . . . . ?
O21 Tb7 Tb8 O31 -143.9(4) . . . . ?
O30 Tb7 Tb8 O31 58.7(5) . . . . ?
O22 Tb7 Tb8 O31 149.0(4) . . . . ?
O19 Tb7 Tb8 O31 79.0(4) . . . . ?
O29 Tb7 Tb8 O31 2.0(3) . . . . ?
O32 Tb7 Tb8 O31 -67.9(3) 2_655 . . . ?
Tb5 Tb7 Tb8 O31 22.4(2) . . . . ?
Tb5 Tb7 Tb8 O31 -86.1(2) 2_655 . . . ?
Tb6 Tb7 Tb8 O31 -32.4(2) . . . . ?
O31 Tb7 Tb8 O24 23.9(5) 2_655 . . 2_655 ?
O20 Tb7 Tb8 O24 -93(4) . . . 2_655 ?
O21 Tb7 Tb8 O24 0.9(4) . . . 2_655 ?
O30 Tb7 Tb8 O24 -156.5(5) . . . 2_655 ?
O22 Tb7 Tb8 O24 -66.2(3) . . . 2_655 ?
O19 Tb7 Tb8 O24 -136.2(4) . . . 2_655 ?
O29 Tb7 Tb8 O24 146.8(3) . . . 2_655 ?
O32 Tb7 Tb8 O24 76.9(3) 2_655 . . 2_655 ?
Tb5 Tb7 Tb8 O24 167.2(2) . . . 2_655 ?
Tb5 Tb7 Tb8 O24 58.7(2) 2_655 . . 2_655 ?
Tb6 Tb7 Tb8 O24 112.4(2) . . . 2_655 ?
O31 Tb7 Tb8 O24 159.8(5) 2_655 . . . ?
O20 Tb7 Tb8 O24 42(4) . . . . ?
O21 Tb7 Tb8 O24 136.8(4) . . . . ?
O30 Tb7 Tb8 O24 -20.6(5) . . . . ?
O22 Tb7 Tb8 O24 69.7(4) . . . . ?
O19 Tb7 Tb8 O24 -0.3(4) . . . . ?
O29 Tb7 Tb8 O24 -77.3(4) . . . . ?
O32 Tb7 Tb8 O24 -147.2(4) 2_655 . . . ?
Tb5 Tb7 Tb8 O24 -56.9(3) . . . . ?
Tb5 Tb7 Tb8 O24 -165.4(3) 2_655 . . . ?
Tb6 Tb7 Tb8 O24 -111.7(3) . . . . ?
O31 Tb7 Tb8 Tb5 -143.3(4) 2_655 . . . ?
O20 Tb7 Tb8 Tb5 99(4) . . . . ?
O21 Tb7 Tb8 Tb5 -166.3(3) . . . . ?
O30 Tb7 Tb8 Tb5 36.3(5) . . . . ?
O22 Tb7 Tb8 Tb5 126.6(3) . . . . ?
O19 Tb7 Tb8 Tb5 56.7(3) . . . . ?
O29 Tb7 Tb8 Tb5 -20.3(2) . . . . ?
O32 Tb7 Tb8 Tb5 -90.2(2) 2_655 . . . ?
Tb5 Tb7 Tb8 Tb5 -108.44(3) 2_655 . . . ?
Tb6 Tb7 Tb8 Tb5 -54.730(15) . . . . ?
O31 Tb7 Tb8 Tb5 -34.9(4) 2_655 . . 2_655 ?
O20 Tb7 Tb8 Tb5 -152(4) . . . 2_655 ?
O21 Tb7 Tb8 Tb5 -57.8(3) . . . 2_655 ?
O30 Tb7 Tb8 Tb5 144.8(5) . . . 2_655 ?
O22 Tb7 Tb8 Tb5 -124.9(3) . . . 2_655 ?
O19 Tb7 Tb8 Tb5 165.1(3) . . . 2_655 ?
O29 Tb7 Tb8 Tb5 88.1(2) . . . 2_655 ?
O32 Tb7 Tb8 Tb5 18.2(2) 2_655 . . 2_655 ?
Tb5 Tb7 Tb8 Tb5 108.44(3) . . . 2_655 ?
Tb6 Tb7 Tb8 Tb5 53.705(14) . . . 2_655 ?
O31 Tb7 Tb8 Tb7 -88.6(4) 2_655 . . 2_655 ?
O20 Tb7 Tb8 Tb7 154(4) . . . 2_655 ?
O21 Tb7 Tb8 Tb7 -111.5(3) . . . 2_655 ?
O30 Tb7 Tb8 Tb7 91.1(5) . . . 2_655 ?
O22 Tb7 Tb8 Tb7 -178.6(3) . . . 2_655 ?
O19 Tb7 Tb8 Tb7 111.4(3) . . . 2_655 ?
O29 Tb7 Tb8 Tb7 34.4(2) . . . 2_655 ?
O32 Tb7 Tb8 Tb7 -35.5(2) 2_655 . . 2_655 ?
Tb5 Tb7 Tb8 Tb7 54.730(15) . . . 2_655 ?
Tb5 Tb7 Tb8 Tb7 -53.705(14) 2_655 . . 2_655 ?
Tb6 Tb7 Tb8 Tb7 0.0 . . . 2_655 ?
